data_7133816
loop_
_publ_author_name
'Lockyer, Selena J.'
'Whitehead, George F. S.'
'Timco, Grigore A.'
'McInnes, Eric J. L.'
'Winpenny, Richard E. P.'

_publ_section_title
;
 One-, two- and three-dimensional interlocked polymers based on hybrid
 inorganic-organic rotaxanes.
;
_journal_issue 74
_journal_name_full 'Chemical communications (Cambridge, England)'
_journal_page_first 10124
_journal_page_last 10127
_journal_paper_doi 10.1039/d4cc03566f
_journal_volume 60
_journal_year 2024
_chemical_formula_moiety
'C66 H96 Cu4 N5 O20, C80 H144 Cr7 F8 Ni O32, C2 H3 N, 0.375(H2 O), 6.863(C4 H8 O), 0.637(C4 H6 O)'
_chemical_formula_sum 'C178 H302.48 Cr7 Cu4 F8 N6 Ni O59.88'
_chemical_formula_weight 4313.63
_chemical_name_common '[Cr7Ni(O2CBu)16][Cu2(O2CBu)4]2(N5O4C26H24)'
_space_group_crystal_system monoclinic
_space_group_IT_number 14
_space_group_name_Hall '-P 2yn'
_space_group_name_H-M_alt 'P 1 21/n 1'
_atom_sites_solution_hydrogens mixed
_atom_sites_solution_primary dual
_audit_creation_date 2024-04-11
_audit_creation_method
;
Olex2 1.5
(compiled 2024.02.16 svn.r378c4104 for OlexSys, GUI svn.r6928)
;
_audit_update_record
;
2024-07-01 deposited with the CCDC.	2024-08-07 downloaded from the CCDC.
;
_cell_angle_alpha 90
_cell_angle_beta 94.6820(10)
_cell_angle_gamma 90
_cell_formula_units_Z 4
_cell_length_a 35.2731(4)
_cell_length_b 16.6464(2)
_cell_length_c 37.7375(5)
_cell_measurement_reflns_used 21772
_cell_measurement_temperature 100.00(10)
_cell_measurement_theta_max 23.0350
_cell_measurement_theta_min 1.6340
_cell_volume 22084.4(5)
_computing_cell_refinement 'CrysAlisPro 1.171.43.108a (Rigaku OD, 2024)'
_computing_data_collection 'GDA - generic data acquisition software'
_computing_data_reduction 'CrysAlisPro 1.171.43.108a (Rigaku OD, 2024)'
_computing_molecular_graphics 'Olex2 1.5 (Dolomanov et al., 2009)'
_computing_publication_material 'Olex2 1.5 (Dolomanov et al., 2009)'
_computing_structure_refinement 'SHELXL 2019/3 (Sheldrick, 2015)'
_computing_structure_solution 'SHELXT 2018/2 (Sheldrick, 2018)'
_diffrn_ambient_temperature 100.00(10)
_diffrn_detector 'Photon counting pixel array'
_diffrn_detector_area_resol_mean 5.8140
_diffrn_detector_type 'Dectris PILATUS 2M'
_diffrn_measured_fraction_theta_full 0.997
_diffrn_measured_fraction_theta_max 0.997
_diffrn_measurement_details
;
List of Runs (angles in degrees, time in seconds):

  # Type    Start    End  Width  t~exp~   \w     \q     \k     \f   Frames
#--------------------------------------------------------------------------
  1  \f      0.00 179.00   1.00    0.20   0.00   0.00   0.00    --   179
  2  \w   -145.00  24.00   1.00    0.20    --   30.00   0.00   0.00  169
;
_diffrn_measurement_device 'Fixed \c 3-circle diffractometer'
_diffrn_measurement_device_type 'Fluid Film Devices'
_diffrn_measurement_method 'shutterless scans'
_diffrn_measurement_specimen_support 'MiTeGen MicroMount'
_diffrn_orient_matrix_type 'CrysAlisPro convention (1999,Acta A55,543-557)'
_diffrn_orient_matrix_UB_11 0.0037937000
_diffrn_orient_matrix_UB_12 -0.0249269000
_diffrn_orient_matrix_UB_13 -0.0138237000
_diffrn_orient_matrix_UB_21 -0.0185353000
_diffrn_orient_matrix_UB_22 -0.0135666000
_diffrn_orient_matrix_UB_23 -0.0011062000
_diffrn_orient_matrix_UB_31 -0.0051379000
_diffrn_orient_matrix_UB_32 0.0301581000
_diffrn_orient_matrix_UB_33 -0.0119346000
_diffrn_radiation_monochromator 'Silicon 111'
_diffrn_radiation_probe x-ray
_diffrn_radiation_type synchrotron
_diffrn_radiation_wavelength 0.6889
_diffrn_reflns_av_R_equivalents 0.0772
_diffrn_reflns_av_unetI/netI 0.0616
_diffrn_reflns_Laue_measured_fraction_full 0.997
_diffrn_reflns_Laue_measured_fraction_max 0.997
_diffrn_reflns_limit_h_max 36
_diffrn_reflns_limit_h_min -36
_diffrn_reflns_limit_k_max 16
_diffrn_reflns_limit_k_min -17
_diffrn_reflns_limit_l_max 39
_diffrn_reflns_limit_l_min -39
_diffrn_reflns_number 109027
_diffrn_reflns_point_group_measured_fraction_full 0.997
_diffrn_reflns_point_group_measured_fraction_max 0.997
_diffrn_reflns_theta_full 21.026
_diffrn_reflns_theta_max 21.026
_diffrn_reflns_theta_min 1.584
_diffrn_source Synchrotron
_diffrn_source_details 'Allan et al. (2017)'
_diffrn_source_type 'Diamond Light Source Beamline I19-1'
_exptl_absorpt_coefficient_mu 0.804
_exptl_absorpt_correction_T_max 1.00000
_exptl_absorpt_correction_T_min 0.45337
_exptl_absorpt_correction_type multi-scan
_exptl_absorpt_process_details
;
CrysAlisPro 1.171.43.108a (Rigaku Oxford Diffraction, 2024)
Empirical absorption correction using spherical harmonics,
implemented in SCALE3 ABSPACK scaling algorithm.
;
_exptl_crystal_colour 'clear colourless'
_exptl_crystal_colour_lustre clear
_exptl_crystal_colour_primary colourless
_exptl_crystal_density_diffrn 1.297
_exptl_crystal_description block
_exptl_crystal_F_000 9102
_exptl_crystal_size_max 0.287
_exptl_crystal_size_mid 0.188
_exptl_crystal_size_min 0.057
_refine_diff_density_max 0.714
_refine_diff_density_min -0.893
_refine_diff_density_rms 0.093
_refine_ls_extinction_method none
_refine_ls_goodness_of_fit_ref 1.026
_refine_ls_hydrogen_treatment constr
_refine_ls_matrix_type full
_refine_ls_number_parameters 2675
_refine_ls_number_reflns 26087
_refine_ls_number_restraints 12643
_refine_ls_restrained_S_all 0.925
_refine_ls_R_factor_all 0.1018
_refine_ls_R_factor_gt 0.0781
_refine_ls_shift/su_max 0.001
_refine_ls_shift/su_mean 0.000
_refine_ls_structure_factor_coef Fsqd
_refine_ls_weighting_details 'w=1/[\s^2^(Fo^2^)+(0.1214P)^2^+72.8511P] where P=(Fo^2^+2Fc^2^)/3'
_refine_ls_weighting_scheme calc
_refine_ls_wR_factor_gt 0.2109
_refine_ls_wR_factor_ref 0.2267
_reflns_Friedel_coverage 0.000
_reflns_number_gt 19199
_reflns_number_total 26087
_reflns_threshold_expression 'I > 2\s(I)'
_cod_data_source_file d4cc03566f2.cif
_cod_data_source_block m_sjl646c_5_c1_
_cod_database_code 7133816
_shelx_shelxl_version_number 2019/3
_chemical_oxdiff_formula 'C11 H10 N O'
_shelx_space_group_comment
;
The symmetry employed for this shelxl refinement is uniquely defined
by the following loop, which should always be used as a source of
symmetry information in preference to the above space-group names.
They are only intended as comments.
;
_shelx_estimated_absorpt_t_max 0.956
_shelx_estimated_absorpt_t_min 0.802
_olex2_refinement_description
;
1. Shared sites
{Cr1, Ni1}
{Cr2, Ni2}
{Cr3, Ni3}
{Cr4, Ni4}
{Cr5, Ni5}
{Cr6, Ni6}
{Cr7, Ni7}
{Cr8, Ni8}
2. Restrained distances
 Cu1-O37 \\sim Cu2-O38 \\sim Cu2-O42 \\sim Cu1-O41 \\sim Cu1-O43 \\sim Cu2-O44
\\sim Cu1-O39 \\sim Cu2-O40
 with sigma of 0.02
 C2-C1 \\sim C2A-C1
 with sigma of 0.02
 C7A-C6 \\sim C7-C6
 with sigma of 0.02
 C27A-C26 \\sim C27-C26
 with sigma of 0.02
 C47A-C46 \\sim C47-C46
 with sigma of 0.02
 C52A-C51 \\sim C52-C51
 with sigma of 0.02
 C67A-C66 \\sim C67-C66
 with sigma of 0.02
 N3-C84 \\sim N2-C82 \\sim N3-C81 \\sim N2-C81
 with sigma of 0.02
 C84-C83 \\sim C83-C82
 with sigma of 0.02
 C89-C87 \\sim C88-C86 \\sim C89-C87A \\sim C90A-C88A \\sim C90-C88 \\sim
C91-C89 \\sim C90-C86 \\sim C91-
 C87 \\sim C91A-C87A \\sim C91A-C89
 with sigma of 0.02
 C90A-C89 \\sim C90-C89 \\sim C89-C88 \\sim C89-C88A \\sim C88A-C87A \\sim
C88-C87 \\sim C87-C86 \\sim C91-
 C86 \\sim C91-C90 \\sim C91A-C90A
 with sigma of 0.02
 C108-C107 \\sim C149-C107
 with sigma of 0.02
 C150-C112 \\sim C113-C112
 with sigma of 0.02
 C148-C132 \\sim C133-C132
 with sigma of 0.02
 C138-C137 \\sim C147-C137
 with sigma of 0.02
3. Restrained planarity
 C92, C86, C87, C88, C89, C90, C91, O33
 with sigma of 0.01
 C85, N2, N3, C81, C82, C83, C84
 with sigma of 0.01
 C92, C87A, C88A, C90A, C91A, C89
 with sigma of 0.01
4. Uiso/Uaniso restraints and constraints
C2 \\sim C52A \\sim C3_5 \\sim C3 \\sim C149 \\sim C4 \\sim C4_9 \\sim C5 \\sim
C147 \\sim C7 \\sim O1_4 \\sim C8 \\sim C1_8 \\sim C9 \\sim C2_11 \\sim C10
\\sim C67A \\sim C27 \\sim C148 \\sim C28 \\sim C150 \\sim C29 \\sim C4_4 \\sim
C30 \\sim C2_7 \\sim C47 \\sim O1_9 \\sim C48 \\sim C3_10 \\sim C49 \\sim C1_12
\\sim C50 \\sim C54A \\sim C52 \\sim C69A \\sim C53 \\sim C1B \\sim C54 \\sim
C1E \\sim C55 \\sim C1H \\sim C67 \\sim C1K \\sim C68 \\sim C2_4 \\sim C69
\\sim C1_5 \\sim C70 \\sim O1_7 \\sim C87 \\sim C4_7 \\sim C88 \\sim C3_8 \\sim
C90 \\sim C2_9 \\sim C91 \\sim C1_10 \\sim C108 \\sim O1_11 \\sim C109 \\sim
C4_11 \\sim C110 \\sim C3_12 \\sim C111 \\sim C53A \\sim C113 \\sim C55A \\sim
C114 \\sim C68A \\sim C115 \\sim C70A \\sim C116 \\sim C1A \\sim C133 \\sim C1C
\\sim C134 \\sim C1D \\sim C135 \\sim C1F \\sim C136 \\sim C1G \\sim C138 \\sim
C1I \\sim C139 \\sim C1J \\sim C140 \\sim C1L \\sim C141 \\sim C1_4 \\sim C87A
\\sim C3_4 \\sim C88A \\sim O1_5 \\sim C90A \\sim C2_5 \\sim C91A \\sim C4_5
\\sim C2A \\sim C1_7 \\sim C3A \\sim C3_7 \\sim C4A \\sim O1_8 \\sim C5A \\sim
C2_8 \\sim C7A \\sim C4_8 \\sim C8A \\sim C1_9 \\sim C9A \\sim C3_9 \\sim C10A
\\sim O1_10 \\sim C27A \\sim C2_10 \\sim C28A \\sim C4_10 \\sim C29A \\sim
C1_11 \\sim C30A \\sim C3_11 \\sim C47A \\sim O1_12 \\sim C48A \\sim C2_12
\\sim C49A \\sim C4_12 \\sim C50A: within 2A with sigma of 0.02 and sigma for
terminal atoms of 0.04 within 2A
All non-hydrogen atoms have similar U: within 2A with sigma of 0.04 and sigma
for terminal atoms of 0.08 within 2A
Uanis(Cr1) = Uanis(Ni1)
Uanis(Cr2) = Uanis(Ni2)
Uanis(Cr3) = Uanis(Ni3)
Uanis(Cr4) = Uanis(Ni4)
Uanis(Cr5) = Uanis(Ni5)
Uanis(Cr6) = Uanis(Ni6)
Uanis(Cr7) = Uanis(Ni7)
Uanis(Cr8) = Uanis(Ni8)
5. Rigid body (RIGU) restrains
 C2, C52A, C3_5, C3, C149, C4, C4_9, C5, C147, C7, O1_4, C8, C1_8, C9, C2_11,
 C10, C67A, C27, C148, C28, C150, C29, C4_4, C30, C2_7, C47, O1_9, C48, C3_10,
 C49, C1_12, C50, C54A, C52, C69A, C53, C1B, C54, C1E, C55, C1H, C67, C1K, C68,
 C2_4, C69, C1_5, C70, O1_7, C87, C4_7, C88, C3_8, C90, C2_9, C91, C1_10, C108,
 O1_11, C109, C4_11, C110, C3_12, C111, C53A, C113, C55A, C114, C68A, C115,
 C70A, C116, C1A, C133, C1C, C134, C1D, C135, C1F, C136, C1G, C138, C1I, C139,
 C1J, C140, C1L, C141, C1_4, C87A, C3_4, C88A, O1_5, C90A, C2_5, C91A, C4_5,
 C2A, C1_7, C3A, C3_7, C4A, O1_8, C5A, C2_8, C7A, C4_8, C8A, C1_9, C9A, C3_9,
 C10A, O1_10, C27A, C2_10, C28A, C4_10, C29A, C1_11, C30A, C3_11, C47A, O1_12,
 C48A, C2_12, C49A, C4_12, C50A
 with sigma for 1-2 distances of 0.002 and sigma for 1-3 distances of 0.002
 All non-hydrogen atoms
 with sigma for 1-2 distances of 0.004 and sigma for 1-3 distances of 0.004
6. Same fragment restrains
{O1, O2, C1, C2, C3, C4, C5} sigma for 1-2: 0.02, 1-3: 0.04
as in
{O5, O6, C11, C12, C13, C14, C15}
{O1, O2, C1, C2, C3, C4, C5} sigma for 1-2: 0.02, 1-3: 0.04
as in
{O17, O18, C41, C42, C43, C44, C45}
{O1, O2, C1, C2, C3, C4, C5} sigma for 1-2: 0.02, 1-3: 0.04
as in
{O3, O4, C6, C7, C8, C9, C10}
{O1, O2, C1, C2, C3, C4, C5} sigma for 1-2: 0.02, 1-3: 0.04
as in
{O11, O12, C26, C27, C28, C29, C30}
{O1, O2, C1, C2, C3, C4, C5} sigma for 1-2: 0.02, 1-3: 0.04
as in
{O7, O8, C16, C17, C18, C19, C20}
{O1, O2, C1, C2, C3, C4, C5} sigma for 1-2: 0.02, 1-3: 0.04
as in
{O29, O30, C71, C72, C73, C74, C75}
{O1, O2, C1, C2, C3, C4, C5} sigma for 1-2: 0.02, 1-3: 0.04
as in
{O9, O10, C21, C22, C23, C24, C25}
{C2, C3, C4, C5} sigma for 1-2: 0.02, 1-3: 0.04
as in
{C147, C1A, C1B, C1C}
{O1, O2, C1, C2, C3, C4, C5} sigma for 1-2: 0.02, 1-3: 0.04
as in
{O13, O14, C31, C32, C33, C34, C35}
{O1, O2, C1, C2, C3, C4, C5} sigma for 1-2: 0.02, 1-3: 0.04
as in
{O23, O24, C56, C57, C58, C59, C60}
{O1, O2, C1, C2, C3, C4, C5} sigma for 1-2: 0.02, 1-3: 0.04
as in
{O15, O16, C36, C37, C38, C39, C40}
{O1, O2, C1, C2, C3, C4, C5} sigma for 1-2: 0.02, 1-3: 0.04
as in
{O51, O52, C142, C143, C144, C145, C146}
{O1, O2, C1, C2, C3, C4, C5} sigma for 1-2: 0.02, 1-3: 0.04
as in
{O19, O20, C46, C47, C48, C49, C50}
{O1, O2, C1, C2, C3, C4, C5} sigma for 1-2: 0.02, 1-3: 0.04
as in
{O43, O44, C122, C123, C124, C125, C126}
{O1, O2, C1, C2, C3, C4, C5} sigma for 1-2: 0.02, 1-3: 0.04
as in
{O21, O22, C51, C52, C53, C54, C55}
{C2, C3, C4, C5} sigma for 1-2: 0.02, 1-3: 0.04
as in
{C150, C1J, C1K, C1L}
{O1, O2, C1, C2, C3, C4, C5} sigma for 1-2: 0.02, 1-3: 0.04
as in
{O25, O26, C61, C62, C63, C64, C65}
{C2, C3, C4, C5} sigma for 1-2: 0.02, 1-3: 0.04
as in
{C27A, C28A, C29A, C30A}
{O1, O2, C1, C2, C3, C4, C5} sigma for 1-2: 0.02, 1-3: 0.04
as in
{O27, O28, C66, C67, C68, C69, C70}
{C2, C3, C4, C5} sigma for 1-2: 0.02, 1-3: 0.04
as in
{C52A, C53A, C54A, C55A}
{O1, O2, C1, C2, C3, C4, C5} sigma for 1-2: 0.02, 1-3: 0.04
as in
{O31, O32, C76, C77, C78, C79, C80}
{O1, O2, C1, C2, C3, C4, C5} sigma for 1-2: 0.02, 1-3: 0.04
as in
{O49, O50, C137, C138, C139, C140, C141}
{C2, C3, C4, C5} sigma for 1-2: 0.02, 1-3: 0.04
as in
{C149, C1G, C1H, C1I}
{C2, C3, C4, C5} sigma for 1-2: 0.02, 1-3: 0.04
as in
{C7A, C8A, C9A, C10A}
{O1, O2, C1, C2, C3, C4, C5} sigma for 1-2: 0.02, 1-3: 0.04
as in
{O39, O40, C112, C113, C114, C115, C116}
{C2, C3, C4, C5} sigma for 1-2: 0.02, 1-3: 0.04
as in
{C47A, C48A, C49A, C50A}
{O1, O2, C1, C2, C3, C4, C5} sigma for 1-2: 0.02, 1-3: 0.04
as in
{O41, O42, C117, C118, C119, C120, C121}
{C2, C3, C4, C5} sigma for 1-2: 0.02, 1-3: 0.04
as in
{C67A, C68A, C69A, C70A}
{O1, O2, C1, C2, C3, C4, C5} sigma for 1-2: 0.02, 1-3: 0.04
as in
{O45, O46, C127, C128, C129, C130, C131}
{C2, C3, C4, C5} sigma for 1-2: 0.02, 1-3: 0.04
as in
{C148, C1D, C1E, C1F}
{O1, O2, C1, C2, C3, C4, C5} sigma for 1-2: 0.02, 1-3: 0.04
as in
{O47, O48, C132, C133, C134, C135, C136}
{O1, O2, C1, C2, C3, C4, C5} sigma for 1-2: 0.02, 1-3: 0.04
as in
{O37, O38, C107, C108, C109, C110, C111}
{C2, C3, C4, C5} sigma for 1-2: 0.02, 1-3: 0.04
as in
{C2A, C3A, C4A, C5A}
7. Others
 Sof(C87A)=Sof(H87A)=Sof(C88A)=Sof(H88A)=Sof(C90A)=Sof(H90A)=Sof(C91A)=
 Sof(H91A)=1-FVAR(1)
 Sof(C87)=Sof(H87)=Sof(C88)=Sof(H88)=Sof(C90)=Sof(H90)=Sof(C91)=Sof(H91)=FVAR(1)
 Sof(O1)=Sof(C1)=Sof(H1A)=Sof(H1B)=Sof(C2)=Sof(H2A)=Sof(H2B)=Sof(C3)=Sof(H3A)=
 Sof(H3B)=Sof(C4)=Sof(H4A)=Sof(H4B)=1-FVAR(2)
 Sof(O1)=Sof(C1)=Sof(H1A)=Sof(H1B)=Sof(C2)=Sof(H2A)=Sof(H2B)=Sof(C3)=Sof(H3A)=
 Sof(H3B)=Sof(C4)=Sof(H4A)=Sof(H4B)=FVAR(2)
 Sof(O1)=Sof(C1)=Sof(H1A)=Sof(H1B)=Sof(C2)=Sof(C3)=Sof(H3A)=Sof(H3B)=Sof(C4)=
 Sof(H4A)=Sof(H4B)=Sof(O1)=Sof(C1)=Sof(H1A)=Sof(H1B)=Sof(C2)=Sof(H2A)=Sof(H2B)=
 Sof(C3)=Sof(H3A)=Sof(H3B)=Sof(C4)=Sof(H4A)=Sof(H4B)=1-FVAR(3)
 Sof(O1)=Sof(C1)=Sof(H1A)=Sof(H1B)=Sof(C2)=Sof(H2A)=Sof(H2B)=Sof(C3)=Sof(H3A)=
 Sof(H3B)=Sof(C4)=Sof(H4A)=Sof(H4B)=Sof(O1)=Sof(C1)=Sof(H1A)=Sof(H1B)=Sof(C2)=
 Sof(H2A)=Sof(H2B)=Sof(C3)=Sof(H3A)=Sof(H3B)=Sof(C4)=Sof(H4A)=Sof(H4B)=FVAR(3)
 Sof(O1)=Sof(C1)=Sof(H1A)=Sof(H1B)=Sof(C2)=Sof(H2A)=Sof(H2B)=Sof(C3)=Sof(H3A)=
 Sof(H3B)=Sof(C4)=Sof(H4A)=Sof(H4B)=1-FVAR(4)
 Sof(O1)=Sof(C1)=Sof(H1A)=Sof(H1B)=Sof(C2)=Sof(H2A)=Sof(H2B)=Sof(C3)=Sof(H3A)=
 Sof(H3B)=Sof(C4)=Sof(H4A)=Sof(H4B)=FVAR(4)
 Sof(C2A)=Sof(C3A)=Sof(H3AA)=Sof(H3AB)=Sof(H3AC)=Sof(C4A)=Sof(H4AA)=Sof(H4AB)=
 Sof(H4AC)=Sof(C5A)=Sof(H5AA)=Sof(H5AB)=Sof(H5AC)=1-FVAR(5)
 Sof(C2)=Sof(C3)=Sof(H3A)=Sof(H3B)=Sof(H3C)=Sof(C4)=Sof(H4A)=Sof(H4B)=Sof(H4C)=
 Sof(C5)=Sof(H5A)=Sof(H5B)=Sof(H5C)=FVAR(5)
 Sof(C7A)=Sof(C8A)=Sof(H8AA)=Sof(H8AB)=Sof(H8AC)=Sof(C9A)=Sof(H9AA)=Sof(H9AB)=
 Sof(H9AC)=Sof(C10A)=Sof(H10D)=Sof(H10E)=Sof(H10F)=1-FVAR(6)
 Sof(C7)=Sof(C8)=Sof(H8A)=Sof(H8B)=Sof(H8C)=Sof(C9)=Sof(H9A)=Sof(H9B)=Sof(H9C)=
 Sof(C10)=Sof(H10A)=Sof(H10B)=Sof(H10C)=FVAR(6)
 Sof(C27A)=Sof(C28A)=Sof(H28D)=Sof(H28E)=Sof(H28F)=Sof(C29A)=Sof(H29D)=
 Sof(H29E)=Sof(H29F)=Sof(C30A)=Sof(H30D)=Sof(H30E)=Sof(H30F)=1-FVAR(7)
 Sof(C27)=Sof(C28)=Sof(H28A)=Sof(H28B)=Sof(H28C)=Sof(C29)=Sof(H29A)=Sof(H29B)=
 Sof(H29C)=Sof(C30)=Sof(H30A)=Sof(H30B)=Sof(H30C)=FVAR(7)
 Sof(C47A)=Sof(C48A)=Sof(H48D)=Sof(H48E)=Sof(H48F)=Sof(C49A)=Sof(H49D)=
 Sof(H49E)=Sof(H49F)=Sof(C50A)=Sof(H50D)=Sof(H50E)=Sof(H50F)=1-FVAR(8)
 Sof(C47)=Sof(C48)=Sof(H48A)=Sof(H48B)=Sof(H48C)=Sof(C49)=Sof(H49A)=Sof(H49B)=
 Sof(H49C)=Sof(C50)=Sof(H50A)=Sof(H50B)=Sof(H50C)=FVAR(8)
 Sof(C52A)=Sof(C53A)=Sof(H53D)=Sof(H53E)=Sof(H53F)=Sof(C54A)=Sof(H54D)=
 Sof(H54E)=Sof(H54F)=Sof(C55A)=Sof(H55D)=Sof(H55E)=Sof(H55F)=1-FVAR(9)
 Sof(C52)=Sof(C53)=Sof(H53A)=Sof(H53B)=Sof(H53C)=Sof(C54)=Sof(H54A)=Sof(H54B)=
 Sof(H54C)=Sof(C55)=Sof(H55A)=Sof(H55B)=Sof(H55C)=FVAR(9)
 Sof(C67A)=Sof(C68A)=Sof(H68D)=Sof(H68E)=Sof(H68F)=Sof(C69A)=Sof(H69D)=
 Sof(H69E)=Sof(H69F)=Sof(C70A)=Sof(H70D)=Sof(H70E)=Sof(H70F)=1-FVAR(10)
 Sof(C67)=Sof(C68)=Sof(H68A)=Sof(H68B)=Sof(H68C)=Sof(C69)=Sof(H69A)=Sof(H69B)=
 Sof(H69C)=Sof(C70)=Sof(H70A)=Sof(H70B)=Sof(H70C)=FVAR(10)
 Sof(C147)=Sof(C1A)=Sof(H1AA)=Sof(H1AB)=Sof(H1AC)=Sof(C1B)=Sof(H1BA)=Sof(H1BB)=
 Sof(H1BC)=Sof(C1C)=Sof(H1CA)=Sof(H1CB)=Sof(H1CC)=1-FVAR(11)
 Sof(C138)=Sof(C139)=Sof(H13S)=Sof(H13T)=Sof(H13U)=Sof(C140)=Sof(H14D)=
 Sof(H14E)=Sof(H14F)=Sof(C141)=Sof(H14G)=Sof(H14H)=Sof(H14I)=FVAR(11)
 Sof(C148)=Sof(C1D)=Sof(H1DA)=Sof(H1DB)=Sof(H1DC)=Sof(C1E)=Sof(H1EA)=Sof(H1EB)=
 Sof(H1EC)=Sof(C1F)=Sof(H1FA)=Sof(H1FB)=Sof(H1FC)=1-FVAR(12)
 Sof(C133)=Sof(C134)=Sof(H13J)=Sof(H13K)=Sof(H13L)=Sof(C135)=Sof(H13M)=
 Sof(H13N)=Sof(H13O)=Sof(C136)=Sof(H13P)=Sof(H13Q)=Sof(H13R)=FVAR(12)
 Sof(C149)=Sof(C1G)=Sof(H1GA)=Sof(H1GB)=Sof(H1GC)=Sof(C1H)=Sof(H1HA)=Sof(H1HB)=
 Sof(H1HC)=Sof(C1I)=Sof(H1IA)=Sof(H1IB)=Sof(H1IC)=1-FVAR(13)
 Sof(C108)=Sof(C109)=Sof(H10G)=Sof(H10H)=Sof(H10I)=Sof(C110)=Sof(H11A)=
 Sof(H11B)=Sof(H11C)=Sof(C111)=Sof(H11D)=Sof(H11E)=Sof(H11F)=FVAR(13)
 Sof(C150)=Sof(C1J)=Sof(H1JA)=Sof(H1JB)=Sof(H1JC)=Sof(C1K)=Sof(H1KA)=Sof(H1KB)=
 Sof(H1KC)=Sof(C1L)=Sof(H1LA)=Sof(H1LB)=Sof(H1LC)=1-FVAR(14)
 Sof(C113)=Sof(C114)=Sof(H11G)=Sof(H11H)=Sof(H11I)=Sof(C115)=Sof(H11J)=
 Sof(H11K)=Sof(H11L)=Sof(C116)=Sof(H11M)=Sof(H11N)=Sof(H11O)=FVAR(14)
 Sof(O53)=Sof(H53G)=Sof(H53H)=FVAR(15)
 Fixed Sof: Cr1(0.875) Cr2(0.875) Cr3(0.875) Cr4(0.875) Cr5(0.875) Cr6(0.875)
 Cr7(0.875) Cr8(0.875) Ni1(0.125) Ni2(0.125) Ni3(0.125) Ni4(0.125) Ni5(0.125)
 Ni6(0.125) Ni7(0.125) Ni8(0.125) O1(0.5) C1(0.5) H1A(0.5) H1B(0.5) C2(0.5)
 H2A(0.5) H2B(0.5) C3(0.5) H3A(0.5) H3B(0.5) C4(0.5) H4A(0.5) H4B(0.5)
8.a Riding coordinates:
 O53(H53G,H53H)
8.b Secondary CH2 refined with riding coordinates:
 N1(H1A,H1B), C92(H92A,H92B), C93(H93A,H93B), C94(H94A,H94B), C95(H95A,H95B),
 C1(H1A,H1B), C2(H2A,H2B), C3(H3A,H3B), C4(H4A,H4B), C1(H1A,H1B), C2(H2A,H2B),
 C3(H3A,H3B), C4(H4A,H4B), C1(H1A,H1B), C2(H2A,H2B), C3(H3A,H3B), C4(H4A,H4B),
 C1(H1A,H1B), C3(H3A,H3B), C4(H4A,H4B), C1(H1A,H1B), C2(H2A,H2B), C3(H3A,H3B),
 C4(H4A,H4B), C1(H1A,H1B), C2(H2A,H2B), C3(H3A,H3B), C4(H4A,H4B), C1(H1A,H1B),
 C2(H2A,H2B), C3(H3A,H3B), C4(H4A,H4B), C1(H1A,H1B), C2(H2A,H2B), C3(H3A,H3B),
 C4(H4A,H4B), C1(H1A,H1B), C2(H2A,H2B), C3(H3A,H3B), C4(H4A,H4B), C1(H1A,H1B),
 C2(H2A,H2B), C3(H3A,H3B), C4(H4A,H4B), C1(H1A,H1B), C2(H2A,H2B), C3(H3A,H3B),
 C4(H4A,H4B), C1(H1A,H1B), C2(H2A,H2B), C3(H3A,H3B), C4(H4A,H4B)
8.c Me refined with riding coordinates:
 C3(H3A,H3B,H3C), C4(H4A,H4B,H4C), C5(H5A,H5B,H5C), C8(H8A,H8B,H8C), C9(H9A,
 H9B,H9C), C10(H10A,H10B,H10C), C13(H13A,H13B,H13C), C14(H14A,H14B,H14C),
 C15(H15A,H15B,H15C), C18(H18A,H18B,H18C), C19(H19A,H19B,H19C), C20(H20A,H20B,
 H20C), C23(H23A,H23B,H23C), C24(H24A,H24B,H24C), C25(H25A,H25B,H25C), C28(H28A,
 H28B,H28C), C29(H29A,H29B,H29C), C30(H30A,H30B,H30C), C33(H33A,H33B,H33C),
 C34(H34A,H34B,H34C), C35(H35A,H35B,H35C), C38(H38A,H38B,H38C), C39(H39A,H39B,
 H39C), C40(H40A,H40B,H40C), C43(H43A,H43B,H43C), C44(H44A,H44B,H44C), C45(H45A,
 H45B,H45C), C48(H48A,H48B,H48C), C49(H49A,H49B,H49C), C50(H50A,H50B,H50C),
 C53(H53A,H53B,H53C), C54(H54A,H54B,H54C), C55(H55A,H55B,H55C), C58(H58A,H58B,
 H58C), C59(H59A,H59B,H59C), C60(H60A,H60B,H60C), C63(H63A,H63B,H63C), C64(H64A,
 H64B,H64C), C65(H65A,H65B,H65C), C68(H68A,H68B,H68C), C69(H69A,H69B,H69C),
 C70(H70A,H70B,H70C), C73(H73A,H73B,H73C), C74(H74A,H74B,H74C), C75(H75A,H75B,
 H75C), C78(H78A,H78B,H78C), C79(H79A,H79B,H79C), C80(H80A,H80B,H80C),
 C109(H10G,H10H,H10I), C110(H11A,H11B,H11C), C111(H11D,H11E,H11F), C114(H11G,
 H11H,H11I), C115(H11J,H11K,H11L), C116(H11M,H11N,H11O), C119(H11P,H11Q,H11R),
 C120(H12A,H12B,H12C), C121(H12D,H12E,H12F), C124(H12G,H12H,H12I), C125(H12J,
 H12K,H12L), C126(H12M,H12N,H12O), C129(H12P,H12Q,H12R), C130(H13D,H13E,H13F),
 C131(H13G,H13H,H13I), C134(H13J,H13K,H13L), C135(H13M,H13N,H13O), C136(H13P,
 H13Q,H13R), C139(H13S,H13T,H13U), C140(H14D,H14E,H14F), C141(H14G,H14H,H14I),
 C144(H14J,H14K,H14L), C145(H14M,H14N,H14O), C146(H14P,H14Q,H14R), C3A(H3AA,
 H3AB,H3AC), C4A(H4AA,H4AB,H4AC), C5A(H5AA,H5AB,H5AC), C8A(H8AA,H8AB,H8AC),
 C9A(H9AA,H9AB,H9AC), C10A(H10D,H10E,H10F), C28A(H28D,H28E,H28F), C29A(H29D,
 H29E,H29F), C30A(H30D,H30E,H30F), C48A(H48D,H48E,H48F), C49A(H49D,H49E,H49F),
 C50A(H50D,H50E,H50F), C53A(H53D,H53E,H53F), C54A(H54D,H54E,H54F), C55A(H55D,
 H55E,H55F), C68A(H68D,H68E,H68F), C69A(H69D,H69E,H69F), C70A(H70D,H70E,H70F),
 C1A(H1AA,H1AB,H1AC), C1B(H1BA,H1BB,H1BC), C1C(H1CA,H1CB,H1CC), C1D(H1DA,H1DB,
 H1DC), C1E(H1EA,H1EB,H1EC), C1F(H1FA,H1FB,H1FC), C1G(H1GA,H1GB,H1GC), C1H(H1HA,
 H1HB,H1HC), C1I(H1IA,H1IB,H1IC), C1J(H1JA,H1JB,H1JC), C1K(H1KA,H1KB,H1KC),
 C1L(H1LA,H1LB,H1LC)
8.d Aromatic/amide H refined with riding coordinates:
 C81(H81), C82(H82), C84(H84), C87(H87), C88(H88), C90(H90), C91(H91),
 C97(H97), C98(H98), C100(H100), C101(H101), C104(H104), C105(H105), C106(H106),
  C87A(H87A), C88A(H88A), C90A(H90A), C91A(H91A)
8.e Idealised Me refined with riding coordinates:
 C067(H06A,H06B,H06C)
;
_olex2_submission_special_instructions 'No special instructions were received'
_oxdiff_exptl_absorpt_empirical_details
;
Empirical correction (ABSPACK) includes:
- Absorption correction using spherical harmonics
- Frame scaling
- B-factor correction
;
_oxdiff_exptl_absorpt_empirical_full_max 10.163
_oxdiff_exptl_absorpt_empirical_full_min 0.175

loop_
_space_group_symop_operation_xyz
'x, y, z'
'-x+1/2, y+1/2, -z+1/2'
'-x, -y, -z'
'x-1/2, -y-1/2, z-1/2'

loop_
_atom_site_label
_atom_site_type_symbol
_atom_site_fract_x
_atom_site_fract_y
_atom_site_fract_z
_atom_site_U_iso_or_equiv
_atom_site_adp_type
_atom_site_occupancy
_atom_site_site_symmetry_order
_atom_site_calc_flag
_atom_site_refinement_flags_posn
_atom_site_refinement_flags_adp
_atom_site_refinement_flags_occupancy
_atom_site_disorder_assembly
_atom_site_disorder_group
Cu1 Cu 0.09601(3) 0.90177(6) 0.28469(3) 0.0711(3) Uani 1 1 d D U . . .
Cu2 Cu 0.07255(3) 1.03881(6) 0.26230(3) 0.0662(3) Uani 1 1 d D U . . .
Cu3 Cu 0.56027(3) 0.09737(5) 0.74896(2) 0.0497(3) Uani 1 1 d . U . . .
Cu4 Cu 0.58694(3) -0.03935(6) 0.76862(3) 0.0587(3) Uani 1 1 d . U . . .
Cr1 Cr 0.16928(3) 0.27288(7) 0.57421(3) 0.0473(3) Uani 0.875 1 d . U P . .
Cr2 Cr 0.23062(3) 0.20068(7) 0.51759(3) 0.0544(3) Uani 0.875 1 d . U P . .
Cr3 Cr 0.31744(3) 0.25638(6) 0.49453(3) 0.0453(3) Uani 0.875 1 d . U P . .
Cr4 Cr 0.36101(3) 0.43695(6) 0.49633(3) 0.0483(3) Uani 0.875 1 d . U P . .
Cr5 Cr 0.35157(4) 0.61224(7) 0.54032(4) 0.0602(4) Uani 0.875 1 d . U P . .
Cr6 Cr 0.29447(3) 0.67784(7) 0.60202(3) 0.0479(3) Uani 0.875 1 d . U P . .
Cr7 Cr 0.22737(3) 0.59155(6) 0.64805(3) 0.0457(3) Uani 0.875 1 d . U P . .
Cr8 Cr 0.16865(3) 0.43117(6) 0.63190(3) 0.0408(3) Uani 0.875 1 d . U P . .
Ni1 Ni 0.16928(3) 0.27288(7) 0.57421(3) 0.0473(3) Uani 0.125 1 d . U P . .
Ni2 Ni 0.23062(3) 0.20068(7) 0.51759(3) 0.0544(3) Uani 0.125 1 d . U P . .
Ni3 Ni 0.31744(3) 0.25638(6) 0.49453(3) 0.0453(3) Uani 0.125 1 d . U P . .
Ni4 Ni 0.36101(3) 0.43695(6) 0.49633(3) 0.0483(3) Uani 0.125 1 d . U P . .
Ni5 Ni 0.35157(4) 0.61224(7) 0.54032(4) 0.0602(4) Uani 0.125 1 d . U P . .
Ni6 Ni 0.29447(3) 0.67784(7) 0.60202(3) 0.0479(3) Uani 0.125 1 d . U P . .
Ni7 Ni 0.22737(3) 0.59155(6) 0.64805(3) 0.0457(3) Uani 0.125 1 d . U P . .
Ni8 Ni 0.16865(3) 0.43117(6) 0.63190(3) 0.0408(3) Uani 0.125 1 d . U P . .
F1 F 0.22063(10) 0.2614(2) 0.55903(10) 0.0429(9) Uani 1 1 d . U . . .
F2 F 0.26676(10) 0.2812(2) 0.50612(10) 0.0452(9) Uani 1 1 d . U . . .
F3 F 0.33357(10) 0.3543(2) 0.51838(10) 0.0434(9) Uani 1 1 d . U . . .
F4 F 0.33102(10) 0.5160(2) 0.51789(10) 0.0454(9) Uani 1 1 d . U . . .
F5 F 0.32167(10) 0.5939(2) 0.57946(10) 0.0430(9) Uani 1 1 d . U . . .
F6 F 0.25285(10) 0.6056(2) 0.60424(9) 0.0415(9) Uani 1 1 d . U . . .
F7 F 0.21926(10) 0.4816(2) 0.63359(10) 0.0473(9) Uani 1 1 d . U . . .
F8 F 0.18189(11) 0.3828(2) 0.58659(10) 0.0455(9) Uani 1 1 d . U . . .
O1 O 0.15497(17) 0.1622(3) 0.56190(17) 0.0782(18) Uani 1 1 d D U . . .
O2 O 0.19641(16) 0.1139(3) 0.52756(19) 0.085(2) Uani 1 1 d D U . . .
C1 C 0.1687(2) 0.1074(4) 0.5453(2) 0.0523(17) Uani 1 1 d D U . . .
C2 C 0.1499(7) 0.0245(10) 0.5456(7) 0.087(5) Uani 0.218(11) 1 d D U P A 1
C3 C 0.1775(11) -0.0284(16) 0.5674(12) 0.093(8) Uani 0.218(11) 1 d D U P A 1
H3A H 0.201663 -0.030391 0.556378 0.139 Uiso 0.218(11) 1 calc R U P A 1
H3B H 0.181815 -0.006461 0.591539 0.139 Uiso 0.218(11) 1 calc R U P A 1
H3C H 0.166983 -0.082744 0.568609 0.139 Uiso 0.218(11) 1 calc R U P A 1
C4 C 0.1450(13) -0.006(2) 0.5074(8) 0.094(7) Uani 0.218(11) 1 d D U P A 1
H4A H 0.127030 0.028682 0.493346 0.141 Uiso 0.218(11) 1 calc R U P A 1
H4B H 0.169671 -0.004956 0.497137 0.141 Uiso 0.218(11) 1 calc R U P A 1
H4C H 0.135263 -0.061073 0.507090 0.141 Uiso 0.218(11) 1 calc R U P A 1
C5 C 0.1118(9) 0.030(2) 0.5611(13) 0.097(8) Uani 0.218(11) 1 d D U P A 1
H5A H 0.094913 0.065324 0.546095 0.145 Uiso 0.218(11) 1 calc R U P A 1
H5B H 0.100553 -0.023192 0.562217 0.145 Uiso 0.218(11) 1 calc R U P A 1
H5C H 0.115385 0.053091 0.585147 0.145 Uiso 0.218(11) 1 calc R U P A 1
O3 O 0.15117(15) 0.3078(4) 0.52574(14) 0.0668(15) Uani 1 1 d D U . . .
O4 O 0.19009(14) 0.2562(4) 0.48951(14) 0.0688(15) Uani 1 1 d D U . . .
C6 C 0.16020(19) 0.2919(4) 0.49591(17) 0.0476(16) Uani 1 1 d D U . . .
C7 C 0.1312(5) 0.3188(14) 0.4659(5) 0.071(4) Uani 0.35(3) 1 d D U P B 1
C8 C 0.1491(11) 0.320(3) 0.4312(7) 0.084(7) Uani 0.35(3) 1 d D U P B 1
H8A H 0.159686 0.266824 0.426656 0.125 Uiso 0.35(3) 1 calc R U P B 1
H8B H 0.129832 0.333693 0.411935 0.125 Uiso 0.35(3) 1 calc R U P B 1
H8C H 0.169503 0.360067 0.432203 0.125 Uiso 0.35(3) 1 calc R U P B 1
C9 C 0.0989(8) 0.257(2) 0.4648(10) 0.083(7) Uani 0.35(3) 1 d D U P B 1
H9A H 0.087437 0.256435 0.487568 0.125 Uiso 0.35(3) 1 calc R U P B 1
H9B H 0.079480 0.270495 0.445670 0.125 Uiso 0.35(3) 1 calc R U P B 1
H9C H 0.109138 0.203154 0.460288 0.125 Uiso 0.35(3) 1 calc R U P B 1
C10 C 0.1144(10) 0.4003(17) 0.4739(9) 0.070(6) Uani 0.35(3) 1 d D U P B 1
H10A H 0.102902 0.397937 0.496685 0.106 Uiso 0.35(3) 1 calc R U P B 1
H10B H 0.134557 0.440936 0.475246 0.106 Uiso 0.35(3) 1 calc R U P B 1
H10C H 0.094887 0.414562 0.454978 0.106 Uiso 0.35(3) 1 calc R U P B 1
O5 O 0.24077(15) 0.1406(4) 0.47500(17) 0.0802(18) Uani 1 1 d D U . . .
O6 O 0.30248(13) 0.1575(3) 0.46951(13) 0.0513(12) Uani 1 1 d D U . . .
C11 C 0.2709(2) 0.1262(4) 0.4613(2) 0.0566(19) Uani 1 1 d D U . . .
C12 C 0.2686(2) 0.0658(4) 0.4303(2) 0.069(2) Uani 1 1 d D U . . .
C13 C 0.2635(5) 0.1145(6) 0.3973(2) 0.160(6) Uani 1 1 d D U . . .
H13A H 0.285234 0.150707 0.396073 0.240 Uiso 1 1 calc R U . . .
H13B H 0.261766 0.078744 0.376599 0.240 Uiso 1 1 calc R U . . .
H13C H 0.240065 0.146069 0.397476 0.240 Uiso 1 1 calc R U . . .
C14 C 0.3049(3) 0.0149(6) 0.4330(3) 0.119(4) Uani 1 1 d D U . . .
H14A H 0.306556 -0.015580 0.455332 0.178 Uiso 1 1 calc R U . . .
H14B H 0.304333 -0.022477 0.412916 0.178 Uiso 1 1 calc R U . . .
H14C H 0.327175 0.050061 0.432595 0.178 Uiso 1 1 calc R U . . .
C15 C 0.2356(3) 0.0086(5) 0.4334(3) 0.097(3) Uani 1 1 d D U . . .
H15A H 0.239790 -0.022572 0.455365 0.145 Uiso 1 1 calc R U . . .
H15B H 0.211954 0.039457 0.433818 0.145 Uiso 1 1 calc R U . . .
H15C H 0.233655 -0.027868 0.412942 0.145 Uiso 1 1 calc R U . . .
O7 O 0.27043(14) 0.1424(3) 0.54593(16) 0.0655(15) Uani 1 1 d D U . . .
O8 O 0.32678(13) 0.1960(3) 0.53867(13) 0.0491(12) Uani 1 1 d D U . . .
C16 C 0.3055(2) 0.1475(4) 0.55285(18) 0.0481(17) Uani 1 1 d D U . . .
C17 C 0.3229(2) 0.0860(4) 0.5795(2) 0.067(2) Uani 1 1 d D U . . .
C18 C 0.3063(3) 0.1001(6) 0.6149(2) 0.101(3) Uani 1 1 d D U . . .
H18A H 0.278538 0.095474 0.611798 0.152 Uiso 1 1 calc R U . . .
H18B H 0.316433 0.059884 0.632171 0.152 Uiso 1 1 calc R U . . .
H18C H 0.313285 0.153949 0.623680 0.152 Uiso 1 1 calc R U . . .
C19 C 0.3660(2) 0.0927(5) 0.5833(3) 0.085(3) Uani 1 1 d D U . . .
H19A H 0.376008 0.083373 0.560114 0.127 Uiso 1 1 calc R U . . .
H19B H 0.373389 0.146488 0.591809 0.127 Uiso 1 1 calc R U . . .
H19C H 0.376537 0.052423 0.600300 0.127 Uiso 1 1 calc R U . . .
C20 C 0.3102(3) 0.0041(4) 0.5649(3) 0.083(3) Uani 1 1 d D U . . .
H20A H 0.320837 -0.005051 0.542042 0.124 Uiso 1 1 calc R U . . .
H20B H 0.319195 -0.037898 0.581742 0.124 Uiso 1 1 calc R U . . .
H20C H 0.282347 0.002425 0.561505 0.124 Uiso 1 1 calc R U . . .
O9 O 0.36976(13) 0.2351(3) 0.48400(13) 0.0523(12) Uani 1 1 d D U . . .
O10 O 0.39234(14) 0.3579(3) 0.47415(13) 0.0522(12) Uani 1 1 d D U . . .
C21 C 0.39479(18) 0.2826(4) 0.47460(18) 0.0460(16) Uani 1 1 d D U . . .
C22 C 0.43142(19) 0.2453(4) 0.46328(19) 0.0537(18) Uani 1 1 d D U . . .
C23 C 0.4495(3) 0.1997(6) 0.4946(2) 0.088(3) Uani 1 1 d D U . . .
H23A H 0.456267 0.237131 0.514171 0.131 Uiso 1 1 calc R U . . .
H23B H 0.431512 0.159681 0.502314 0.131 Uiso 1 1 calc R U . . .
H23C H 0.472470 0.172607 0.487832 0.131 Uiso 1 1 calc R U . . .
C24 C 0.4583(3) 0.3116(5) 0.4528(3) 0.092(3) Uani 1 1 d D U . . .
H24A H 0.446423 0.341256 0.432404 0.138 Uiso 1 1 calc R U . . .
H24B H 0.463424 0.348492 0.472910 0.138 Uiso 1 1 calc R U . . .
H24C H 0.482195 0.287705 0.446529 0.138 Uiso 1 1 calc R U . . .
C25 C 0.4204(3) 0.1907(6) 0.4323(3) 0.099(3) Uani 1 1 d D U . . .
H25A H 0.408729 0.222413 0.412474 0.149 Uiso 1 1 calc R U . . .
H25B H 0.443091 0.163467 0.424975 0.149 Uiso 1 1 calc R U . . .
H25C H 0.402133 0.150542 0.439457 0.149 Uiso 1 1 calc R U . . .
O11 O 0.30783(14) 0.3098(3) 0.44838(12) 0.0527(12) Uani 1 1 d D U . . .
O12 O 0.32437(15) 0.4381(3) 0.45451(13) 0.0549(13) Uani 1 1 d D U . . .
C26 C 0.3102(2) 0.3794(4) 0.43718(17) 0.0521(17) Uani 1 1 d D U . . .
C27 C 0.2917(6) 0.3921(9) 0.3995(3) 0.074(4) Uani 0.58(3) 1 d D U P C 1
C28 C 0.2977(10) 0.4767(10) 0.3872(8) 0.090(6) Uani 0.58(3) 1 d D U P C 1
H28A H 0.286289 0.514283 0.403324 0.135 Uiso 0.58(3) 1 calc R U P C 1
H28B H 0.324980 0.487530 0.387304 0.135 Uiso 0.58(3) 1 calc R U P C 1
H28C H 0.285603 0.483541 0.363096 0.135 Uiso 0.58(3) 1 calc R U P C 1
C29 C 0.3091(9) 0.3315(11) 0.3751(4) 0.100(6) Uani 0.58(3) 1 d D U P C 1
H29A H 0.304783 0.276935 0.383618 0.149 Uiso 0.58(3) 1 calc R U P C 1
H29B H 0.297068 0.337375 0.350844 0.149 Uiso 0.58(3) 1 calc R U P C 1
H29C H 0.336446 0.341365 0.375052 0.149 Uiso 0.58(3) 1 calc R U P C 1
C30 C 0.2492(5) 0.3736(13) 0.3999(6) 0.089(5) Uani 0.58(3) 1 d D U P C 1
H30A H 0.245952 0.318202 0.407972 0.133 Uiso 0.58(3) 1 calc R U P C 1
H30B H 0.237811 0.410638 0.416199 0.133 Uiso 0.58(3) 1 calc R U P C 1
H30C H 0.236765 0.380002 0.375935 0.133 Uiso 0.58(3) 1 calc R U P C 1
O13 O 0.38898(14) 0.5186(3) 0.47278(14) 0.0571(13) Uani 1 1 d D U . . .
O14 O 0.3799(2) 0.6340(3) 0.4995(2) 0.100(2) Uani 1 1 d D U . . .
C31 C 0.3918(2) 0.5923(4) 0.4752(2) 0.067(2) Uani 1 1 d D U . . .
C32 C 0.4121(2) 0.6366(5) 0.4472(2) 0.082(3) Uani 1 1 d D U . . .
C33 C 0.4244(3) 0.5790(5) 0.4195(2) 0.086(3) Uani 1 1 d D U . . .
H33A H 0.402028 0.552343 0.407838 0.128 Uiso 1 1 calc R U . . .
H33B H 0.437712 0.608650 0.401817 0.128 Uiso 1 1 calc R U . . .
H33C H 0.441576 0.538691 0.430975 0.128 Uiso 1 1 calc R U . . .
C34 C 0.3840(3) 0.6973(7) 0.4299(4) 0.142(5) Uani 1 1 d D U . . .
H34A H 0.376062 0.734586 0.448003 0.213 Uiso 1 1 calc R U . . .
H34B H 0.396094 0.727404 0.411583 0.213 Uiso 1 1 calc R U . . .
H34C H 0.361623 0.668901 0.419010 0.213 Uiso 1 1 calc R U . . .
C35 C 0.4466(3) 0.6783(6) 0.4655(3) 0.107(4) Uani 1 1 d D U . . .
H35A H 0.438423 0.715631 0.483397 0.161 Uiso 1 1 calc R U . . .
H35B H 0.463789 0.638088 0.476967 0.161 Uiso 1 1 calc R U . . .
H35C H 0.459925 0.708047 0.447809 0.161 Uiso 1 1 calc R U . . .
O15 O 0.39914(13) 0.4366(3) 0.53649(13) 0.0509(12) Uani 1 1 d D U . . .
O16 O 0.39379(14) 0.5526(3) 0.56391(18) 0.0823(19) Uani 1 1 d D U . . .
C36 C 0.41017(18) 0.4879(4) 0.55910(19) 0.0514(17) Uani 1 1 d D U . . .
C37 C 0.44828(19) 0.4736(4) 0.5802(2) 0.0597(19) Uani 1 1 d D U . . .
C38 C 0.4628(2) 0.3894(4) 0.5745(2) 0.064(2) Uani 1 1 d D U . . .
H38A H 0.487261 0.382033 0.588308 0.096 Uiso 1 1 calc R U . . .
H38B H 0.444401 0.350284 0.582209 0.096 Uiso 1 1 calc R U . . .
H38C H 0.466056 0.381339 0.549166 0.096 Uiso 1 1 calc R U . . .
C39 C 0.4437(3) 0.4880(6) 0.6195(2) 0.086(3) Uani 1 1 d D U . . .
H39A H 0.434328 0.542692 0.622793 0.130 Uiso 1 1 calc R U . . .
H39B H 0.425530 0.449269 0.627860 0.130 Uiso 1 1 calc R U . . .
H39C H 0.468387 0.481363 0.633125 0.130 Uiso 1 1 calc R U . . .
C40 C 0.4758(2) 0.5350(5) 0.5667(3) 0.076(3) Uani 1 1 d D U . . .
H40A H 0.466255 0.589308 0.570436 0.114 Uiso 1 1 calc R U . . .
H40B H 0.500857 0.528643 0.579648 0.114 Uiso 1 1 calc R U . . .
H40C H 0.478049 0.526369 0.541221 0.114 Uiso 1 1 calc R U . . .
O17 O 0.37471(17) 0.7073(3) 0.56182(19) 0.087(2) Uani 1 1 d D U . . .
O18 O 0.33742(15) 0.7515(3) 0.60161(13) 0.0566(13) Uani 1 1 d D U . . .
C41 C 0.3681(2) 0.7504(4) 0.5880(2) 0.0526(18) Uani 1 1 d D U . . .
C42 C 0.3994(2) 0.8083(4) 0.6012(2) 0.074(2) Uani 1 1 d D U . . .
C43 C 0.4325(3) 0.7593(6) 0.6174(4) 0.126(5) Uani 1 1 d D U . . .
H43A H 0.453147 0.795375 0.626065 0.190 Uiso 1 1 calc R U . . .
H43B H 0.424252 0.727509 0.637189 0.190 Uiso 1 1 calc R U . . .
H43C H 0.441505 0.723277 0.599306 0.190 Uiso 1 1 calc R U . . .
C44 C 0.4090(4) 0.8591(7) 0.5694(3) 0.125(4) Uani 1 1 d D U . . .
H44A H 0.386365 0.889192 0.560232 0.187 Uiso 1 1 calc R U . . .
H44B H 0.429441 0.896801 0.576816 0.187 Uiso 1 1 calc R U . . .
H44C H 0.417250 0.823959 0.550648 0.187 Uiso 1 1 calc R U . . .
C45 C 0.3852(3) 0.8638(5) 0.6296(3) 0.094(3) Uani 1 1 d D U . . .
H45A H 0.363779 0.895730 0.619191 0.141 Uiso 1 1 calc R U . . .
H45B H 0.376996 0.831477 0.649241 0.141 Uiso 1 1 calc R U . . .
H45C H 0.405858 0.899768 0.638480 0.141 Uiso 1 1 calc R U . . .
O19 O 0.31070(18) 0.6749(3) 0.51579(14) 0.0685(15) Uani 1 1 d D U . . .
O20 O 0.27315(14) 0.7160(3) 0.55550(13) 0.0547(13) Uani 1 1 d D U . . .
C46 C 0.2840(2) 0.7156(4) 0.52533(18) 0.0498(16) Uani 1 1 d D U . . .
C47 C 0.2700(6) 0.7629(12) 0.4919(4) 0.060(5) Uani 0.233(11) 1 d D U P D 1
C48 C 0.2317(7) 0.7949(18) 0.4978(8) 0.059(6) Uani 0.233(11) 1 d D U P D 1
H48A H 0.233769 0.832459 0.517866 0.088 Uiso 0.233(11) 1 calc R U P D 1
H48B H 0.221193 0.822979 0.476365 0.088 Uiso 0.233(11) 1 calc R U P D 1
H48C H 0.214830 0.750442 0.503072 0.088 Uiso 0.233(11) 1 calc R U P D 1
C49 C 0.3003(8) 0.8251(16) 0.4841(8) 0.072(7) Uani 0.233(11) 1 d D U P D 1
H49A H 0.324276 0.797626 0.480670 0.108 Uiso 0.233(11) 1 calc R U P D 1
H49B H 0.291852 0.855040 0.462558 0.108 Uiso 0.233(11) 1 calc R U P D 1
H49C H 0.304065 0.862325 0.504216 0.108 Uiso 0.233(11) 1 calc R U P D 1
C50 C 0.2684(9) 0.7037(17) 0.4607(6) 0.056(7) Uani 0.233(11) 1 d D U P D 1
H50A H 0.294122 0.683856 0.457596 0.083 Uiso 0.233(11) 1 calc R U P D 1
H50B H 0.251930 0.658389 0.465658 0.083 Uiso 0.233(11) 1 calc R U P D 1
H50C H 0.258293 0.730926 0.438951 0.083 Uiso 0.233(11) 1 calc R U P D 1
O21 O 0.26731(16) 0.7638(3) 0.62303(14) 0.0600(14) Uani 1 1 d D U . . .
O22 O 0.23553(14) 0.7033(3) 0.66354(14) 0.0555(13) Uani 1 1 d D U . . .
C51 C 0.2477(2) 0.7646(4) 0.64918(19) 0.0506(17) Uani 1 1 d D U . . .
C52 C 0.2375(4) 0.8450(7) 0.6655(4) 0.066(3) Uani 0.493(11) 1 d D U P E 1
C53 C 0.2454(7) 0.8377(11) 0.7055(4) 0.091(5) Uani 0.493(11) 1 d D U P E 1
H53A H 0.230301 0.793719 0.714282 0.136 Uiso 0.493(11) 1 calc R U P E 1
H53B H 0.272540 0.826668 0.711273 0.136 Uiso 0.493(11) 1 calc R U P E 1
H53C H 0.238650 0.888123 0.716857 0.136 Uiso 0.493(11) 1 calc R U P E 1
C54 C 0.1948(4) 0.8596(11) 0.6567(6) 0.093(5) Uani 0.493(11) 1 d D U P E 1
H54A H 0.180327 0.815671 0.666413 0.139 Uiso 0.493(11) 1 calc R U P E 1
H54B H 0.187554 0.910586 0.667289 0.139 Uiso 0.493(11) 1 calc R U P E 1
H54C H 0.189293 0.861951 0.630878 0.139 Uiso 0.493(11) 1 calc R U P E 1
C55 C 0.2601(6) 0.9118(9) 0.6509(6) 0.089(5) Uani 0.493(11) 1 d D U P E 1
H55A H 0.254340 0.915042 0.625079 0.133 Uiso 0.493(11) 1 calc R U P E 1
H55B H 0.253401 0.962788 0.661804 0.133 Uiso 0.493(11) 1 calc R U P E 1
H55C H 0.287291 0.901332 0.656220 0.133 Uiso 0.493(11) 1 calc R U P E 1
O23 O 0.31635(14) 0.6424(3) 0.64802(12) 0.0558(13) Uani 1 1 d D U . . .
O24 O 0.27668(14) 0.5600(3) 0.67277(12) 0.0501(12) Uani 1 1 d D U . . .
C56 C 0.30823(19) 0.5913(4) 0.67115(17) 0.0466(16) Uani 1 1 d D U . . .
C57 C 0.34089(19) 0.5710(4) 0.69851(18) 0.0569(18) Uani 1 1 d D U . . .
C58 C 0.3270(2) 0.5203(5) 0.72804(19) 0.070(2) Uani 1 1 d D U . . .
H58A H 0.308209 0.550707 0.740329 0.105 Uiso 1 1 calc R U . . .
H58B H 0.315249 0.471131 0.717992 0.105 Uiso 1 1 calc R U . . .
H58C H 0.348534 0.506241 0.744965 0.105 Uiso 1 1 calc R U . . .
C59 C 0.3584(2) 0.6505(4) 0.7129(2) 0.069(2) Uani 1 1 d D U . . .
H59A H 0.367148 0.681950 0.693190 0.103 Uiso 1 1 calc R U . . .
H59B H 0.339231 0.681128 0.724555 0.103 Uiso 1 1 calc R U . . .
H59C H 0.380040 0.638898 0.730139 0.103 Uiso 1 1 calc R U . . .
C60 C 0.3702(2) 0.5261(6) 0.6786(3) 0.085(3) Uani 1 1 d D U . . .
H60A H 0.378650 0.560427 0.659706 0.128 Uiso 1 1 calc R U . . .
H60B H 0.392040 0.512121 0.695205 0.128 Uiso 1 1 calc R U . . .
H60C H 0.358754 0.477010 0.668232 0.128 Uiso 1 1 calc R U . . .
O25 O 0.20325(14) 0.5732(3) 0.69144(14) 0.0561(13) Uani 1 1 d D U . . .
O26 O 0.15824(15) 0.4817(3) 0.67730(15) 0.0662(15) Uani 1 1 d D U . . .
C61 C 0.1755(2) 0.5305(4) 0.69831(19) 0.0565(18) Uani 1 1 d D U . . .
C62 C 0.1612(2) 0.5411(5) 0.7351(2) 0.072(2) Uani 1 1 d D U . . .
C63 C 0.1519(3) 0.4594(5) 0.7497(2) 0.079(3) Uani 1 1 d D U . . .
H63A H 0.133045 0.432693 0.733174 0.119 Uiso 1 1 calc R U . . .
H63B H 0.175074 0.426778 0.752459 0.119 Uiso 1 1 calc R U . . .
H63C H 0.141544 0.465827 0.772835 0.119 Uiso 1 1 calc R U . . .
C64 C 0.1247(3) 0.5904(6) 0.7288(3) 0.101(3) Uani 1 1 d D U . . .
H64A H 0.106346 0.560812 0.712829 0.151 Uiso 1 1 calc R U . . .
H64B H 0.113899 0.600000 0.751485 0.151 Uiso 1 1 calc R U . . .
H64C H 0.130539 0.641922 0.717882 0.151 Uiso 1 1 calc R U . . .
C65 C 0.1902(3) 0.5850(7) 0.7596(2) 0.117(4) Uani 1 1 d D U . . .
H65A H 0.195533 0.637476 0.749380 0.176 Uiso 1 1 calc R U . . .
H65B H 0.180165 0.592449 0.782833 0.176 Uiso 1 1 calc R U . . .
H65C H 0.213694 0.553400 0.762457 0.176 Uiso 1 1 calc R U . . .
O27 O 0.18006(13) 0.6294(3) 0.62312(14) 0.0553(13) Uani 1 1 d D U . . .
O28 O 0.14555(14) 0.5229(3) 0.60361(14) 0.0591(13) Uani 1 1 d D U . . .
C66 C 0.15181(19) 0.5969(4) 0.6060(2) 0.0526(17) Uani 1 1 d D U . . .
C67 C 0.1230(5) 0.6569(11) 0.5893(6) 0.070(5) Uani 0.270(13) 1 d D U P F 1
C68 C 0.1192(10) 0.642(2) 0.5499(5) 0.086(7) Uani 0.270(13) 1 d D U P F 1
H68A H 0.111003 0.586860 0.545150 0.129 Uiso 0.270(13) 1 calc R U P F 1
H68B H 0.100258 0.679355 0.538546 0.129 Uiso 0.270(13) 1 calc R U P F 1
H68C H 0.143775 0.651401 0.540184 0.129 Uiso 0.270(13) 1 calc R U P F 1
C69 C 0.0860(6) 0.643(2) 0.6066(10) 0.082(7) Uani 0.270(13) 1 d D U P F 1
H69A H 0.089985 0.652830 0.632166 0.123 Uiso 0.270(13) 1 calc R U P F 1
H69B H 0.066270 0.678834 0.596024 0.123 Uiso 0.270(13) 1 calc R U P F 1
H69C H 0.077839 0.586751 0.602591 0.123 Uiso 0.270(13) 1 calc R U P F 1
C70 C 0.1357(8) 0.7434(11) 0.5962(10) 0.079(7) Uani 0.270(13) 1 d D U P F 1
H70A H 0.138327 0.753493 0.621878 0.118 Uiso 0.270(13) 1 calc R U P F 1
H70B H 0.160295 0.752196 0.586416 0.118 Uiso 0.270(13) 1 calc R U P F 1
H70C H 0.116778 0.780149 0.584778 0.118 Uiso 0.270(13) 1 calc R U P F 1
O29 O 0.11811(15) 0.3807(3) 0.62812(15) 0.0656(15) Uani 1 1 d D U . . .
O30 O 0.11812(16) 0.2873(4) 0.58725(17) 0.0812(18) Uani 1 1 d D U . . .
C71 C 0.10204(19) 0.3298(5) 0.6083(2) 0.0548(18) Uani 1 1 d D U . . .
C72 C 0.0593(2) 0.3192(5) 0.6086(2) 0.070(2) Uani 1 1 d D U . . .
C73 C 0.0410(3) 0.3778(7) 0.5821(3) 0.111(4) Uani 1 1 d D U . . .
H73A H 0.049075 0.365710 0.558380 0.167 Uiso 1 1 calc R U . . .
H73B H 0.013291 0.373245 0.581651 0.167 Uiso 1 1 calc R U . . .
H73C H 0.048794 0.432552 0.588838 0.167 Uiso 1 1 calc R U . . .
C74 C 0.0487(3) 0.2325(6) 0.5981(4) 0.135(5) Uani 1 1 d D U . . .
H74A H 0.060908 0.195458 0.615663 0.202 Uiso 1 1 calc R U . . .
H74B H 0.021053 0.226007 0.597187 0.202 Uiso 1 1 calc R U . . .
H74C H 0.057465 0.220788 0.574618 0.202 Uiso 1 1 calc R U . . .
C75 C 0.0472(3) 0.3370(7) 0.6452(2) 0.101(3) Uani 1 1 d D U . . .
H75A H 0.059265 0.298496 0.662261 0.152 Uiso 1 1 calc R U . . .
H75B H 0.054986 0.391622 0.652189 0.152 Uiso 1 1 calc R U . . .
H75C H 0.019482 0.332315 0.645002 0.152 Uiso 1 1 calc R U . . .
O31 O 0.19086(15) 0.3370(3) 0.65880(13) 0.0581(13) Uani 1 1 d D U . . .
O32 O 0.18620(19) 0.2353(3) 0.62122(14) 0.0718(16) Uani 1 1 d D U . . .
C76 C 0.1918(2) 0.2644(4) 0.65150(18) 0.0509(17) Uani 1 1 d D U . . .
C77 C 0.1971(2) 0.2037(4) 0.68191(19) 0.067(2) Uani 1 1 d D U . . .
C78 C 0.1575(3) 0.1702(7) 0.6862(3) 0.112(4) Uani 1 1 d D U . . .
H78A H 0.140892 0.213466 0.693232 0.168 Uiso 1 1 calc R U . . .
H78B H 0.147090 0.147208 0.663525 0.168 Uiso 1 1 calc R U . . .
H78C H 0.159162 0.128289 0.704474 0.168 Uiso 1 1 calc R U . . .
C79 C 0.2135(3) 0.2428(6) 0.7157(2) 0.081(3) Uani 1 1 d D U . . .
H79A H 0.196522 0.285965 0.722346 0.121 Uiso 1 1 calc R U . . .
H79B H 0.216040 0.202729 0.734775 0.121 Uiso 1 1 calc R U . . .
H79C H 0.238552 0.265286 0.712058 0.121 Uiso 1 1 calc R U . . .
C80 C 0.2226(4) 0.1372(6) 0.6711(3) 0.117(4) Uani 1 1 d D U . . .
H80A H 0.211478 0.112514 0.649040 0.175 Uiso 1 1 calc R U . . .
H80B H 0.247697 0.159144 0.667193 0.175 Uiso 1 1 calc R U . . .
H80C H 0.225184 0.096587 0.689910 0.175 Uiso 1 1 calc R U . . .
O33 O 0.16516(17) 0.6107(3) 0.39130(13) 0.0666(15) Uani 1 1 d . U . . .
O34 O 0.1763(2) 0.7404(3) 0.40130(16) 0.088(2) Uani 1 1 d . U . . .
O35 O 0.42848(14) 0.2549(3) 0.68808(14) 0.0589(14) Uani 1 1 d . U . . .
O36 O 0.43552(17) 0.3867(3) 0.69867(18) 0.0823(19) Uani 1 1 d . U . . .
N1 N 0.25299(18) 0.4319(4) 0.57331(17) 0.0657(19) Uani 1 1 d . U . . .
H1A H 0.247289 0.470887 0.588928 0.079 Uiso 1 1 calc R U . . .
H1B H 0.235051 0.392844 0.574274 0.079 Uiso 1 1 calc R U . . .
N2 N 0.11462(16) 0.7860(4) 0.30409(15) 0.0641(18) Uani 1 1 d D U . . .
N3 N 0.11018(15) 0.6460(4) 0.29516(15) 0.0614(18) Uani 1 1 d D U . . .
N4 N 0.53619(16) 0.2135(3) 0.73610(15) 0.0473(14) Uani 1 1 d . U . . .
N5 N 0.54364(18) 0.3524(4) 0.74328(18) 0.0591(17) Uani 1 1 d . U . . .
C81 C 0.10370(16) 0.7209(4) 0.28559(19) 0.068(2) Uani 1 1 d D U . . .
H81 H 0.089839 0.729338 0.263252 0.081 Uiso 1 1 calc R U . . .
C82 C 0.13398(16) 0.7738(4) 0.33532(17) 0.060(2) Uani 1 1 d D U . . .
H82 H 0.142309 0.818781 0.349359 0.072 Uiso 1 1 calc R U . . .
C83 C 0.14224(14) 0.6981(4) 0.34777(17) 0.0541(19) Uani 1 1 d D U . . .
C84 C 0.12974(15) 0.6355(5) 0.32673(17) 0.062(2) Uani 1 1 d D U . . .
H84 H 0.135119 0.582287 0.334773 0.074 Uiso 1 1 calc R U . . .
C85 C 0.1638(2) 0.6881(5) 0.3826(2) 0.063(2) Uani 1 1 d . U . . .
C86 C 0.1784(2) 0.5855(2) 0.42596(17) 0.0569(18) Uani 1 1 d D U . . .
C87 C 0.2156(3) 0.5719(5) 0.4344(2) 0.066(3) Uani 0.757(10) 1 d D U P G 1
H87 H 0.233488 0.579258 0.417198 0.079 Uiso 0.757(10) 1 calc R U P G 1
C88 C 0.2275(3) 0.5471(5) 0.4686(2) 0.065(3) Uani 0.757(10) 1 d D U P G 1
H88 H 0.253711 0.537395 0.474995 0.078 Uiso 0.757(10) 1 calc R U P G 1
C89 C 0.20156(17) 0.5366(3) 0.49301(17) 0.0566(18) Uani 1 1 d D U . . .
C90 C 0.1639(2) 0.5509(5) 0.4840(2) 0.071(3) Uani 0.757(10) 1 d D U P G 1
H90 H 0.145876 0.543658 0.501094 0.085 Uiso 0.757(10) 1 calc R U P G 1
C91 C 0.1518(3) 0.5757(5) 0.4500(2) 0.073(3) Uani 0.757(10) 1 d D U P G 1
H91 H 0.125647 0.585672 0.443430 0.088 Uiso 0.757(10) 1 calc R U P G 1
C92 C 0.2120(2) 0.5097(4) 0.5311(2) 0.078(3) Uani 1 1 d . U . . .
H92A H 0.212690 0.557593 0.546703 0.093 Uiso 1 1 calc R U . . .
H92B H 0.191625 0.474009 0.538471 0.093 Uiso 1 1 calc R U . . .
C93 C 0.2487(2) 0.4670(4) 0.53746(17) 0.0443(17) Uani 1 1 d . U . . .
H93A H 0.250189 0.423809 0.519576 0.053 Uiso 1 1 calc R U . . .
H93B H 0.269863 0.504994 0.534630 0.053 Uiso 1 1 calc R U . . .
C94 C 0.28940(19) 0.3973(4) 0.58618(18) 0.0419(16) Uani 1 1 d . U . . .
H94A H 0.308096 0.441043 0.591214 0.050 Uiso 1 1 calc R U . . .
H94B H 0.298802 0.362781 0.567418 0.050 Uiso 1 1 calc R U . . .
C95 C 0.2865(2) 0.3490(5) 0.6188(2) 0.064(2) Uani 1 1 d . U . . .
H95A H 0.270677 0.301124 0.612737 0.077 Uiso 1 1 calc R U . . .
H95B H 0.273292 0.381321 0.636068 0.077 Uiso 1 1 calc R U . . .
C96 C 0.3244(2) 0.3215(4) 0.63655(19) 0.0486(17) Uani 1 1 d . U . . .
C97 C 0.3559(2) 0.3100(5) 0.6180(2) 0.0542(19) Uani 1 1 d . U . . .
H97 H 0.353945 0.317703 0.592995 0.065 Uiso 1 1 calc R U . . .
C98 C 0.3901(2) 0.2875(4) 0.6350(2) 0.0543(18) Uani 1 1 d . U . . .
H98 H 0.411878 0.281406 0.622090 0.065 Uiso 1 1 calc R U . . .
C99 C 0.3922(2) 0.2743(4) 0.6702(2) 0.0532(18) Uani 1 1 d . U . . .
C100 C 0.3614(2) 0.2818(5) 0.6899(2) 0.0563(19) Uani 1 1 d . U . . .
H100 H 0.363432 0.270853 0.714659 0.068 Uiso 1 1 calc R U . . .
C101 C 0.3275(2) 0.3056(5) 0.6726(2) 0.0536(18) Uani 1 1 d . U . . .
H101 H 0.305761 0.311236 0.685636 0.064 Uiso 1 1 calc R U . . .
C102 C 0.4470(2) 0.3200(5) 0.6999(2) 0.059(2) Uani 1 1 d . U . . .
C103 C 0.4863(2) 0.3012(4) 0.7164(2) 0.0531(18) Uani 1 1 d . U . . .
C104 C 0.5088(2) 0.3626(5) 0.7275(2) 0.061(2) Uani 1 1 d . U . . .
H104 H 0.499491 0.415783 0.723833 0.073 Uiso 1 1 calc R U . . .
C105 C 0.5556(2) 0.2791(4) 0.7471(2) 0.055(2) Uani 1 1 d . U . . .
H105 H 0.580238 0.271328 0.758654 0.066 Uiso 1 1 calc R U . . .
C106 C 0.5009(2) 0.2248(4) 0.72064(19) 0.0483(17) Uani 1 1 d . U . . .
H106 H 0.485923 0.179896 0.712587 0.058 Uiso 1 1 calc R U . . .
O37 O 0.14552(17) 0.9445(4) 0.27427(19) 0.0918(19) Uani 1 1 d D U . . .
O38 O 0.12411(16) 1.0573(4) 0.2492(2) 0.092(2) Uani 1 1 d D U . . .
C107 C 0.1507(2) 1.0107(6) 0.2592(3) 0.096(3) Uani 1 1 d D U . . .
C108 C 0.1908(3) 1.0359(9) 0.2504(4) 0.110(4) Uani 0.644(13) 1 d D U P H 1
C109 C 0.1942(5) 1.0116(13) 0.2120(4) 0.133(6) Uani 0.644(13) 1 d D U P H 1
H10G H 0.174970 1.040229 0.196575 0.200 Uiso 0.644(13) 1 calc R U P H 1
H10H H 0.219600 1.025425 0.205188 0.200 Uiso 0.644(13) 1 calc R U P H 1
H10I H 0.190165 0.953596 0.209466 0.200 Uiso 0.644(13) 1 calc R U P H 1
C110 C 0.1959(5) 1.1263(8) 0.2531(7) 0.126(6) Uani 0.644(13) 1 d D U P H 1
H11A H 0.176400 1.152899 0.237183 0.190 Uiso 0.644(13) 1 calc R U P H 1
H11B H 0.193310 1.143488 0.277627 0.190 Uiso 0.644(13) 1 calc R U P H 1
H11C H 0.221163 1.140951 0.246228 0.190 Uiso 0.644(13) 1 calc R U P H 1
C111 C 0.2203(4) 0.9921(12) 0.2746(5) 0.115(5) Uani 0.644(13) 1 d D U P H 1
H11D H 0.217895 1.008180 0.299266 0.173 Uiso 0.644(13) 1 calc R U P H 1
H11E H 0.216364 0.934054 0.272183 0.173 Uiso 0.644(13) 1 calc R U P H 1
H11F H 0.245799 1.005882 0.267905 0.173 Uiso 0.644(13) 1 calc R U P H 1
O39 O 0.1019(2) 0.9538(4) 0.33068(15) 0.093(2) Uani 1 1 d D U . . .
O40 O 0.0882(2) 1.0745(4) 0.30953(17) 0.095(2) Uani 1 1 d D U . . .
C112 C 0.0987(3) 1.0281(5) 0.3339(2) 0.088(3) Uani 1 1 d D U . . .
C113 C 0.1089(4) 1.0637(8) 0.3706(3) 0.109(4) Uani 0.716(17) 1 d D U P I 1
C114 C 0.1310(6) 1.0066(10) 0.3950(4) 0.127(6) Uani 0.716(17) 1 d D U P I 1
H11G H 0.136899 1.032218 0.418168 0.191 Uiso 0.716(17) 1 calc R U P I 1
H11H H 0.115857 0.958063 0.398012 0.191 Uiso 0.716(17) 1 calc R U P I 1
H11I H 0.154749 0.991970 0.384794 0.191 Uiso 0.716(17) 1 calc R U P I 1
C115 C 0.0701(4) 1.0823(15) 0.3846(5) 0.137(6) Uani 0.716(17) 1 d D U P I 1
H11J H 0.056001 1.119674 0.368378 0.205 Uiso 0.716(17) 1 calc R U P I 1
H11K H 0.055590 1.032341 0.386071 0.205 Uiso 0.716(17) 1 calc R U P I 1
H11L H 0.074008 1.106556 0.408268 0.205 Uiso 0.716(17) 1 calc R U P I 1
C116 C 0.1315(6) 1.1407(11) 0.3654(5) 0.134(6) Uani 0.716(17) 1 d D U P I 1
H11M H 0.116518 1.176978 0.349407 0.202 Uiso 0.716(17) 1 calc R U P I 1
H11N H 0.137224 1.167010 0.388496 0.202 Uiso 0.716(17) 1 calc R U P I 1
H11O H 0.155382 1.127320 0.355158 0.202 Uiso 0.716(17) 1 calc R U P I 1
O41 O 0.04356(17) 0.8798(3) 0.29145(17) 0.0842(18) Uani 1 1 d D U . . .
O42 O 0.02378(16) 1.0030(3) 0.27777(17) 0.0826(17) Uani 1 1 d D U . . .
C117 C 0.0180(2) 0.9309(5) 0.2876(2) 0.074(2) Uani 1 1 d D U . . .
C118 C -0.0227(2) 0.9101(5) 0.2947(3) 0.088(3) Uani 1 1 d D U . . .
C119 C -0.0262(4) 0.9301(8) 0.3338(3) 0.126(4) Uani 1 1 d D U . . .
H11P H -0.007920 0.897639 0.348690 0.190 Uiso 1 1 calc R U . . .
H11Q H -0.020730 0.987188 0.337935 0.190 Uiso 1 1 calc R U . . .
H11R H -0.052026 0.918100 0.339976 0.190 Uiso 1 1 calc R U . . .
C120 C -0.0306(3) 0.8215(5) 0.2872(4) 0.133(5) Uani 1 1 d D U . . .
H12A H -0.012340 0.788738 0.301899 0.199 Uiso 1 1 calc R U . . .
H12B H -0.056474 0.808417 0.292819 0.199 Uiso 1 1 calc R U . . .
H12C H -0.027877 0.810421 0.262018 0.199 Uiso 1 1 calc R U . . .
C121 C -0.0509(3) 0.9603(6) 0.2719(3) 0.101(3) Uani 1 1 d D U . . .
H12D H -0.046017 1.017433 0.276694 0.151 Uiso 1 1 calc R U . . .
H12E H -0.048234 0.949056 0.246787 0.151 Uiso 1 1 calc R U . . .
H12F H -0.076831 0.947052 0.277588 0.151 Uiso 1 1 calc R U . . .
O43 O 0.08684(18) 0.8666(3) 0.23559(13) 0.0747(17) Uani 1 1 d D U . . .
O44 O 0.06038(17) 0.9816(3) 0.21775(15) 0.0739(16) Uani 1 1 d D U . . .
C122 C 0.0698(2) 0.9102(4) 0.21285(19) 0.065(2) Uani 1 1 d D U . . .
C123 C 0.0578(3) 0.8738(5) 0.1765(2) 0.085(3) Uani 1 1 d D U . . .
C124 C 0.0757(4) 0.7922(5) 0.1723(3) 0.107(4) Uani 1 1 d D U . . .
H12G H 0.068557 0.756619 0.191367 0.161 Uiso 1 1 calc R U . . .
H12H H 0.066588 0.769434 0.149228 0.161 Uiso 1 1 calc R U . . .
H12I H 0.103399 0.797742 0.173635 0.161 Uiso 1 1 calc R U . . .
C125 C 0.0140(3) 0.8672(6) 0.1747(3) 0.116(4) Uani 1 1 d D U . . .
H12J H 0.003002 0.920705 0.177474 0.174 Uiso 1 1 calc R U . . .
H12K H 0.004523 0.844736 0.151641 0.174 Uiso 1 1 calc R U . . .
H12L H 0.006613 0.832039 0.193790 0.174 Uiso 1 1 calc R U . . .
C126 C 0.0675(4) 0.9331(7) 0.1479(3) 0.140(5) Uani 1 1 d D U . . .
H12M H 0.055206 0.984773 0.151910 0.210 Uiso 1 1 calc R U . . .
H12N H 0.095085 0.940498 0.148890 0.210 Uiso 1 1 calc R U . . .
H12O H 0.058274 0.912190 0.124484 0.210 Uiso 1 1 calc R U . . .
O45 O 0.54327(17) 0.1073(3) 0.79652(14) 0.0672(15) Uani 1 1 d D U . . .
O46 O 0.56875(16) -0.0082(3) 0.81476(14) 0.0662(15) Uani 1 1 d D U . . .
C127 C 0.5512(2) 0.0554(5) 0.81981(18) 0.0605(19) Uani 1 1 d D U . . .
C128 C 0.5384(2) 0.0713(5) 0.85683(19) 0.075(2) Uani 1 1 d D U . . .
C129 C 0.5574(3) 0.0142(6) 0.8837(2) 0.106(4) Uani 1 1 d D U . . .
H12P H 0.551379 -0.041222 0.876437 0.159 Uiso 1 1 calc R U . . .
H12Q H 0.585001 0.022158 0.884975 0.159 Uiso 1 1 calc R U . . .
H12R H 0.548149 0.024392 0.907038 0.159 Uiso 1 1 calc R U . . .
C130 C 0.4953(3) 0.0599(9) 0.8536(3) 0.125(4) Uani 1 1 d D U . . .
H13D H 0.483631 0.097655 0.836055 0.188 Uiso 1 1 calc R U . . .
H13E H 0.489198 0.004733 0.846039 0.188 Uiso 1 1 calc R U . . .
H13F H 0.485387 0.069837 0.876749 0.188 Uiso 1 1 calc R U . . .
C131 C 0.5472(3) 0.1576(5) 0.8673(3) 0.100(3) Uani 1 1 d D U . . .
H13G H 0.534601 0.193711 0.849481 0.150 Uiso 1 1 calc R U . . .
H13H H 0.537885 0.168509 0.890541 0.150 Uiso 1 1 calc R U . . .
H13I H 0.574737 0.166275 0.868477 0.150 Uiso 1 1 calc R U . . .
O47 O 0.61042(15) 0.1381(3) 0.76682(16) 0.0719(16) Uani 1 1 d D U . . .
O48 O 0.63391(15) 0.0186(3) 0.78184(15) 0.0690(15) Uani 1 1 d D U . . .
C132 C 0.6365(2) 0.0929(5) 0.7794(2) 0.066(2) Uani 1 1 d D U . . .
C133 C 0.6761(3) 0.1271(7) 0.7900(4) 0.084(3) Uani 0.714(12) 1 d D U P J 1
C134 C 0.6916(4) 0.1557(9) 0.7560(4) 0.105(4) Uani 0.714(12) 1 d D U P J 1
H13J H 0.694602 0.109778 0.740269 0.158 Uiso 0.714(12) 1 calc R U P J 1
H13K H 0.673908 0.194496 0.744184 0.158 Uiso 0.714(12) 1 calc R U P J 1
H13L H 0.716342 0.181437 0.761651 0.158 Uiso 0.714(12) 1 calc R U P J 1
C135 C 0.7025(4) 0.0630(9) 0.8067(5) 0.106(5) Uani 0.714(12) 1 d D U P J 1
H13M H 0.705852 0.020444 0.789254 0.160 Uiso 0.714(12) 1 calc R U P J 1
H13N H 0.727187 0.087040 0.814128 0.160 Uiso 0.714(12) 1 calc R U P J 1
H13O H 0.691368 0.040106 0.827405 0.160 Uiso 0.714(12) 1 calc R U P J 1
C136 C 0.6703(4) 0.1934(8) 0.8162(4) 0.095(4) Uani 0.714(12) 1 d D U P J 1
H13P H 0.660227 0.170765 0.837497 0.143 Uiso 0.714(12) 1 calc R U P J 1
H13Q H 0.694706 0.219811 0.822846 0.143 Uiso 0.714(12) 1 calc R U P J 1
H13R H 0.652272 0.232870 0.805379 0.143 Uiso 0.714(12) 1 calc R U P J 1
O49 O 0.58073(17) 0.0734(4) 0.70406(15) 0.0758(16) Uani 1 1 d D U . . .
O50 O 0.60156(18) -0.0481(4) 0.71982(16) 0.0819(18) Uani 1 1 d D U . . .
C137 C 0.5965(3) 0.0079(6) 0.6977(2) 0.080(2) Uani 1 1 d D U . . .
C138 C 0.6018(5) -0.0100(10) 0.6586(3) 0.102(4) Uani 0.555(13) 1 d D U P K 1
C139 C 0.5644(5) -0.0387(12) 0.6410(5) 0.110(6) Uani 0.555(13) 1 d D U P K 1
H13S H 0.545171 0.003301 0.642470 0.164 Uiso 0.555(13) 1 calc R U P K 1
H13T H 0.567413 -0.050995 0.615964 0.164 Uiso 0.555(13) 1 calc R U P K 1
H13U H 0.556375 -0.087245 0.653029 0.164 Uiso 0.555(13) 1 calc R U P K 1
C140 C 0.6155(8) 0.0685(15) 0.6420(8) 0.135(7) Uani 0.555(13) 1 d D U P K 1
H14D H 0.639781 0.084820 0.654303 0.202 Uiso 0.555(13) 1 calc R U P K 1
H14E H 0.618747 0.059590 0.616775 0.202 Uiso 0.555(13) 1 calc R U P K 1
H14F H 0.596529 0.110791 0.644403 0.202 Uiso 0.555(13) 1 calc R U P K 1
C141 C 0.6322(6) -0.0733(14) 0.6568(7) 0.129(7) Uani 0.555(13) 1 d D U P K 1
H14G H 0.656211 -0.053323 0.668465 0.193 Uiso 0.555(13) 1 calc R U P K 1
H14H H 0.624539 -0.122056 0.668976 0.193 Uiso 0.555(13) 1 calc R U P K 1
H14I H 0.635576 -0.085807 0.631911 0.193 Uiso 0.555(13) 1 calc R U P K 1
O51 O 0.51469(14) 0.0375(3) 0.73370(14) 0.0577(13) Uani 1 1 d D U . . .
O52 O 0.53748(16) -0.0805(3) 0.75247(15) 0.0701(16) Uani 1 1 d D U . . .
C142 C 0.51156(19) -0.0361(4) 0.73845(19) 0.0520(18) Uani 1 1 d D U . . .
C143 C 0.4734(2) -0.0781(4) 0.7282(2) 0.0626(19) Uani 1 1 d D U . . .
C144 C 0.4562(3) -0.1019(6) 0.7625(2) 0.087(3) Uani 1 1 d D U . . .
H14J H 0.451174 -0.053561 0.776104 0.130 Uiso 1 1 calc R U . . .
H14K H 0.432352 -0.131004 0.756670 0.130 Uiso 1 1 calc R U . . .
H14L H 0.474081 -0.136592 0.776621 0.130 Uiso 1 1 calc R U . . .
C145 C 0.4808(3) -0.1539(5) 0.7079(3) 0.092(3) Uani 1 1 d D U . . .
H14M H 0.497931 -0.188931 0.722686 0.139 Uiso 1 1 calc R U . . .
H14N H 0.456660 -0.181933 0.701912 0.139 Uiso 1 1 calc R U . . .
H14O H 0.492488 -0.140147 0.686082 0.139 Uiso 1 1 calc R U . . .
C146 C 0.4469(2) -0.0226(6) 0.7062(2) 0.077(3) Uani 1 1 d D U . . .
H14P H 0.442537 0.026091 0.719852 0.115 Uiso 1 1 calc R U . . .
H14Q H 0.458473 -0.008145 0.684328 0.115 Uiso 1 1 calc R U . . .
H14R H 0.422644 -0.049930 0.700157 0.115 Uiso 1 1 calc R U . . .
N05M N 0.5433(4) 0.2922(8) 0.6508(4) 0.161(5) Uiso 1 1 d . U . . .
C067 C 0.6111(6) 0.2903(12) 0.6804(5) 0.198(8) Uiso 1 1 d . U . . .
H06A H 0.629305 0.289018 0.662131 0.296 Uiso 1 1 calc R U . . .
H06B H 0.614652 0.242548 0.695536 0.296 Uiso 1 1 calc R U . . .
H06C H 0.615394 0.338663 0.694994 0.296 Uiso 1 1 calc R U . . .
C069 C 0.5742(5) 0.2911(9) 0.6642(4) 0.134(5) Uiso 1 1 d . U . . .
C87A C 0.2032(6) 0.5261(14) 0.4301(4) 0.059(5) Uani 0.243(10) 1 d D U P G 2
H87A H 0.213468 0.502772 0.409974 0.071 Uiso 0.243(10) 1 calc R U P G 2
C88A C 0.2139(5) 0.4987(12) 0.4635(4) 0.059(5) Uani 0.243(10) 1 d D U P G 2
H88A H 0.230006 0.453044 0.466467 0.070 Uiso 0.243(10) 1 calc R U P G 2
C90A C 0.1783(6) 0.6014(11) 0.4885(5) 0.069(5) Uani 0.243(10) 1 d D U P G 2
H90A H 0.169481 0.627646 0.508634 0.083 Uiso 0.243(10) 1 calc R U P G 2
C91A C 0.1675(7) 0.6289(13) 0.4551(6) 0.065(5) Uani 0.243(10) 1 d D U P G 2
H91A H 0.152887 0.676680 0.451763 0.078 Uiso 0.243(10) 1 calc R U P G 2
C2A C 0.1479(3) 0.0263(5) 0.5455(3) 0.078(3) Uani 0.782(11) 1 d D U P A 2
C3A C 0.1731(4) -0.0396(6) 0.5335(5) 0.114(5) Uani 0.782(11) 1 d D U P A 2
H3AA H 0.180719 -0.026960 0.509701 0.170 Uiso 0.782(11) 1 calc R U P A 2
H3AB H 0.195778 -0.044161 0.550143 0.170 Uiso 0.782(11) 1 calc R U P A 2
H3AC H 0.159152 -0.090586 0.532693 0.170 Uiso 0.782(11) 1 calc R U P A 2
C4A C 0.1126(4) 0.0350(8) 0.5196(4) 0.109(5) Uani 0.782(11) 1 d D U P A 2
H4AA H 0.096421 0.078015 0.527762 0.164 Uiso 0.782(11) 1 calc R U P A 2
H4AB H 0.120246 0.048144 0.495932 0.164 Uiso 0.782(11) 1 calc R U P A 2
H4AC H 0.098351 -0.015665 0.518553 0.164 Uiso 0.782(11) 1 calc R U P A 2
C5A C 0.1350(4) 0.0104(8) 0.5823(3) 0.102(4) Uani 0.782(11) 1 d D U P A 2
H5AA H 0.118740 0.054599 0.589117 0.153 Uiso 0.782(11) 1 calc R U P A 2
H5AB H 0.120668 -0.040059 0.582075 0.153 Uiso 0.782(11) 1 calc R U P A 2
H5AC H 0.157294 0.006366 0.599526 0.153 Uiso 0.782(11) 1 calc R U P A 2
C7A C 0.1318(4) 0.3083(9) 0.4644(3) 0.071(3) Uani 0.65(3) 1 d D U P B 2
C8A C 0.1529(7) 0.3418(14) 0.4348(5) 0.091(5) Uani 0.65(3) 1 d D U P B 2
H8AA H 0.172469 0.303538 0.428797 0.136 Uiso 0.65(3) 1 calc R U P B 2
H8AB H 0.135046 0.350959 0.413885 0.136 Uiso 0.65(3) 1 calc R U P B 2
H8AC H 0.164873 0.392738 0.442364 0.136 Uiso 0.65(3) 1 calc R U P B 2
C9A C 0.1146(7) 0.2247(11) 0.4558(6) 0.101(6) Uani 0.65(3) 1 d D U P B 2
H9AA H 0.101186 0.205761 0.475989 0.151 Uiso 0.65(3) 1 calc R U P B 2
H9AB H 0.096680 0.228273 0.434631 0.151 Uiso 0.65(3) 1 calc R U P B 2
H9AC H 0.135000 0.186972 0.451414 0.151 Uiso 0.65(3) 1 calc R U P B 2
C10A C 0.1012(5) 0.3648(15) 0.4747(5) 0.084(5) Uani 0.65(3) 1 d D U P B 2
H10D H 0.088035 0.341123 0.494104 0.125 Uiso 0.65(3) 1 calc R U P B 2
H10E H 0.112747 0.415998 0.482665 0.125 Uiso 0.65(3) 1 calc R U P B 2
H10F H 0.082919 0.374220 0.454186 0.125 Uiso 0.65(3) 1 calc R U P B 2
C27A C 0.3033(8) 0.3975(15) 0.3973(4) 0.078(5) Uani 0.42(3) 1 d D U P C 2
C28A C 0.3037(13) 0.4872(15) 0.3912(12) 0.088(7) Uani 0.42(3) 1 d D U P C 2
H28D H 0.328564 0.508951 0.399855 0.132 Uiso 0.42(3) 1 calc R U P C 2
H28E H 0.298990 0.498315 0.365703 0.132 Uiso 0.42(3) 1 calc R U P C 2
H28F H 0.283810 0.512568 0.404027 0.132 Uiso 0.42(3) 1 calc R U P C 2
C29A C 0.3359(10) 0.357(2) 0.3799(6) 0.100(7) Uani 0.42(3) 1 d D U P C 2
H29D H 0.360000 0.382420 0.388375 0.150 Uiso 0.42(3) 1 calc R U P C 2
H29E H 0.336651 0.299903 0.386007 0.150 Uiso 0.42(3) 1 calc R U P C 2
H29F H 0.331890 0.363071 0.353985 0.150 Uiso 0.42(3) 1 calc R U P C 2
C30A C 0.2657(9) 0.360(2) 0.3846(8) 0.095(7) Uani 0.42(3) 1 d D U P C 2
H30D H 0.266906 0.301569 0.389144 0.142 Uiso 0.42(3) 1 calc R U P C 2
H30E H 0.245377 0.383278 0.397353 0.142 Uiso 0.42(3) 1 calc R U P C 2
H30F H 0.260557 0.369025 0.359029 0.142 Uiso 0.42(3) 1 calc R U P C 2
C47A C 0.2597(3) 0.7736(6) 0.5007(3) 0.064(2) Uani 0.767(11) 1 d D U P D 2
C48A C 0.2175(3) 0.7617(7) 0.5020(4) 0.068(3) Uani 0.767(11) 1 d D U P D 2
H48D H 0.210754 0.767970 0.526500 0.102 Uiso 0.767(11) 1 calc R U P D 2
H48E H 0.203809 0.801759 0.486800 0.102 Uiso 0.767(11) 1 calc R U P D 2
H48F H 0.210518 0.707695 0.493446 0.102 Uiso 0.767(11) 1 calc R U P D 2
C49A C 0.2717(4) 0.8572(6) 0.5151(3) 0.078(3) Uani 0.767(11) 1 d D U P D 2
H49D H 0.299164 0.863981 0.514087 0.117 Uiso 0.767(11) 1 calc R U P D 2
H49E H 0.258207 0.898740 0.500594 0.117 Uiso 0.767(11) 1 calc R U P D 2
H49F H 0.265266 0.862163 0.539795 0.117 Uiso 0.767(11) 1 calc R U P D 2
C50A C 0.2712(4) 0.7644(8) 0.4631(3) 0.076(3) Uani 0.767(11) 1 d D U P D 2
H50D H 0.298716 0.772381 0.462890 0.114 Uiso 0.767(11) 1 calc R U P D 2
H50E H 0.264522 0.710377 0.454315 0.114 Uiso 0.767(11) 1 calc R U P D 2
H50F H 0.257813 0.804442 0.447668 0.114 Uiso 0.767(11) 1 calc R U P D 2
C52A C 0.2398(5) 0.8464(8) 0.6655(4) 0.070(3) Uani 0.507(11) 1 d D U P E 2
C53A C 0.2135(6) 0.8387(11) 0.6948(5) 0.091(5) Uani 0.507(11) 1 d D U P E 2
H53D H 0.189139 0.816104 0.685091 0.136 Uiso 0.507(11) 1 calc R U P E 2
H53E H 0.224963 0.803101 0.713353 0.136 Uiso 0.507(11) 1 calc R U P E 2
H53F H 0.209200 0.891786 0.704914 0.136 Uiso 0.507(11) 1 calc R U P E 2
C54A C 0.2229(6) 0.8980(10) 0.6351(4) 0.085(5) Uani 0.507(11) 1 d D U P E 2
H54D H 0.198108 0.876060 0.626177 0.128 Uiso 0.507(11) 1 calc R U P E 2
H54E H 0.219556 0.953036 0.643505 0.128 Uiso 0.507(11) 1 calc R U P E 2
H54F H 0.239953 0.898261 0.615846 0.128 Uiso 0.507(11) 1 calc R U P E 2
C55A C 0.2778(4) 0.8809(11) 0.6788(6) 0.094(5) Uani 0.507(11) 1 d D U P E 2
H55D H 0.294110 0.885032 0.659030 0.141 Uiso 0.507(11) 1 calc R U P E 2
H55E H 0.274155 0.934434 0.688779 0.141 Uiso 0.507(11) 1 calc R U P E 2
H55F H 0.289918 0.845749 0.697218 0.141 Uiso 0.507(11) 1 calc R U P E 2
C67A C 0.1212(3) 0.6512(6) 0.5888(3) 0.065(2) Uani 0.730(13) 1 d D U P F 2
C68A C 0.0924(4) 0.6076(7) 0.5643(4) 0.086(4) Uani 0.730(13) 1 d D U P F 2
H68D H 0.073467 0.645888 0.553993 0.128 Uiso 0.730(13) 1 calc R U P F 2
H68E H 0.105239 0.581955 0.545148 0.128 Uiso 0.730(13) 1 calc R U P F 2
H68F H 0.079722 0.566474 0.577650 0.128 Uiso 0.730(13) 1 calc R U P F 2
C69A C 0.1019(5) 0.6883(11) 0.6199(3) 0.109(5) Uani 0.730(13) 1 d D U P F 2
H69D H 0.120913 0.716555 0.635716 0.164 Uiso 0.730(13) 1 calc R U P F 2
H69E H 0.082293 0.726405 0.610744 0.164 Uiso 0.730(13) 1 calc R U P F 2
H69F H 0.090124 0.645744 0.633232 0.164 Uiso 0.730(13) 1 calc R U P F 2
C70A C 0.1396(4) 0.7181(9) 0.5690(4) 0.095(4) Uani 0.730(13) 1 d D U P F 2
H70D H 0.158327 0.745943 0.585294 0.142 Uiso 0.730(13) 1 calc R U P F 2
H70E H 0.152431 0.695260 0.549231 0.142 Uiso 0.730(13) 1 calc R U P F 2
H70F H 0.120114 0.756198 0.559781 0.142 Uiso 0.730(13) 1 calc R U P F 2
O53 O 0.2520(3) 0.4100(8) 0.7112(3) 0.053(5) Uiso 0.375(15) 1 d . . P . .
H53G H 0.258897 0.451886 0.700627 0.080 Uiso 0.375(15) 1 d R U P . .
H53H H 0.234887 0.389196 0.696877 0.080 Uiso 0.375(15) 1 d R U P . .
C147 C 0.6191(6) 0.0038(14) 0.6645(5) 0.113(5) Uani 0.445(13) 1 d D U P K 2
C1A C 0.6037(10) 0.067(2) 0.6379(11) 0.136(8) Uani 0.445(13) 1 d D U P K 2
H1AA H 0.608901 0.120882 0.647867 0.205 Uiso 0.445(13) 1 calc R U P K 2
H1AB H 0.616119 0.061464 0.615765 0.205 Uiso 0.445(13) 1 calc R U P K 2
H1AC H 0.576179 0.060157 0.633057 0.205 Uiso 0.445(13) 1 calc R U P K 2
C1B C 0.6616(6) 0.0161(18) 0.6737(7) 0.126(7) Uani 0.445(13) 1 d D U P K 2
H1BA H 0.666128 0.070366 0.683165 0.189 Uiso 0.445(13) 1 calc R U P K 2
H1BB H 0.670949 -0.023510 0.691497 0.189 Uiso 0.445(13) 1 calc R U P K 2
H1BC H 0.675140 0.009385 0.652162 0.189 Uiso 0.445(13) 1 calc R U P K 2
C1C C 0.6114(9) -0.0795(16) 0.6498(9) 0.132(7) Uani 0.445(13) 1 d D U P K 2
H1CA H 0.621419 -0.119475 0.667150 0.197 Uiso 0.445(13) 1 calc R U P K 2
H1CB H 0.583900 -0.087151 0.644963 0.197 Uiso 0.445(13) 1 calc R U P K 2
H1CC H 0.623840 -0.085845 0.627671 0.197 Uiso 0.445(13) 1 calc R U P K 2
C148 C 0.6703(6) 0.1445(15) 0.7946(7) 0.089(5) Uani 0.286(12) 1 d D U P J 2
C1D C 0.6735(10) 0.2298(16) 0.7804(10) 0.101(7) Uani 0.286(12) 1 d D U P J 2
H1DA H 0.676727 0.227959 0.754867 0.151 Uiso 0.286(12) 1 calc R U P J 2
H1DB H 0.650354 0.259830 0.784431 0.151 Uiso 0.286(12) 1 calc R U P J 2
H1DC H 0.695538 0.256467 0.792814 0.151 Uiso 0.286(12) 1 calc R U P J 2
C1E C 0.7068(9) 0.100(2) 0.7880(10) 0.093(7) Uani 0.286(12) 1 d D U P J 2
H1EA H 0.709752 0.097988 0.762426 0.140 Uiso 0.286(12) 1 calc R U P J 2
H1EB H 0.728603 0.127656 0.800178 0.140 Uiso 0.286(12) 1 calc R U P J 2
H1EC H 0.705491 0.044875 0.797224 0.140 Uiso 0.286(12) 1 calc R U P J 2
C1F C 0.6653(9) 0.148(2) 0.8341(7) 0.091(7) Uani 0.286(12) 1 d D U P J 2
H1FA H 0.663212 0.093050 0.843331 0.137 Uiso 0.286(12) 1 calc R U P J 2
H1FB H 0.687336 0.174522 0.846492 0.137 Uiso 0.286(12) 1 calc R U P J 2
H1FC H 0.642151 0.177885 0.838109 0.137 Uiso 0.286(12) 1 calc R U P J 2
C149 C 0.1916(5) 1.0251(16) 0.2499(8) 0.122(5) Uani 0.356(13) 1 d D U P H 2
C1G C 0.2062(11) 0.9468(18) 0.2360(11) 0.145(8) Uani 0.356(13) 1 d D U P H 2
H1GA H 0.193574 0.935816 0.212425 0.217 Uiso 0.356(13) 1 calc R U P H 2
H1GB H 0.233691 0.950530 0.234448 0.217 Uiso 0.356(13) 1 calc R U P H 2
H1GC H 0.200660 0.903171 0.252303 0.217 Uiso 0.356(13) 1 calc R U P H 2
C1H C 0.1906(10) 1.091(2) 0.2221(9) 0.129(8) Uani 0.356(13) 1 d D U P H 2
H1HA H 0.179255 1.070316 0.199342 0.193 Uiso 0.356(13) 1 calc R U P H 2
H1HB H 0.175299 1.136175 0.229712 0.193 Uiso 0.356(13) 1 calc R U P H 2
H1HC H 0.216540 1.109631 0.219250 0.193 Uiso 0.356(13) 1 calc R U P H 2
C1I C 0.2085(11) 1.050(2) 0.2862(8) 0.140(8) Uani 0.356(13) 1 d D U P H 2
H1IA H 0.197336 1.101201 0.292804 0.210 Uiso 0.356(13) 1 calc R U P H 2
H1IB H 0.203053 1.008768 0.303610 0.210 Uiso 0.356(13) 1 calc R U P H 2
H1IC H 0.236083 1.056127 0.285755 0.210 Uiso 0.356(13) 1 calc R U P H 2
C150 C 0.1042(10) 1.0709(19) 0.3699(6) 0.115(5) Uani 0.284(17) 1 d D U P I 2
C1J C 0.0963(16) 1.011(2) 0.3987(10) 0.127(8) Uani 0.284(17) 1 d D U P I 2
H1JA H 0.069790 0.993463 0.395155 0.190 Uiso 0.284(17) 1 calc R U P I 2
H1JB H 0.113265 0.965049 0.397486 0.190 Uiso 0.284(17) 1 calc R U P I 2
H1JC H 0.100667 1.037172 0.421990 0.190 Uiso 0.284(17) 1 calc R U P I 2
C1K C 0.0774(13) 1.144(3) 0.3730(12) 0.126(8) Uani 0.284(17) 1 d D U P I 2
H1KA H 0.082023 1.183061 0.354590 0.189 Uiso 0.284(17) 1 calc R U P I 2
H1KB H 0.050933 1.125349 0.369866 0.189 Uiso 0.284(17) 1 calc R U P I 2
H1KC H 0.082293 1.168181 0.396506 0.189 Uiso 0.284(17) 1 calc R U P I 2
C1L C 0.1454(10) 1.100(3) 0.3749(14) 0.131(8) Uani 0.284(17) 1 d D U P I 2
H1LA H 0.150187 1.138137 0.356078 0.197 Uiso 0.284(17) 1 calc R U P I 2
H1LB H 0.149954 1.125723 0.398112 0.197 Uiso 0.284(17) 1 calc R U P I 2
H1LC H 0.162552 1.053600 0.373608 0.197 Uiso 0.284(17) 1 calc R U P I 2
O1_1 O 0.4705(4) 0.0334(9) 0.6122(4) 0.231(6) Uiso 1 1 d D U . . .
C1_1 C 0.4871(6) 0.0361(10) 0.5778(5) 0.195(7) Uiso 1 1 d D U . . .
H1A_1 H 0.467440 0.025662 0.558040 0.233 Uiso 1 1 calc R U . . .
H1B_1 H 0.507616 -0.004173 0.576853 0.233 Uiso 1 1 calc R U . . .
C2_1 C 0.5028(5) 0.1210(10) 0.5755(4) 0.173(6) Uiso 1 1 d D U . . .
H2A_1 H 0.529383 0.124613 0.585980 0.208 Uiso 1 1 calc R U . . .
H2B_1 H 0.501298 0.140781 0.550661 0.208 Uiso 1 1 calc R U . . .
C3_1 C 0.4768(5) 0.1638(9) 0.5967(4) 0.165(6) Uiso 1 1 d D U . . .
H3A_1 H 0.451654 0.170792 0.583273 0.198 Uiso 1 1 calc R U . . .
H3B_1 H 0.487019 0.217348 0.603709 0.198 Uiso 1 1 calc R U . . .
C4_1 C 0.4735(5) 0.1120(10) 0.6285(4) 0.163(6) Uiso 1 1 d D U . . .
H4A_1 H 0.496362 0.116267 0.645455 0.196 Uiso 1 1 calc R U . . .
H4B_1 H 0.450617 0.125319 0.640811 0.196 Uiso 1 1 calc R U . . .
O1_2 O 0.4281(2) 0.2817(5) 0.7710(2) 0.119(3) Uiso 1 1 d D U . . .
C1_2 C 0.4017(3) 0.3354(7) 0.7865(3) 0.108(4) Uiso 1 1 d D U . . .
H1A_2 H 0.376994 0.308053 0.788369 0.130 Uiso 1 1 calc R U . . .
H1B_2 H 0.397294 0.383610 0.771403 0.130 Uiso 1 1 calc R U . . .
C2_2 C 0.4189(3) 0.3596(8) 0.8234(3) 0.117(4) Uiso 1 1 d D U . . .
H2A_2 H 0.421005 0.418733 0.825735 0.141 Uiso 1 1 calc R U . . .
H2B_2 H 0.403620 0.338654 0.842303 0.141 Uiso 1 1 calc R U . . .
C3_2 C 0.4572(4) 0.3207(8) 0.8248(4) 0.136(5) Uiso 1 1 d D U . . .
H3A_2 H 0.476520 0.358464 0.816969 0.163 Uiso 1 1 calc R U . . .
H3B_2 H 0.465213 0.301922 0.849132 0.163 Uiso 1 1 calc R U . . .
C4_2 C 0.4517(4) 0.2517(8) 0.7997(3) 0.124(4) Uiso 1 1 d D U . . .
H4A_2 H 0.476372 0.233560 0.791807 0.148 Uiso 1 1 calc R U . . .
H4B_2 H 0.439436 0.206032 0.811131 0.148 Uiso 1 1 calc R U . . .
O1_3 O 0.3635(7) -0.0586(19) 0.4961(7) 0.400(13) Uiso 1 1 d D U . . .
C1_3 C 0.3930(8) 0.0055(14) 0.4958(7) 0.280(12) Uiso 1 1 d D U . . .
H1A_3 H 0.409813 0.004970 0.518136 0.336 Uiso 1 1 calc R U . . .
H1B_3 H 0.381081 0.059143 0.492772 0.336 Uiso 1 1 calc R U . . .
C2_3 C 0.4155(6) -0.0163(15) 0.4634(6) 0.250(10) Uiso 1 1 d D U . . .
H2A_3 H 0.401373 -0.001717 0.440576 0.299 Uiso 1 1 calc R U . . .
H2B_3 H 0.441006 0.008659 0.464978 0.299 Uiso 1 1 calc R U . . .
C3_3 C 0.4174(7) -0.1049(15) 0.4688(7) 0.290(13) Uiso 1 1 d D U . . .
H3A_3 H 0.434250 -0.119683 0.490054 0.348 Uiso 1 1 calc R U . . .
H3B_3 H 0.425749 -0.133109 0.447665 0.348 Uiso 1 1 calc R U . . .
C4_3 C 0.3755(9) -0.1206(17) 0.4740(9) 0.362(17) Uiso 1 1 d D U . . .
H4A_3 H 0.360245 -0.120024 0.450772 0.435 Uiso 1 1 calc R U . . .
H4B_3 H 0.372495 -0.173602 0.485267 0.435 Uiso 1 1 calc R U . . .
O1_4 O 0.1922(5) 0.6989(11) 0.2719(4) 0.153(5) Uiso 0.637(9) 1 d D U P L 2
C1_4 C 0.1913(12) 0.6449(12) 0.2408(7) 0.187(8) Uiso 0.637(9) 1 d D U P L 2
H1A_4 H 0.166307 0.617684 0.237054 0.225 Uiso 0.637(9) 1 calc R U P L 2
H1B_4 H 0.211473 0.603725 0.244036 0.225 Uiso 0.637(9) 1 calc R U P L 2
C2_4 C 0.1980(10) 0.7003(17) 0.2090(6) 0.192(8) Uiso 0.637(9) 1 d D U P L 2
C3_4 C 0.1927(8) 0.7807(13) 0.2236(6) 0.165(8) Uiso 0.637(9) 1 d D U P L 2
H3A_4 H 0.209764 0.819871 0.213071 0.198 Uiso 0.637(9) 1 calc R U P L 2
H3B_4 H 0.166092 0.798751 0.218542 0.198 Uiso 0.637(9) 1 calc R U P L 2
C4_4 C 0.2023(8) 0.7733(12) 0.2618(6) 0.163(8) Uiso 0.637(9) 1 d D U P L 2
H4A_4 H 0.229906 0.781484 0.267465 0.195 Uiso 0.637(9) 1 calc R U P L 2
H4B_4 H 0.188422 0.814303 0.274709 0.195 Uiso 0.637(9) 1 calc R U P L 2
O1_5 O 0.2555(14) 0.833(2) 0.3531(14) 0.234(10) Uiso 0.363(9) 1 d D U P L 1
C1_5 C 0.2837(15) 0.771(3) 0.3661(15) 0.236(10) Uiso 0.363(9) 1 d D U P L 1
H1A_5 H 0.284173 0.765358 0.392282 0.283 Uiso 0.363(9) 1 calc R U P L 1
H1B_5 H 0.309479 0.785962 0.359798 0.283 Uiso 0.363(9) 1 calc R U P L 1
C2_5 C 0.2699(17) 0.693(3) 0.3472(17) 0.226(11) Uiso 0.363(9) 1 d D U P L 1
H2A_5 H 0.287124 0.677300 0.329033 0.271 Uiso 0.363(9) 1 calc R U P L 1
H2B_5 H 0.268105 0.648896 0.364404 0.271 Uiso 0.363(9) 1 calc R U P L 1
C3_5 C 0.2320(13) 0.716(3) 0.3307(15) 0.199(11) Uiso 0.363(9) 1 d D U P L 1
H3A_5 H 0.212212 0.709741 0.347629 0.238 Uiso 0.363(9) 1 calc R U P L 1
H3B_5 H 0.225015 0.682938 0.309247 0.238 Uiso 0.363(9) 1 calc R U P L 1
C4_5 C 0.2379(14) 0.802(3) 0.3214(12) 0.214(12) Uiso 0.363(9) 1 d D U P L 1
H4A_5 H 0.254606 0.806930 0.301658 0.257 Uiso 0.363(9) 1 calc R U P L 1
H4B_5 H 0.213437 0.828954 0.314764 0.257 Uiso 0.363(9) 1 calc R U P L 1
O1_6 O 0.0222(5) 0.6146(10) 0.4974(5) 0.144(6) Uiso 0.5 1 d D U P M -1
C1_6 C -0.0029(7) 0.5834(13) 0.5229(6) 0.120(8) Uiso 0.5 1 d D U P M -1
H1A_6 H -0.023139 0.622757 0.527074 0.144 Uiso 0.5 1 calc R U P M -1
H1B_6 H 0.011579 0.571535 0.545904 0.144 Uiso 0.5 1 calc R U P M -1
C2_6 C -0.0204(7) 0.5055(14) 0.5062(8) 0.118(9) Uiso 0.5 1 d D U P M -1
H2A_6 H -0.023540 0.463813 0.524431 0.142 Uiso 0.5 1 calc R U P M -1
H2B_6 H -0.045346 0.515983 0.492964 0.142 Uiso 0.5 1 calc R U P M -1
C3_6 C 0.0083(8) 0.4818(13) 0.4821(7) 0.115(9) Uiso 0.5 1 d D U P M -1
H3A_6 H -0.003434 0.476999 0.457418 0.138 Uiso 0.5 1 calc R U P M -1
H3B_6 H 0.019595 0.429319 0.489355 0.138 Uiso 0.5 1 calc R U P M -1
C4_6 C 0.0383(6) 0.5455(12) 0.4841(7) 0.113(7) Uiso 0.5 1 d D U P M -1
H4A_6 H 0.060480 0.528274 0.500013 0.135 Uiso 0.5 1 calc R U P M -1
H4B_6 H 0.046889 0.555966 0.460190 0.135 Uiso 0.5 1 calc R U P M -1
O1_7 O 0.0972(6) 0.7143(14) 0.4167(7) 0.178(7) Uiso 0.535(12) 1 d D U P N 1
C1_7 C 0.0993(11) 0.763(2) 0.4495(8) 0.230(9) Uiso 0.535(12) 1 d D U P N 1
H1A_7 H 0.123504 0.793730 0.452446 0.276 Uiso 0.535(12) 1 calc R U P N 1
H1B_7 H 0.097185 0.729179 0.470754 0.276 Uiso 0.535(12) 1 calc R U P N 1
C2_7 C 0.0645(11) 0.821(2) 0.4436(9) 0.231(10) Uiso 0.535(12) 1 d D U P N 1
H2A_7 H 0.041627 0.799923 0.453862 0.277 Uiso 0.535(12) 1 calc R U P N 1
H2B_7 H 0.070321 0.875807 0.453168 0.277 Uiso 0.535(12) 1 calc R U P N 1
C3_7 C 0.0609(10) 0.8198(18) 0.4040(9) 0.222(12) Uiso 0.535(12) 1 d D U P N 1
H3A_7 H 0.082363 0.847526 0.393875 0.267 Uiso 0.535(12) 1 calc R U P N 1
H3B_7 H 0.036541 0.843424 0.394094 0.267 Uiso 0.535(12) 1 calc R U P N 1
C4_7 C 0.0621(8) 0.7309(19) 0.3985(8) 0.197(10) Uiso 0.535(12) 1 d D U P N 1
H4A_7 H 0.041031 0.703156 0.409130 0.236 Uiso 0.535(12) 1 calc R U P N 1
H4B_7 H 0.061819 0.716841 0.372943 0.236 Uiso 0.535(12) 1 calc R U P N 1
O1_8 O 0.0649(10) 0.718(2) 0.4694(10) 0.251(10) Uiso 0.465(12) 1 d D U P N 2
C1_8 C 0.0848(14) 0.795(3) 0.4765(9) 0.229(11) Uiso 0.465(12) 1 d D U P N 2
H1A_8 H 0.103868 0.789947 0.497157 0.274 Uiso 0.465(12) 1 calc R U P N 2
H1B_8 H 0.066526 0.837699 0.481486 0.274 Uiso 0.465(12) 1 calc R U P N 2
C2_8 C 0.1045(12) 0.814(3) 0.4425(12) 0.222(10) Uiso 0.465(12) 1 d D U P N 2
H2A_8 H 0.105165 0.872963 0.437946 0.266 Uiso 0.465(12) 1 calc R U P N 2
H2B_8 H 0.130594 0.792374 0.443465 0.266 Uiso 0.465(12) 1 calc R U P N 2
C3_8 C 0.0784(13) 0.772(3) 0.4160(8) 0.218(9) Uiso 0.465(12) 1 d D U P N 2
H3A_8 H 0.090880 0.761462 0.393952 0.261 Uiso 0.465(12) 1 calc R U P N 2
H3B_8 H 0.054974 0.803815 0.410138 0.261 Uiso 0.465(12) 1 calc R U P N 2
C4_8 C 0.0698(13) 0.696(2) 0.4345(11) 0.209(10) Uiso 0.465(12) 1 d D U P N 2
H4A_8 H 0.046336 0.670695 0.423237 0.250 Uiso 0.465(12) 1 calc R U P N 2
H4B_8 H 0.091059 0.657160 0.433632 0.250 Uiso 0.465(12) 1 calc R U P N 2
O1_9 O 0.3031(6) 0.7690(18) 0.3365(7) 0.252(9) Uiso 0.637(9) 1 d D U P L 2
C1_9 C 0.2845(10) 0.8346(16) 0.3555(11) 0.255(11) Uiso 0.637(9) 1 d D U P L 2
H1A_9 H 0.283195 0.884870 0.341382 0.307 Uiso 0.637(9) 1 calc R U P L 2
H1B_9 H 0.297937 0.845191 0.379036 0.307 Uiso 0.637(9) 1 calc R U P L 2
C2_9 C 0.2446(8) 0.800(2) 0.3590(11) 0.224(9) Uiso 0.637(9) 1 d D U P L 2
H2A_9 H 0.235664 0.812476 0.382603 0.269 Uiso 0.637(9) 1 calc R U P L 2
H2B_9 H 0.226029 0.820977 0.340241 0.269 Uiso 0.637(9) 1 calc R U P L 2
C3_9 C 0.2506(8) 0.7120(19) 0.3548(10) 0.209(9) Uiso 0.637(9) 1 d D U P L 2
H3A_9 H 0.238289 0.692841 0.331836 0.251 Uiso 0.637(9) 1 calc R U P L 2
H3B_9 H 0.240068 0.681762 0.374346 0.251 Uiso 0.637(9) 1 calc R U P L 2
C4_9 C 0.2927(9) 0.7025(16) 0.3560(10) 0.225(10) Uiso 0.637(9) 1 d D U P L 2
H4A_9 H 0.304442 0.704240 0.380717 0.270 Uiso 0.637(9) 1 calc R U P L 2
H4B_9 H 0.299783 0.651562 0.344699 0.270 Uiso 0.637(9) 1 calc R U P L 2
O1_10 O -0.0007(9) 0.0464(16) 0.4537(10) 0.290(11) Uiso 0.653(16) 1 d D U P O 1
C1_10 C -0.0250(11) 0.069(2) 0.4219(9) 0.258(12) Uiso 0.653(16) 1 d D U P O 1
H1A_10 H -0.046596 0.031090 0.417590 0.310 Uiso 0.653(16) 1 calc R U P O 1
H1B_10 H -0.010427 0.070454 0.400576 0.310 Uiso 0.653(16) 1 calc R U P O 1
C2_10 C -0.0388(9) 0.152(2) 0.4312(10) 0.250(12) Uiso 0.653(16) 1 d D U P O 1
H2A_10 H -0.047645 0.183523 0.409806 0.300 Uiso 0.653(16) 1 calc R U P O 1
H2B_10 H -0.059250 0.150065 0.447715 0.300 Uiso 0.653(16) 1 calc R U P O 1
C3_10 C -0.0029(12) 0.1843(18) 0.4487(11) 0.267(11) Uiso 0.653(16) 1 d D U P O 1
H3A_10 H -0.007435 0.233105 0.462755 0.321 Uiso 0.653(16) 1 calc R U P O 1
H3B_10 H 0.015563 0.196975 0.431085 0.321 Uiso 0.653(16) 1 calc R U P O 1
C4_10 C 0.0105(10) 0.116(2) 0.4720(9) 0.247(11) Uiso 0.653(16) 1 d D U P O 1
H4A_10 H 0.038491 0.117720 0.476817 0.296 Uiso 0.653(16) 1 calc R U P O 1
H4B_10 H -0.001198 0.118693 0.495000 0.296 Uiso 0.653(16) 1 calc R U P O 1
O1_11 O -0.0086(15) 0.232(3) 0.4838(17) 0.290(14) Uiso 0.347(16) 1 d D U P O 2
C1_11 C 0.0046(17) 0.152(4) 0.4972(16) 0.264(13) Uiso 0.347(16) 1 d D U P O 2
H1A_11 H 0.007477 0.150236 0.523522 0.317 Uiso 0.347(16) 1 calc R U P O 2
H1B_11 H 0.028942 0.136253 0.487810 0.317 Uiso 0.347(16) 1 calc R U P O 2
C2_11 C -0.028(2) 0.098(3) 0.482(2) 0.265(13) Uiso 0.347(16) 1 d D U P O 2
H2A_11 H -0.019807 0.041731 0.479117 0.318 Uiso 0.347(16) 1 calc R U P O 2
H2B_11 H -0.049666 0.098176 0.497730 0.318 Uiso 0.347(16) 1 calc R U P O 2
C3_11 C -0.0392(19) 0.136(4) 0.4477(18) 0.258(12) Uiso 0.347(16) 1 d D U P O 2
H3A_11 H -0.067145 0.143863 0.444556 0.310 Uiso 0.347(16) 1 calc R U P O 2
H3B_11 H -0.031429 0.102202 0.428022 0.310 Uiso 0.347(16) 1 calc R U P O 2
C4_11 C -0.019(2) 0.215(4) 0.4480(16) 0.269(13) Uiso 0.347(16) 1 d D U P O 2
H4A_11 H 0.003209 0.211823 0.434175 0.323 Uiso 0.347(16) 1 calc R U P O 2
H4B_11 H -0.036625 0.257103 0.437602 0.323 Uiso 0.347(16) 1 calc R U P O 2
O1_12 O 0.1667(9) 0.723(2) 0.2324(10) 0.188(8) Uiso 0.363(9) 1 d D U P L 1
C1_12 C 0.1885(17) 0.650(3) 0.2436(13) 0.187(9) Uiso 0.363(9) 1 d D U P L 1
H1A_12 H 0.171387 0.602846 0.243925 0.225 Uiso 0.363(9) 1 calc R U P L 1
H1B_12 H 0.201620 0.657101 0.267550 0.225 Uiso 0.363(9) 1 calc R U P L 1
C2_12 C 0.2174(12) 0.639(3) 0.2155(13) 0.201(11) Uiso 0.363(9) 1 d D U P L 1
H2A_12 H 0.242971 0.624870 0.226662 0.241 Uiso 0.363(9) 1 calc R U P L 1
H2B_12 H 0.209059 0.597555 0.197789 0.241 Uiso 0.363(9) 1 calc R U P L 1
C3_12 C 0.2170(11) 0.721(3) 0.1995(12) 0.192(11) Uiso 0.363(9) 1 d D U P L 1
H3A_12 H 0.226962 0.720445 0.175758 0.230 Uiso 0.363(9) 1 calc R U P L 1
H3B_12 H 0.231402 0.759796 0.215083 0.230 Uiso 0.363(9) 1 calc R U P L 1
C4_12 C 0.1749(12) 0.737(3) 0.1973(10) 0.205(11) Uiso 0.363(9) 1 d D U P L 1
H4A_12 H 0.168981 0.792445 0.189834 0.246 Uiso 0.363(9) 1 calc R U P L 1
H4B_12 H 0.160797 0.698914 0.180777 0.246 Uiso 0.363(9) 1 calc R U P L 1

loop_
_atom_site_aniso_label
_atom_site_aniso_U_11
_atom_site_aniso_U_22
_atom_site_aniso_U_33
_atom_site_aniso_U_23
_atom_site_aniso_U_13
_atom_site_aniso_U_12
Cu1 0.1068(8) 0.0442(6) 0.0549(7) 0.0011(5) -0.0384(6) 0.0124(5)
Cu2 0.0764(7) 0.0404(6) 0.0762(7) 0.0022(5) -0.0290(6) 0.0052(5)
Cu3 0.0602(6) 0.0401(5) 0.0449(6) -0.0002(4) -0.0196(4) 0.0031(4)
Cu4 0.0780(7) 0.0455(6) 0.0470(6) -0.0040(5) -0.0292(5) 0.0112(5)
Cr1 0.0608(7) 0.0406(7) 0.0392(7) -0.0073(5) -0.0042(5) -0.0114(5)
Cr2 0.0530(7) 0.0375(7) 0.0712(9) -0.0189(6) -0.0042(6) -0.0055(5)
Cr3 0.0578(7) 0.0330(6) 0.0433(7) -0.0083(5) -0.0059(5) -0.0054(5)
Cr4 0.0630(7) 0.0316(6) 0.0495(7) -0.0053(5) -0.0001(6) -0.0049(5)
Cr5 0.0679(8) 0.0313(7) 0.0825(10) -0.0186(6) 0.0133(7) -0.0120(6)
Cr6 0.0675(7) 0.0352(7) 0.0387(7) -0.0071(5) -0.0106(6) -0.0040(5)
Cr7 0.0554(7) 0.0322(6) 0.0474(7) -0.0059(5) -0.0076(5) 0.0017(5)
Cr8 0.0486(6) 0.0320(6) 0.0401(6) -0.0048(5) -0.0066(5) -0.0010(5)
Ni1 0.0608(7) 0.0406(7) 0.0392(7) -0.0073(5) -0.0042(5) -0.0114(5)
Ni2 0.0530(7) 0.0375(7) 0.0712(9) -0.0189(6) -0.0042(6) -0.0055(5)
Ni3 0.0578(7) 0.0330(6) 0.0433(7) -0.0083(5) -0.0059(5) -0.0054(5)
Ni4 0.0630(7) 0.0316(6) 0.0495(7) -0.0053(5) -0.0001(6) -0.0049(5)
Ni5 0.0679(8) 0.0313(7) 0.0825(10) -0.0186(6) 0.0133(7) -0.0120(6)
Ni6 0.0675(7) 0.0352(7) 0.0387(7) -0.0071(5) -0.0106(6) -0.0040(5)
Ni7 0.0554(7) 0.0322(6) 0.0474(7) -0.0059(5) -0.0076(5) 0.0017(5)
Ni8 0.0486(6) 0.0320(6) 0.0401(6) -0.0048(5) -0.0066(5) -0.0010(5)
F1 0.053(2) 0.033(2) 0.040(2) -0.0028(17) -0.0150(17) -0.0025(16)
F2 0.057(2) 0.031(2) 0.045(2) -0.0061(17) -0.0110(18) -0.0055(17)
F3 0.060(2) 0.029(2) 0.041(2) -0.0074(17) -0.0046(18) -0.0089(17)
F4 0.056(2) 0.028(2) 0.051(2) -0.0118(18) -0.0005(19) -0.0073(17)
F5 0.056(2) 0.0240(19) 0.045(2) -0.0049(17) -0.0161(18) -0.0015(16)
F6 0.053(2) 0.034(2) 0.035(2) -0.0079(17) -0.0127(17) -0.0008(17)
F7 0.056(2) 0.034(2) 0.050(2) -0.0060(18) -0.0078(18) -0.0006(17)
F8 0.063(2) 0.030(2) 0.041(2) -0.0003(17) -0.0087(18) -0.0014(17)
O1 0.093(4) 0.059(3) 0.086(4) -0.032(3) 0.027(3) -0.037(3)
O2 0.072(4) 0.041(3) 0.147(6) -0.040(3) 0.031(4) -0.021(3)
C1 0.055(4) 0.035(4) 0.064(5) 0.002(3) -0.014(3) -0.003(3)
C2 0.094(10) 0.041(7) 0.123(11) 0.001(8) -0.006(9) -0.025(7)
C3 0.111(13) 0.028(12) 0.135(15) 0.001(13) -0.010(14) -0.022(12)
C4 0.111(17) 0.039(15) 0.128(12) -0.004(11) -0.009(11) -0.044(14)
C5 0.098(11) 0.046(15) 0.146(17) 0.009(15) 0.004(13) -0.033(10)
O3 0.066(3) 0.087(4) 0.044(3) -0.011(3) -0.018(3) 0.021(3)
O4 0.056(3) 0.104(4) 0.044(3) -0.027(3) -0.013(2) 0.000(3)
C6 0.061(4) 0.039(4) 0.040(4) -0.005(3) -0.012(3) -0.005(3)
C7 0.082(8) 0.076(9) 0.051(7) 0.003(8) -0.027(6) -0.004(6)
C8 0.103(15) 0.091(17) 0.053(9) 0.011(12) -0.020(10) 0.005(14)
C9 0.081(11) 0.083(12) 0.079(15) 0.008(13) -0.033(10) -0.007(10)
C10 0.062(14) 0.080(10) 0.062(13) 0.007(11) -0.037(12) 0.002(9)
O5 0.059(3) 0.074(4) 0.108(5) -0.055(4) 0.008(3) -0.016(3)
O6 0.058(3) 0.041(3) 0.053(3) -0.020(2) -0.003(2) -0.007(2)
C11 0.060(4) 0.044(4) 0.063(5) -0.016(4) -0.005(4) -0.002(3)
C12 0.083(5) 0.058(5) 0.064(5) -0.032(4) -0.004(4) -0.010(4)
C13 0.36(2) 0.057(7) 0.058(6) -0.020(5) -0.005(9) -0.036(9)
C14 0.105(7) 0.103(8) 0.148(11) -0.080(8) 0.008(7) 0.012(6)
C15 0.120(7) 0.060(6) 0.109(8) -0.049(6) -0.004(6) -0.025(5)
O7 0.059(3) 0.028(3) 0.111(4) 0.016(3) 0.011(3) 0.007(2)
O8 0.056(3) 0.035(3) 0.053(3) -0.001(2) -0.009(2) -0.003(2)
C16 0.065(4) 0.024(4) 0.054(4) -0.003(3) -0.001(3) 0.006(3)
C17 0.090(5) 0.036(4) 0.073(5) 0.007(4) -0.012(4) 0.003(4)
C18 0.167(10) 0.067(6) 0.070(6) 0.019(5) 0.010(6) -0.009(7)
C19 0.092(5) 0.039(5) 0.116(8) 0.010(5) -0.037(5) 0.006(4)
C20 0.100(7) 0.037(4) 0.109(8) 0.009(4) -0.013(6) 0.007(4)
O9 0.059(3) 0.038(3) 0.060(3) -0.010(2) 0.005(2) -0.006(2)
O10 0.066(3) 0.035(3) 0.056(3) -0.012(2) 0.007(2) -0.006(2)
C21 0.058(4) 0.048(4) 0.030(4) -0.005(3) -0.005(3) -0.005(3)
C22 0.062(4) 0.043(4) 0.056(4) -0.008(3) 0.007(3) -0.003(3)
C23 0.089(6) 0.085(7) 0.087(6) 0.007(5) 0.000(5) 0.019(5)
C24 0.078(6) 0.077(6) 0.125(9) -0.004(6) 0.030(6) -0.007(5)
C25 0.101(7) 0.110(8) 0.089(7) -0.049(6) 0.018(6) -0.001(6)
O11 0.071(3) 0.047(3) 0.038(3) -0.005(2) -0.007(2) -0.008(2)
O12 0.079(3) 0.036(3) 0.048(3) 0.000(2) -0.007(3) 0.001(2)
C26 0.069(5) 0.049(4) 0.037(4) -0.004(3) -0.003(3) 0.003(4)
C27 0.117(10) 0.056(6) 0.044(6) 0.004(5) -0.018(6) -0.004(7)
C28 0.132(14) 0.066(7) 0.069(13) 0.019(8) -0.007(12) 0.001(8)
C29 0.179(17) 0.077(9) 0.041(8) -0.006(7) -0.004(10) 0.004(11)
C30 0.118(10) 0.082(11) 0.058(12) 0.011(9) -0.042(8) -0.017(8)
O13 0.074(3) 0.036(3) 0.063(3) 0.000(2) 0.014(3) -0.008(2)
O14 0.127(5) 0.041(3) 0.143(6) -0.034(3) 0.078(5) -0.034(3)
C31 0.074(5) 0.044(4) 0.086(6) -0.007(4) 0.026(5) -0.009(4)
C32 0.095(6) 0.046(5) 0.112(7) 0.010(4) 0.047(5) 0.005(4)
C33 0.094(7) 0.079(6) 0.089(7) 0.014(5) 0.036(6) 0.004(5)
C34 0.143(9) 0.121(10) 0.174(13) 0.080(9) 0.084(9) 0.053(8)
C35 0.125(8) 0.062(6) 0.143(10) -0.014(6) 0.061(7) -0.030(6)
O15 0.061(3) 0.032(3) 0.057(3) -0.006(2) -0.009(2) -0.006(2)
O16 0.054(3) 0.059(3) 0.129(5) -0.061(3) -0.022(3) 0.004(3)
C36 0.051(4) 0.039(4) 0.063(5) -0.011(3) 0.000(3) -0.010(3)
C37 0.052(4) 0.059(4) 0.067(5) -0.013(4) -0.003(3) -0.006(3)
C38 0.064(5) 0.062(5) 0.065(5) 0.004(4) -0.001(4) 0.004(4)
C39 0.079(6) 0.106(8) 0.073(5) -0.025(5) -0.004(5) -0.007(6)
C40 0.053(5) 0.066(5) 0.105(7) -0.002(5) -0.005(5) -0.010(4)
O17 0.082(4) 0.049(3) 0.133(5) -0.046(3) 0.033(4) -0.032(3)
O18 0.082(3) 0.039(3) 0.047(3) -0.015(2) -0.004(3) -0.019(3)
C41 0.064(4) 0.028(4) 0.063(5) -0.007(3) -0.015(3) -0.007(3)
C42 0.065(5) 0.049(5) 0.101(6) -0.013(4) -0.030(4) -0.013(3)
C43 0.080(7) 0.091(8) 0.196(13) -0.033(8) -0.063(7) 0.014(5)
C44 0.142(10) 0.085(8) 0.146(9) -0.004(6) 0.004(8) -0.070(7)
C45 0.104(7) 0.052(6) 0.117(8) -0.032(5) -0.049(6) -0.006(5)
O19 0.112(4) 0.043(3) 0.052(3) 0.000(3) 0.013(3) 0.010(3)
O20 0.076(3) 0.041(3) 0.045(3) 0.008(2) -0.008(2) 0.016(2)
C46 0.076(5) 0.028(4) 0.042(4) -0.003(3) -0.017(3) -0.012(3)
C47 0.090(9) 0.042(9) 0.045(7) 0.005(7) -0.022(8) -0.014(7)
C48 0.095(11) 0.032(14) 0.044(14) 0.006(12) -0.019(11) -0.010(9)
C49 0.095(12) 0.041(11) 0.075(16) 0.015(10) -0.016(13) -0.013(10)
C50 0.071(15) 0.050(13) 0.040(9) 0.005(11) -0.030(11) 0.000(11)
O21 0.091(4) 0.032(3) 0.057(3) -0.013(2) 0.006(3) 0.000(3)
O22 0.070(3) 0.036(3) 0.059(3) -0.011(2) -0.002(3) 0.002(2)
C51 0.067(5) 0.031(3) 0.052(4) -0.006(3) -0.006(3) 0.005(3)
C52 0.094(7) 0.038(5) 0.066(6) -0.013(6) 0.004(6) 0.009(6)
C53 0.141(13) 0.066(10) 0.063(7) -0.033(7) -0.002(7) -0.009(11)
C54 0.096(7) 0.061(10) 0.120(13) -0.016(10) 0.005(8) 0.025(7)
C55 0.124(11) 0.038(7) 0.108(12) -0.014(8) 0.029(11) 0.002(8)
O23 0.063(3) 0.062(3) 0.039(3) -0.003(2) -0.017(2) -0.013(3)
O24 0.060(3) 0.044(3) 0.044(3) 0.005(2) -0.012(2) -0.001(2)
C56 0.063(4) 0.038(4) 0.038(4) -0.008(3) -0.007(3) 0.007(3)
C57 0.067(4) 0.055(4) 0.046(4) -0.008(3) -0.016(3) 0.009(3)
C58 0.092(6) 0.070(6) 0.043(5) 0.000(4) -0.020(4) 0.008(5)
C59 0.080(6) 0.060(5) 0.059(5) -0.006(4) -0.037(4) 0.002(4)
C60 0.075(6) 0.088(7) 0.091(7) -0.013(6) -0.001(5) 0.029(5)
O25 0.067(3) 0.045(3) 0.056(3) -0.007(2) 0.001(3) -0.002(2)
O26 0.067(3) 0.068(4) 0.065(3) -0.017(3) 0.009(3) -0.011(3)
C61 0.064(4) 0.049(5) 0.056(4) -0.003(3) 0.003(4) 0.004(3)
C62 0.087(5) 0.071(5) 0.060(5) -0.012(4) 0.014(4) -0.005(4)
C63 0.096(7) 0.080(6) 0.063(6) 0.005(5) 0.015(5) 0.001(5)
C64 0.131(7) 0.067(6) 0.113(9) 0.004(6) 0.063(6) 0.032(6)
C65 0.154(9) 0.139(10) 0.063(6) -0.043(7) 0.030(6) -0.061(8)
O27 0.056(3) 0.035(3) 0.073(4) 0.001(3) -0.007(2) 0.008(2)
O28 0.060(3) 0.047(3) 0.066(3) -0.002(3) -0.020(3) 0.008(2)
C66 0.056(4) 0.047(4) 0.053(5) -0.004(3) -0.005(3) 0.011(3)
C67 0.066(8) 0.066(8) 0.074(9) 0.003(8) -0.015(7) 0.020(7)
C68 0.096(16) 0.082(15) 0.074(9) 0.004(10) -0.020(9) 0.027(14)
C69 0.072(10) 0.070(15) 0.102(15) 0.001(14) -0.001(12) 0.022(10)
C70 0.077(13) 0.063(8) 0.092(15) 0.007(10) -0.015(14) 0.021(9)
O29 0.064(3) 0.063(3) 0.069(4) -0.022(3) 0.000(3) -0.011(3)
O30 0.072(4) 0.086(4) 0.086(4) -0.041(3) 0.009(3) -0.023(3)
C71 0.057(4) 0.057(5) 0.048(5) 0.002(3) -0.004(3) -0.007(3)
C72 0.057(4) 0.078(5) 0.072(5) -0.002(4) -0.002(4) -0.007(4)
C73 0.067(6) 0.159(10) 0.103(8) 0.025(7) -0.015(6) 0.017(6)
C74 0.075(7) 0.101(7) 0.232(15) -0.037(8) 0.034(9) -0.030(6)
C75 0.072(6) 0.144(10) 0.091(6) 0.004(6) 0.021(5) -0.003(6)
O31 0.085(4) 0.046(3) 0.039(3) 0.006(2) -0.017(3) -0.007(3)
O32 0.133(5) 0.042(3) 0.040(3) 0.007(2) 0.004(3) 0.004(3)
C76 0.063(4) 0.042(4) 0.046(4) 0.009(3) -0.009(4) -0.002(3)
C77 0.084(5) 0.064(5) 0.051(4) 0.015(4) -0.011(4) 0.001(4)
C78 0.113(7) 0.149(10) 0.066(7) 0.055(7) -0.035(6) -0.058(7)
C79 0.092(6) 0.097(7) 0.048(5) 0.014(4) -0.024(4) -0.011(5)
C80 0.184(11) 0.079(7) 0.084(7) 0.011(6) -0.015(7) 0.053(7)
O33 0.107(4) 0.042(3) 0.043(3) 0.005(2) -0.041(3) 0.000(3)
O34 0.148(6) 0.046(3) 0.057(4) 0.007(3) -0.061(4) -0.003(3)
O35 0.057(3) 0.041(3) 0.073(4) 0.008(3) -0.029(3) 0.000(2)
O36 0.081(4) 0.038(3) 0.119(5) -0.003(3) -0.048(4) 0.005(3)
N1 0.061(4) 0.081(5) 0.051(4) 0.027(4) -0.019(3) 0.009(3)
N2 0.090(5) 0.048(4) 0.048(4) 0.003(3) -0.030(3) 0.005(3)
N3 0.083(4) 0.047(3) 0.047(4) 0.003(3) -0.036(3) -0.009(3)
N4 0.056(3) 0.041(3) 0.041(3) 0.002(3) -0.020(3) -0.004(3)
N5 0.063(4) 0.037(3) 0.071(5) -0.002(3) -0.030(3) -0.004(3)
C81 0.094(6) 0.048(4) 0.054(5) 0.008(4) -0.042(4) 0.003(4)
C82 0.084(5) 0.041(4) 0.047(4) 0.002(3) -0.033(4) 0.000(4)
C83 0.072(5) 0.040(4) 0.045(4) 0.004(3) -0.027(4) -0.005(3)
C84 0.086(6) 0.043(4) 0.050(4) 0.008(3) -0.032(4) -0.005(4)
C85 0.089(6) 0.044(4) 0.049(4) 0.007(3) -0.034(4) -0.001(4)
C86 0.085(4) 0.040(4) 0.041(4) 0.005(3) -0.028(3) 0.002(4)
C87 0.078(5) 0.070(7) 0.047(5) 0.015(5) -0.010(4) 0.003(6)
C88 0.065(5) 0.078(8) 0.048(5) 0.015(5) -0.015(4) 0.006(5)
C89 0.062(4) 0.063(5) 0.042(4) 0.011(4) -0.019(3) -0.005(3)
C90 0.066(5) 0.086(8) 0.056(5) 0.021(6) -0.018(4) -0.005(5)
C91 0.074(6) 0.083(8) 0.057(5) 0.016(6) -0.025(4) 0.001(6)
C92 0.077(5) 0.105(7) 0.048(4) 0.026(5) -0.014(4) 0.019(5)
C93 0.064(4) 0.037(4) 0.029(4) 0.008(3) -0.010(3) 0.004(3)
C94 0.051(4) 0.036(4) 0.036(4) 0.002(3) -0.010(3) 0.004(3)
C95 0.060(4) 0.075(6) 0.055(5) 0.023(4) -0.018(4) -0.002(4)
C96 0.054(4) 0.046(4) 0.042(4) 0.006(3) -0.019(3) 0.002(3)
C97 0.060(4) 0.059(5) 0.040(4) 0.008(4) -0.019(3) -0.001(4)
C98 0.057(4) 0.049(5) 0.054(4) 0.005(4) -0.015(3) -0.002(3)
C99 0.057(4) 0.040(4) 0.058(4) 0.008(4) -0.023(3) 0.004(3)
C100 0.063(4) 0.054(5) 0.048(4) 0.013(4) -0.020(3) 0.001(4)
C101 0.058(4) 0.054(5) 0.045(4) 0.007(4) -0.016(3) -0.001(4)
C102 0.071(4) 0.038(4) 0.063(5) 0.003(4) -0.021(4) 0.002(3)
C103 0.061(4) 0.040(4) 0.055(5) 0.003(4) -0.021(4) -0.001(3)
C104 0.070(4) 0.038(4) 0.069(5) 0.001(4) -0.024(4) 0.000(3)
C105 0.063(4) 0.037(4) 0.060(5) 0.003(4) -0.024(4) 0.000(3)
C106 0.063(4) 0.035(4) 0.043(4) -0.001(3) -0.021(3) -0.008(3)
O37 0.088(4) 0.073(4) 0.110(5) 0.010(4) -0.018(4) 0.025(3)
O38 0.074(4) 0.065(4) 0.132(6) 0.027(4) -0.019(4) 0.010(3)
C107 0.082(5) 0.081(6) 0.117(8) 0.017(6) -0.030(5) 0.017(4)
C108 0.079(6) 0.097(7) 0.150(9) -0.002(7) -0.011(7) 0.019(6)
C109 0.119(12) 0.132(13) 0.147(9) -0.002(10) -0.004(9) 0.027(11)
C110 0.080(10) 0.099(7) 0.200(16) -0.005(9) 0.009(12) 0.003(7)
C111 0.068(8) 0.117(11) 0.156(12) -0.011(10) -0.024(9) 0.015(8)
O39 0.142(6) 0.065(4) 0.062(4) -0.008(3) -0.043(4) 0.013(4)
O40 0.128(5) 0.061(4) 0.088(4) -0.007(3) -0.043(4) 0.011(4)
C112 0.120(7) 0.066(5) 0.071(5) -0.010(4) -0.029(5) 0.002(5)
C113 0.142(9) 0.108(8) 0.074(6) -0.026(6) -0.014(6) -0.025(6)
C114 0.161(12) 0.156(12) 0.056(8) -0.014(7) -0.044(9) -0.034(9)
C115 0.150(10) 0.169(15) 0.091(11) -0.029(11) 0.006(8) -0.029(9)
C116 0.166(13) 0.127(10) 0.106(12) -0.031(9) -0.017(11) -0.054(10)
O41 0.115(5) 0.053(4) 0.082(4) 0.025(3) -0.011(4) 0.024(3)
O42 0.088(4) 0.060(4) 0.097(5) 0.018(3) -0.013(3) 0.015(3)
C117 0.096(5) 0.054(5) 0.069(6) 0.009(5) -0.014(5) 0.002(4)
C118 0.105(6) 0.064(5) 0.093(6) 0.009(5) 0.000(5) -0.001(5)
C119 0.145(11) 0.144(11) 0.090(7) 0.024(7) 0.008(7) 0.024(9)
C120 0.124(9) 0.066(6) 0.215(14) -0.008(7) 0.053(10) -0.018(6)
C121 0.093(7) 0.104(8) 0.101(8) 0.007(6) -0.013(6) -0.004(6)
O43 0.127(5) 0.042(3) 0.049(3) 0.010(3) -0.030(3) 0.011(3)
O44 0.102(4) 0.046(3) 0.068(4) 0.004(3) -0.031(3) 0.011(3)
C122 0.098(6) 0.043(4) 0.050(4) 0.008(3) -0.019(4) -0.004(4)
C123 0.144(7) 0.056(5) 0.049(5) 0.007(4) -0.032(5) -0.011(5)
C124 0.187(11) 0.071(6) 0.058(6) -0.012(5) -0.027(7) 0.006(6)
C125 0.147(7) 0.073(7) 0.115(9) 0.016(7) -0.064(7) -0.021(6)
C126 0.271(16) 0.090(8) 0.057(6) 0.014(6) 0.000(8) -0.032(9)
O45 0.102(4) 0.046(3) 0.050(3) -0.001(2) -0.011(3) 0.019(3)
O46 0.092(4) 0.054(3) 0.049(3) 0.001(3) -0.017(3) 0.012(3)
C127 0.081(5) 0.052(4) 0.044(4) -0.004(3) -0.019(4) 0.003(4)
C128 0.101(6) 0.073(5) 0.049(4) -0.007(4) -0.007(4) -0.002(5)
C129 0.183(11) 0.089(7) 0.043(5) 0.006(5) -0.008(6) 0.020(7)
C130 0.108(6) 0.184(13) 0.084(8) 0.002(8) 0.016(6) -0.019(8)
C131 0.160(10) 0.075(6) 0.062(6) -0.024(5) -0.009(6) 0.007(6)
O47 0.068(3) 0.046(3) 0.095(4) 0.002(3) -0.038(3) 0.000(3)
O48 0.069(3) 0.056(3) 0.075(4) 0.002(3) -0.034(3) 0.009(3)
C132 0.063(4) 0.060(4) 0.068(5) -0.003(4) -0.025(4) 0.006(3)
C133 0.059(6) 0.068(6) 0.118(8) -0.007(5) -0.031(5) 0.005(5)
C134 0.072(8) 0.099(10) 0.142(9) 0.001(7) -0.009(7) -0.006(7)
C135 0.072(8) 0.092(9) 0.145(13) -0.008(7) -0.056(8) 0.015(7)
C136 0.082(8) 0.067(8) 0.130(10) -0.018(7) -0.034(8) -0.014(7)
O49 0.089(4) 0.082(4) 0.054(3) 0.006(3) -0.004(3) 0.013(3)
O50 0.102(4) 0.081(4) 0.059(4) -0.015(3) -0.014(3) 0.031(3)
C137 0.088(6) 0.097(6) 0.052(5) -0.005(4) -0.007(4) 0.019(5)
C138 0.117(10) 0.126(10) 0.066(7) -0.016(7) 0.016(7) 0.004(7)
C139 0.140(11) 0.119(14) 0.067(11) -0.031(11) -0.006(9) 0.004(9)
C140 0.168(17) 0.148(11) 0.094(14) -0.007(11) 0.050(14) -0.014(11)
C141 0.135(13) 0.163(13) 0.090(14) -0.023(11) 0.023(12) 0.029(11)
O51 0.064(3) 0.039(3) 0.066(3) -0.002(3) -0.020(3) 0.001(2)
O52 0.087(4) 0.042(3) 0.075(4) -0.003(3) -0.035(3) 0.000(3)
C142 0.067(4) 0.044(4) 0.042(4) -0.008(3) -0.016(3) 0.000(3)
C143 0.069(5) 0.061(5) 0.056(5) -0.004(4) -0.008(4) -0.007(4)
C144 0.089(6) 0.088(7) 0.084(6) 0.022(5) 0.012(5) 0.000(5)
C145 0.089(7) 0.077(6) 0.108(8) -0.037(6) -0.007(6) -0.022(5)
C146 0.070(5) 0.098(7) 0.058(5) 0.008(5) -0.022(4) -0.009(5)
C87A 0.067(10) 0.061(10) 0.046(7) 0.012(8) -0.018(8) 0.007(8)
C88A 0.063(11) 0.061(11) 0.048(6) 0.015(7) -0.019(8) 0.003(8)
C90A 0.079(11) 0.077(10) 0.048(7) 0.014(8) -0.015(9) 0.011(8)
C91A 0.075(11) 0.069(10) 0.047(6) 0.012(7) -0.016(8) 0.013(9)
C2A 0.077(6) 0.034(4) 0.118(7) -0.001(5) -0.011(5) -0.014(4)
C3A 0.130(9) 0.032(6) 0.180(13) -0.010(8) 0.019(9) -0.006(5)
C4A 0.104(7) 0.062(8) 0.152(10) 0.001(8) -0.045(7) -0.040(6)
C5A 0.105(9) 0.058(7) 0.142(8) 0.028(7) 0.012(6) -0.020(7)
C7A 0.085(6) 0.071(6) 0.051(6) -0.003(5) -0.029(4) 0.003(5)
C8A 0.126(11) 0.087(11) 0.057(8) 0.012(8) -0.006(8) 0.030(9)
C9A 0.098(12) 0.087(8) 0.105(12) -0.020(8) -0.060(10) -0.007(7)
C10A 0.073(9) 0.089(10) 0.084(9) 0.008(9) -0.023(7) 0.009(7)
C27A 0.113(11) 0.078(8) 0.039(6) 0.004(6) -0.013(6) 0.006(8)
C28A 0.131(17) 0.083(8) 0.045(14) 0.017(9) -0.026(13) 0.007(9)
C29A 0.146(15) 0.124(15) 0.029(10) -0.001(12) -0.005(11) 0.032(13)
C30A 0.135(13) 0.106(13) 0.037(13) 0.011(12) -0.032(10) -0.012(11)
C47A 0.086(5) 0.046(5) 0.055(5) 0.010(4) -0.024(5) -0.013(4)
C48A 0.082(5) 0.041(7) 0.077(8) 0.010(6) -0.019(5) 0.002(5)
C49A 0.107(8) 0.042(5) 0.081(7) 0.011(5) -0.019(7) -0.011(5)
C50A 0.099(7) 0.065(8) 0.060(5) 0.017(5) -0.015(5) -0.004(6)
C52A 0.098(8) 0.039(6) 0.073(7) -0.018(5) -0.003(5) 0.013(6)
C53A 0.128(11) 0.056(10) 0.090(10) -0.016(8) 0.022(9) 0.031(9)
C54A 0.129(12) 0.038(8) 0.087(9) -0.014(7) -0.001(8) 0.032(8)
C55A 0.113(9) 0.054(10) 0.111(13) -0.050(9) -0.014(7) 0.006(7)
C67A 0.065(5) 0.057(5) 0.070(6) 0.003(4) -0.011(4) 0.018(4)
C68A 0.071(7) 0.080(8) 0.099(8) 0.014(6) -0.034(6) 0.010(5)
C69A 0.094(10) 0.139(12) 0.092(8) -0.010(7) -0.003(6) 0.062(8)
C70A 0.096(8) 0.088(8) 0.093(9) 0.036(7) -0.037(7) -0.006(6)
C147 0.138(10) 0.131(10) 0.073(9) -0.019(7) 0.026(8) 0.005(10)
C1A 0.160(17) 0.175(14) 0.079(14) 0.009(12) 0.042(14) 0.020(15)
C1B 0.134(10) 0.152(19) 0.096(16) -0.018(14) 0.036(10) -0.002(12)
C1C 0.160(18) 0.151(11) 0.086(15) -0.043(10) 0.023(15) -0.003(13)
C148 0.069(8) 0.078(9) 0.111(10) -0.004(9) -0.040(8) -0.004(7)
C1D 0.088(15) 0.077(10) 0.131(17) -0.004(12) -0.037(14) -0.010(9)
C1E 0.067(9) 0.085(14) 0.120(17) 0.000(14) -0.035(12) -0.006(11)
C1F 0.081(15) 0.075(17) 0.110(10) -0.016(10) -0.042(10) -0.010(14)
C149 0.086(7) 0.119(10) 0.160(11) 0.009(9) -0.005(8) 0.019(8)
C1G 0.129(16) 0.132(12) 0.173(18) 0.011(12) 0.013(15) 0.041(13)
C1H 0.101(15) 0.118(14) 0.168(16) 0.010(13) 0.009(14) 0.010(13)
C1I 0.101(15) 0.140(18) 0.174(13) 0.006(12) -0.020(12) -0.005(15)
C150 0.148(11) 0.112(11) 0.080(8) -0.033(7) -0.022(9) -0.010(9)
C1J 0.175(18) 0.127(15) 0.074(12) -0.030(12) -0.014(15) -0.007(15)
C1K 0.168(16) 0.123(14) 0.083(17) -0.039(12) -0.017(15) 0.004(14)
C1L 0.154(12) 0.122(19) 0.110(18) -0.036(16) -0.037(13) -0.019(12)

loop_
_atom_type_symbol
_atom_type_description
_atom_type_scat_dispersion_real
_atom_type_scat_dispersion_imag
_atom_type_scat_source
C C 0.0028 0.0015 'International Tables Vol C Tables 4.2.6.8 and 6.1.1.4'
H H 0.0000 0.0000 'International Tables Vol C Tables 4.2.6.8 and 6.1.1.4'
Cr Cr 0.3152 0.5930 'International Tables Vol C Tables 4.2.6.8 and 6.1.1.4'
Cu Cu 0.3307 1.2021 'International Tables Vol C Tables 4.2.6.8 and 6.1.1.4'
F F 0.0164 0.0097 'International Tables Vol C Tables 4.2.6.8 and 6.1.1.4'
N N 0.0056 0.0031 'International Tables Vol C Tables 4.2.6.8 and 6.1.1.4'
Ni Ni 0.3427 1.0569 'International Tables Vol C Tables 4.2.6.8 and 6.1.1.4'
O O 0.0101 0.0057 'International Tables Vol C Tables 4.2.6.8 and 6.1.1.4'

loop_
_geom_angle_atom_site_label_1
_geom_angle_atom_site_label_2
_geom_angle_atom_site_label_3
_geom_angle
_geom_angle_site_symmetry_1
_geom_angle_site_symmetry_3
_geom_angle_publ_flag
N2 Cu1 Cu2 178.75(17) . . ?
O37 Cu1 Cu2 83.05(18) . . ?
O37 Cu1 N2 98.1(2) . . ?
O39 Cu1 Cu2 84.56(18) . . ?
O39 Cu1 N2 95.1(2) . . ?
O39 Cu1 O37 89.2(3) . . ?
O39 Cu1 O43 170.5(2) . . ?
O41 Cu1 Cu2 85.65(16) . . ?
O41 Cu1 N2 93.2(2) . . ?
O41 Cu1 O37 168.7(2) . . ?
O41 Cu1 O39 90.0(3) . . ?
O41 Cu1 O43 89.0(3) . . ?
O43 Cu1 Cu2 85.94(15) . . ?
O43 Cu1 N2 94.4(2) . . ?
O43 Cu1 O37 90.0(3) . . ?
N5 Cu2 Cu1 170.96(18) 4_575 . ?
O38 Cu2 Cu1 86.64(17) . . ?
O38 Cu2 N5 102.0(2) . 4_575 ?
O38 Cu2 O42 170.7(2) . . ?
O38 Cu2 O44 90.2(3) . . ?
O40 Cu2 Cu1 84.71(19) . . ?
O40 Cu2 N5 98.1(3) . 4_575 ?
O40 Cu2 O38 89.0(3) . . ?
O40 Cu2 O42 90.6(3) . . ?
O40 Cu2 O44 168.5(2) . . ?
O42 Cu2 Cu1 84.12(17) . . ?
O42 Cu2 N5 87.3(2) . 4_575 ?
O44 Cu2 Cu1 83.76(16) . . ?
O44 Cu2 N5 93.3(2) . 4_575 ?
O44 Cu2 O42 88.4(3) . . ?
N4 Cu3 Cu4 175.85(17) . . ?
O45 Cu3 Cu4 86.65(15) . . ?
O45 Cu3 N4 89.2(2) . . ?
O45 Cu3 O47 89.5(3) . . ?
O47 Cu3 Cu4 84.72(15) . . ?
O47 Cu3 N4 95.5(2) . . ?
O49 Cu3 Cu4 85.15(18) . . ?
O49 Cu3 N4 99.0(2) . . ?
O49 Cu3 O45 171.8(2) . . ?
O49 Cu3 O47 89.0(3) . . ?
O49 Cu3 O51 89.6(3) . . ?
O51 Cu3 Cu4 84.54(15) . . ?
O51 Cu3 N4 95.3(2) . . ?
O51 Cu3 O45 90.4(2) . . ?
O51 Cu3 O47 169.2(2) . . ?
N3 Cu4 Cu3 169.34(16) 4_666 . ?
O46 Cu4 Cu3 83.31(16) . . ?
O46 Cu4 N3 86.9(2) . 4_666 ?
O48 Cu4 Cu3 85.32(16) . . ?
O48 Cu4 N3 90.3(2) . 4_666 ?
O48 Cu4 O46 88.6(2) . . ?
O48 Cu4 O50 89.6(3) . . ?
O50 Cu4 Cu3 84.95(18) . . ?
O50 Cu4 N3 104.8(2) . 4_666 ?
O50 Cu4 O46 168.2(2) . . ?
O52 Cu4 Cu3 85.53(16) . . ?
O52 Cu4 N3 98.9(2) . 4_666 ?
O52 Cu4 O46 91.2(3) . . ?
O52 Cu4 O48 170.8(2) . . ?
O52 Cu4 O50 88.7(3) . . ?
F1 Cr1 O1 93.8(2) . . ?
F1 Cr1 O3 89.70(19) . . ?
F8 Cr1 F1 87.87(16) . . ?
F8 Cr1 O1 178.4(2) . . ?
F8 Cr1 O3 89.8(2) . . ?
O1 Cr1 O3 90.0(3) . . ?
O30 Cr1 F1 177.3(2) . . ?
O30 Cr1 F8 91.3(2) . . ?
O30 Cr1 O1 87.1(2) . . ?
O30 Cr1 O3 87.8(3) . . ?
O30 Cr1 O32 91.8(3) . . ?
O32 Cr1 F1 90.8(2) . . ?
O32 Cr1 F8 92.1(2) . . ?
O32 Cr1 O1 88.1(3) . . ?
O32 Cr1 O3 178.1(3) . . ?
F1 Cr2 F2 89.18(16) . . ?
F1 Cr2 O2 94.3(2) . . ?
F1 Cr2 O4 91.03(19) . . ?
F1 Cr2 O5 179.0(2) . . ?
F1 Cr2 O7 89.3(2) . . ?
F2 Cr2 O2 175.9(2) . . ?
F2 Cr2 O4 91.0(2) . . ?
F2 Cr2 O5 90.1(2) . . ?
F2 Cr2 O7 90.53(19) . . ?
O2 Cr2 O4 91.0(3) . . ?
O2 Cr2 O5 86.4(3) . . ?
O2 Cr2 O7 87.4(3) . . ?
O4 Cr2 O5 88.3(3) . . ?
O4 Cr2 O7 178.5(2) . . ?
O5 Cr2 O7 91.4(3) . . ?
F2 Cr3 F3 87.50(15) . . ?
F2 Cr3 O6 94.11(18) . . ?
F2 Cr3 O8 90.69(18) . . ?
F2 Cr3 O9 177.53(18) . . ?
F2 Cr3 O11 90.46(19) . . ?
F3 Cr3 O6 178.22(19) . . ?
F3 Cr3 O8 90.83(18) . . ?
F3 Cr3 O9 90.05(18) . . ?
F3 Cr3 O11 93.10(18) . . ?
O6 Cr3 O8 89.9(2) . . ?
O6 Cr3 O9 88.3(2) . . ?
O6 Cr3 O11 86.1(2) . . ?
O8 Cr3 O9 89.1(2) . . ?
O8 Cr3 O11 175.9(2) . . ?
O9 Cr3 O11 90.0(2) . . ?
F3 Cr4 O10 91.48(18) . . ?
F3 Cr4 O12 91.94(19) . . ?
F3 Cr4 O13 178.28(19) . . ?
F3 Cr4 O15 90.07(18) . . ?
F4 Cr4 F3 89.57(16) . . ?
F4 Cr4 O10 178.91(19) . . ?
F4 Cr4 O12 89.09(19) . . ?
F4 Cr4 O13 91.88(19) . . ?
F4 Cr4 O15 92.40(19) . . ?
O10 Cr4 O12 91.2(2) . . ?
O13 Cr4 O10 87.1(2) . . ?
O13 Cr4 O12 87.2(2) . . ?
O13 Cr4 O15 90.8(2) . . ?
O15 Cr4 O10 87.3(2) . . ?
O15 Cr4 O12 177.5(2) . . ?
F4 Cr5 O14 90.4(2) . . ?
F4 Cr5 O16 91.34(19) . . ?
F4 Cr5 O17 176.9(2) . . ?
F4 Cr5 O19 89.9(2) . . ?
F5 Cr5 F4 89.73(16) . . ?
F5 Cr5 O14 177.2(3) . . ?
F5 Cr5 O16 90.9(2) . . ?
F5 Cr5 O17 92.7(2) . . ?
F5 Cr5 O19 91.1(2) . . ?
O14 Cr5 O16 91.9(3) . . ?
O14 Cr5 O19 86.1(3) . . ?
O16 Cr5 O19 177.7(3) . . ?
O17 Cr5 O14 87.3(3) . . ?
O17 Cr5 O16 86.8(3) . . ?
O17 Cr5 O19 91.9(3) . . ?
F5 Cr6 O18 92.15(19) . . ?
F5 Cr6 O20 90.45(18) . . ?
F5 Cr6 O23 89.9(2) . . ?
F6 Cr6 F5 88.57(15) . . ?
F6 Cr6 O18 177.93(19) . . ?
F6 Cr6 O20 90.19(19) . . ?
F6 Cr6 O21 92.30(19) . . ?
F6 Cr6 O23 91.18(18) . . ?
O18 Cr6 O20 91.7(2) . . ?
O21 Cr6 F5 178.0(2) . . ?
O21 Cr6 O18 87.1(2) . . ?
O21 Cr6 O20 87.7(2) . . ?
O21 Cr6 O23 91.9(2) . . ?
O23 Cr6 O18 86.9(2) . . ?
O23 Cr6 O20 178.6(2) . . ?
F6 Cr7 O22 94.13(19) . . ?
F6 Cr7 O24 89.05(18) . . ?
F7 Cr7 F6 86.67(16) . . ?
F7 Cr7 O22 179.2(2) . . ?
F7 Cr7 O24 89.19(18) . . ?
F7 Cr7 O25 91.39(19) . . ?
F7 Cr7 O27 93.94(18) . . ?
O22 Cr7 O24 90.5(2) . . ?
O25 Cr7 F6 177.52(19) . . ?
O25 Cr7 O22 87.8(2) . . ?
O25 Cr7 O24 89.4(2) . . ?
O25 Cr7 O27 92.4(2) . . ?
O27 Cr7 F6 89.30(19) . . ?
O27 Cr7 O22 86.4(2) . . ?
O27 Cr7 O24 176.4(2) . . ?
F7 Cr8 F8 85.67(16) . . ?
F7 Cr8 O26 91.30(19) . . ?
F7 Cr8 O28 91.17(19) . . ?
F7 Cr8 O31 90.09(19) . . ?
F8 Cr8 O28 87.96(19) . . ?
F8 Cr8 O31 90.52(18) . . ?
O26 Cr8 F8 177.0(2) . . ?
O26 Cr8 O28 92.4(2) . . ?
O26 Cr8 O31 89.2(2) . . ?
O29 Cr8 F7 177.7(2) . . ?
O29 Cr8 F8 92.29(19) . . ?
O29 Cr8 O26 90.7(2) . . ?
O29 Cr8 O28 87.7(2) . . ?
O29 Cr8 O31 91.0(2) . . ?
O31 Cr8 O28 177.9(2) . . ?
Cr2 F1 Cr1 121.81(18) . . ?
Cr3 F2 Cr2 123.22(19) . . ?
Cr4 F3 Cr3 123.13(19) . . ?
Cr4 F4 Cr5 123.93(19) . . ?
Cr5 F5 Cr6 123.45(19) . . ?
Cr6 F6 Cr7 121.38(18) . . ?
Cr7 F7 Cr8 121.89(19) . . ?
Cr1 F8 Cr8 121.90(19) . . ?
C1 O1 Cr1 135.7(5) . . ?
C1 O2 Cr2 134.8(5) . . ?
O1 C1 O2 125.0(6) . . ?
O1 C1 C2 118.4(10) . . ?
O1 C1 C2A 116.2(7) . . ?
O2 C1 C2 116.5(10) . . ?
O2 C1 C2A 118.7(7) . . ?
C3 C2 C1 105.6(15) . . ?
C3 C2 C4 109.9(18) . . ?
C3 C2 C5 112.5(18) . . ?
C4 C2 C1 107.9(15) . . ?
C5 C2 C1 110.1(15) . . ?
C5 C2 C4 110.7(18) . . ?
C2 C3 H3A 109.5 . . ?
C2 C3 H3B 109.5 . . ?
C2 C3 H3C 109.5 . . ?
H3A C3 H3B 109.5 . . ?
H3A C3 H3C 109.5 . . ?
H3B C3 H3C 109.5 . . ?
C2 C4 H4A 109.5 . . ?
C2 C4 H4B 109.5 . . ?
C2 C4 H4C 109.5 . . ?
H4A C4 H4B 109.5 . . ?
H4A C4 H4C 109.5 . . ?
H4B C4 H4C 109.5 . . ?
C2 C5 H5A 109.5 . . ?
C2 C5 H5B 109.5 . . ?
C2 C5 H5C 109.5 . . ?
H5A C5 H5B 109.5 . . ?
H5A C5 H5C 109.5 . . ?
H5B C5 H5C 109.5 . . ?
C6 O3 Cr1 134.4(5) . . ?
C6 O4 Cr2 135.7(5) . . ?
O3 C6 O4 124.5(6) . . ?
O3 C6 C7 114.1(10) . . ?
O3 C6 C7A 118.5(8) . . ?
O4 C6 C7 121.4(10) . . ?
O4 C6 C7A 116.7(8) . . ?
C6 C7 C9 105.9(14) . . ?
C8 C7 C6 110.2(17) . . ?
C8 C7 C9 110.3(17) . . ?
C8 C7 C10 111.1(17) . . ?
C10 C7 C6 111.3(14) . . ?
C10 C7 C9 107.9(15) . . ?
C7 C8 H8A 109.5 . . ?
C7 C8 H8B 109.5 . . ?
C7 C8 H8C 109.5 . . ?
H8A C8 H8B 109.5 . . ?
H8A C8 H8C 109.5 . . ?
H8B C8 H8C 109.5 . . ?
C7 C9 H9A 109.5 . . ?
C7 C9 H9B 109.5 . . ?
C7 C9 H9C 109.5 . . ?
H9A C9 H9B 109.5 . . ?
H9A C9 H9C 109.5 . . ?
H9B C9 H9C 109.5 . . ?
C7 C10 H10A 109.5 . . ?
C7 C10 H10B 109.5 . . ?
C7 C10 H10C 109.5 . . ?
H10A C10 H10B 109.5 . . ?
H10A C10 H10C 109.5 . . ?
H10B C10 H10C 109.5 . . ?
C11 O5 Cr2 131.5(5) . . ?
C11 O6 Cr3 132.5(4) . . ?
O5 C11 O6 126.4(6) . . ?
O5 C11 C12 116.7(6) . . ?
O6 C11 C12 116.9(6) . . ?
C13 C12 C11 106.0(7) . . ?
C13 C12 C14 113.8(9) . . ?
C13 C12 C15 111.4(9) . . ?
C14 C12 C11 108.6(6) . . ?
C15 C12 C11 110.1(6) . . ?
C15 C12 C14 106.9(8) . . ?
C12 C13 H13A 109.5 . . ?
C12 C13 H13B 109.5 . . ?
C12 C13 H13C 109.5 . . ?
H13A C13 H13B 109.5 . . ?
H13A C13 H13C 109.5 . . ?
H13B C13 H13C 109.5 . . ?
C12 C14 H14A 109.5 . . ?
C12 C14 H14B 109.5 . . ?
C12 C14 H14C 109.5 . . ?
H14A C14 H14B 109.5 . . ?
H14A C14 H14C 109.5 . . ?
H14B C14 H14C 109.5 . . ?
C12 C15 H15A 109.5 . . ?
C12 C15 H15B 109.5 . . ?
C12 C15 H15C 109.5 . . ?
H15A C15 H15B 109.5 . . ?
H15A C15 H15C 109.5 . . ?
H15B C15 H15C 109.5 . . ?
C16 O7 Cr2 137.6(5) . . ?
C16 O8 Cr3 129.3(4) . . ?
O7 C16 O8 125.0(6) . . ?
O7 C16 C17 115.5(6) . . ?
O8 C16 C17 119.5(6) . . ?
C18 C17 C16 108.3(6) . . ?
C18 C17 C19 111.0(8) . . ?
C18 C17 C20 109.4(7) . . ?
C19 C17 C16 110.9(6) . . ?
C19 C17 C20 111.2(7) . . ?
C20 C17 C16 105.8(6) . . ?
C17 C18 H18A 109.5 . . ?
C17 C18 H18B 109.5 . . ?
C17 C18 H18C 109.5 . . ?
H18A C18 H18B 109.5 . . ?
H18A C18 H18C 109.5 . . ?
H18B C18 H18C 109.5 . . ?
C17 C19 H19A 109.5 . . ?
C17 C19 H19B 109.5 . . ?
C17 C19 H19C 109.5 . . ?
H19A C19 H19B 109.5 . . ?
H19A C19 H19C 109.5 . . ?
H19B C19 H19C 109.5 . . ?
C17 C20 H20A 109.5 . . ?
C17 C20 H20B 109.5 . . ?
C17 C20 H20C 109.5 . . ?
H20A C20 H20B 109.5 . . ?
H20A C20 H20C 109.5 . . ?
H20B C20 H20C 109.5 . . ?
C21 O9 Cr3 129.8(4) . . ?
C21 O10 Cr4 135.1(4) . . ?
O9 C21 C22 116.9(6) . . ?
O10 C21 O9 125.6(6) . . ?
O10 C21 C22 117.5(6) . . ?
C21 C22 C24 109.5(6) . . ?
C23 C22 C21 107.4(6) . . ?
C23 C22 C24 109.6(7) . . ?
C23 C22 C25 111.8(7) . . ?
C25 C22 C21 107.0(6) . . ?
C25 C22 C24 111.3(7) . . ?
C22 C23 H23A 109.5 . . ?
C22 C23 H23B 109.5 . . ?
C22 C23 H23C 109.5 . . ?
H23A C23 H23B 109.5 . . ?
H23A C23 H23C 109.5 . . ?
H23B C23 H23C 109.5 . . ?
C22 C24 H24A 109.5 . . ?
C22 C24 H24B 109.5 . . ?
C22 C24 H24C 109.5 . . ?
H24A C24 H24B 109.5 . . ?
H24A C24 H24C 109.5 . . ?
H24B C24 H24C 109.5 . . ?
C22 C25 H25A 109.5 . . ?
C22 C25 H25B 109.5 . . ?
C22 C25 H25C 109.5 . . ?
H25A C25 H25B 109.5 . . ?
H25A C25 H25C 109.5 . . ?
H25B C25 H25C 109.5 . . ?
C26 O11 Cr3 135.8(4) . . ?
C26 O12 Cr4 128.3(4) . . ?
O11 C26 O12 125.8(6) . . ?
O11 C26 C27 114.3(8) . . ?
O11 C26 C27A 120.6(11) . . ?
O12 C26 C27 119.8(8) . . ?
O12 C26 C27A 112.4(11) . . ?
C26 C27 C30 107.7(10) . . ?
C28 C27 C26 110.8(15) . . ?
C28 C27 C29 111.1(14) . . ?
C28 C27 C30 110.7(13) . . ?
C29 C27 C26 108.0(11) . . ?
C29 C27 C30 108.3(12) . . ?
C27 C28 H28A 109.5 . . ?
C27 C28 H28B 109.5 . . ?
C27 C28 H28C 109.5 . . ?
H28A C28 H28B 109.5 . . ?
H28A C28 H28C 109.5 . . ?
H28B C28 H28C 109.5 . . ?
C27 C29 H29A 109.5 . . ?
C27 C29 H29B 109.5 . . ?
C27 C29 H29C 109.5 . . ?
H29A C29 H29B 109.5 . . ?
H29A C29 H29C 109.5 . . ?
H29B C29 H29C 109.5 . . ?
C27 C30 H30A 109.5 . . ?
C27 C30 H30B 109.5 . . ?
C27 C30 H30C 109.5 . . ?
H30A C30 H30B 109.5 . . ?
H30A C30 H30C 109.5 . . ?
H30B C30 H30C 109.5 . . ?
C31 O13 Cr4 134.8(5) . . ?
C31 O14 Cr5 134.8(5) . . ?
O13 C31 O14 125.3(7) . . ?
O13 C31 C32 118.1(6) . . ?
O14 C31 C32 116.5(6) . . ?
C31 C32 C34 106.9(7) . . ?
C33 C32 C31 110.6(6) . . ?
C33 C32 C34 109.8(9) . . ?
C33 C32 C35 109.9(7) . . ?
C35 C32 C31 108.3(7) . . ?
C35 C32 C34 111.2(8) . . ?
C32 C33 H33A 109.5 . . ?
C32 C33 H33B 109.5 . . ?
C32 C33 H33C 109.5 . . ?
H33A C33 H33B 109.5 . . ?
H33A C33 H33C 109.5 . . ?
H33B C33 H33C 109.5 . . ?
C32 C34 H34A 109.5 . . ?
C32 C34 H34B 109.5 . . ?
C32 C34 H34C 109.5 . . ?
H34A C34 H34B 109.5 . . ?
H34A C34 H34C 109.5 . . ?
H34B C34 H34C 109.5 . . ?
C32 C35 H35A 109.5 . . ?
C32 C35 H35B 109.5 . . ?
C32 C35 H35C 109.5 . . ?
H35A C35 H35B 109.5 . . ?
H35A C35 H35C 109.5 . . ?
H35B C35 H35C 109.5 . . ?
C36 O15 Cr4 133.6(4) . . ?
C36 O16 Cr5 136.3(5) . . ?
O15 C36 C37 117.6(6) . . ?
O16 C36 O15 124.8(6) . . ?
O16 C36 C37 117.4(6) . . ?
C36 C37 C39 108.9(6) . . ?
C36 C37 C40 106.3(6) . . ?
C38 C37 C36 111.4(6) . . ?
C38 C37 C39 110.4(7) . . ?
C38 C37 C40 109.9(6) . . ?
C39 C37 C40 109.9(7) . . ?
C37 C38 H38A 109.5 . . ?
C37 C38 H38B 109.5 . . ?
C37 C38 H38C 109.5 . . ?
H38A C38 H38B 109.5 . . ?
H38A C38 H38C 109.5 . . ?
H38B C38 H38C 109.5 . . ?
C37 C39 H39A 109.5 . . ?
C37 C39 H39B 109.5 . . ?
C37 C39 H39C 109.5 . . ?
H39A C39 H39B 109.5 . . ?
H39A C39 H39C 109.5 . . ?
H39B C39 H39C 109.5 . . ?
C37 C40 H40A 109.5 . . ?
C37 C40 H40B 109.5 . . ?
C37 C40 H40C 109.5 . . ?
H40A C40 H40B 109.5 . . ?
H40A C40 H40C 109.5 . . ?
H40B C40 H40C 109.5 . . ?
C41 O17 Cr5 134.3(5) . . ?
C41 O18 Cr6 134.5(4) . . ?
O17 C41 C42 116.1(7) . . ?
O18 C41 O17 124.2(6) . . ?
O18 C41 C42 119.5(6) . . ?
C41 C42 C44 107.2(7) . . ?
C41 C42 C45 109.9(7) . . ?
C43 C42 C41 107.9(7) . . ?
C43 C42 C44 113.8(9) . . ?
C43 C42 C45 109.2(8) . . ?
C44 C42 C45 108.8(8) . . ?
C42 C43 H43A 109.5 . . ?
C42 C43 H43B 109.5 . . ?
C42 C43 H43C 109.5 . . ?
H43A C43 H43B 109.5 . . ?
H43A C43 H43C 109.5 . . ?
H43B C43 H43C 109.5 . . ?
C42 C44 H44A 109.5 . . ?
C42 C44 H44B 109.5 . . ?
C42 C44 H44C 109.5 . . ?
H44A C44 H44B 109.5 . . ?
H44A C44 H44C 109.5 . . ?
H44B C44 H44C 109.5 . . ?
C42 C45 H45A 109.5 . . ?
C42 C45 H45B 109.5 . . ?
C42 C45 H45C 109.5 . . ?
H45A C45 H45B 109.5 . . ?
H45A C45 H45C 109.5 . . ?
H45B C45 H45C 109.5 . . ?
C46 O19 Cr5 134.9(5) . . ?
C46 O20 Cr6 134.5(5) . . ?
O19 C46 C47 104.1(9) . . ?
O19 C46 C47A 124.4(7) . . ?
O20 C46 O19 125.0(6) . . ?
O20 C46 C47 130.9(10) . . ?
O20 C46 C47A 110.6(7) . . ?
C48 C47 C46 107.2(15) . . ?
C48 C47 C49 116.3(17) . . ?
C48 C47 C50 111.7(16) . . ?
C49 C47 C46 108.7(15) . . ?
C50 C47 C46 106.9(14) . . ?
C50 C47 C49 105.7(16) . . ?
C47 C48 H48A 109.5 . . ?
C47 C48 H48B 109.5 . . ?
C47 C48 H48C 109.5 . . ?
H48A C48 H48B 109.5 . . ?
H48A C48 H48C 109.5 . . ?
H48B C48 H48C 109.5 . . ?
C47 C49 H49A 109.5 . . ?
C47 C49 H49B 109.5 . . ?
C47 C49 H49C 109.5 . . ?
H49A C49 H49B 109.5 . . ?
H49A C49 H49C 109.5 . . ?
H49B C49 H49C 109.5 . . ?
C47 C50 H50A 109.5 . . ?
C47 C50 H50B 109.5 . . ?
C47 C50 H50C 109.5 . . ?
H50A C50 H50B 109.5 . . ?
H50A C50 H50C 109.5 . . ?
H50B C50 H50C 109.5 . . ?
C51 O21 Cr6 131.1(4) . . ?
C51 O22 Cr7 133.8(5) . . ?
O21 C51 C52 119.3(8) . . ?
O21 C51 C52A 117.1(8) . . ?
O22 C51 O21 124.5(6) . . ?
O22 C51 C52 116.1(8) . . ?
O22 C51 C52A 118.3(8) . . ?
C51 C52 C54 108.1(11) . . ?
C53 C52 C51 107.5(11) . . ?
C53 C52 C54 109.1(13) . . ?
C55 C52 C51 110.5(11) . . ?
C55 C52 C53 111.4(13) . . ?
C55 C52 C54 110.2(13) . . ?
C52 C53 H53A 109.5 . . ?
C52 C53 H53B 109.5 . . ?
C52 C53 H53C 109.5 . . ?
H53A C53 H53B 109.5 . . ?
H53A C53 H53C 109.5 . . ?
H53B C53 H53C 109.5 . . ?
C52 C54 H54A 109.5 . . ?
C52 C54 H54B 109.5 . . ?
C52 C54 H54C 109.5 . . ?
H54A C54 H54B 109.5 . . ?
H54A C54 H54C 109.5 . . ?
H54B C54 H54C 109.5 . . ?
C52 C55 H55A 109.5 . . ?
C52 C55 H55B 109.5 . . ?
C52 C55 H55C 109.5 . . ?
H55A C55 H55B 109.5 . . ?
H55A C55 H55C 109.5 . . ?
H55B C55 H55C 109.5 . . ?
C56 O23 Cr6 136.6(4) . . ?
C56 O24 Cr7 128.8(4) . . ?
O23 C56 C57 114.5(6) . . ?
O24 C56 O23 124.9(6) . . ?
O24 C56 C57 120.5(6) . . ?
C56 C57 C59 108.0(6) . . ?
C58 C57 C56 110.6(6) . . ?
C58 C57 C59 111.4(6) . . ?
C58 C57 C60 111.3(7) . . ?
C60 C57 C56 106.4(6) . . ?
C60 C57 C59 109.0(7) . . ?
C57 C58 H58A 109.5 . . ?
C57 C58 H58B 109.5 . . ?
C57 C58 H58C 109.5 . . ?
H58A C58 H58B 109.5 . . ?
H58A C58 H58C 109.5 . . ?
H58B C58 H58C 109.5 . . ?
C57 C59 H59A 109.5 . . ?
C57 C59 H59B 109.5 . . ?
C57 C59 H59C 109.5 . . ?
H59A C59 H59B 109.5 . . ?
H59A C59 H59C 109.5 . . ?
H59B C59 H59C 109.5 . . ?
C57 C60 H60A 109.5 . . ?
C57 C60 H60B 109.5 . . ?
C57 C60 H60C 109.5 . . ?
H60A C60 H60B 109.5 . . ?
H60A C60 H60C 109.5 . . ?
H60B C60 H60C 109.5 . . ?
C61 O25 Cr7 132.1(5) . . ?
C61 O26 Cr8 135.1(5) . . ?
O25 C61 O26 125.6(6) . . ?
O25 C61 C62 116.4(6) . . ?
O26 C61 C62 118.0(6) . . ?
C61 C62 C64 104.9(7) . . ?
C63 C62 C61 108.9(6) . . ?
C63 C62 C64 109.5(7) . . ?
C65 C62 C61 110.8(7) . . ?
C65 C62 C63 111.6(8) . . ?
C65 C62 C64 110.9(8) . . ?
C62 C63 H63A 109.5 . . ?
C62 C63 H63B 109.5 . . ?
C62 C63 H63C 109.5 . . ?
H63A C63 H63B 109.5 . . ?
H63A C63 H63C 109.5 . . ?
H63B C63 H63C 109.5 . . ?
C62 C64 H64A 109.5 . . ?
C62 C64 H64B 109.5 . . ?
C62 C64 H64C 109.5 . . ?
H64A C64 H64B 109.5 . . ?
H64A C64 H64C 109.5 . . ?
H64B C64 H64C 109.5 . . ?
C62 C65 H65A 109.5 . . ?
C62 C65 H65B 109.5 . . ?
C62 C65 H65C 109.5 . . ?
H65A C65 H65B 109.5 . . ?
H65A C65 H65C 109.5 . . ?
H65B C65 H65C 109.5 . . ?
C66 O27 Cr7 135.7(4) . . ?
C66 O28 Cr8 130.5(4) . . ?
O27 C66 C67 113.7(9) . . ?
O27 C66 C67A 118.0(7) . . ?
O28 C66 O27 125.8(6) . . ?
O28 C66 C67 120.4(9) . . ?
O28 C66 C67A 116.1(7) . . ?
C66 C67 C69 106.5(14) . . ?
C68 C67 C66 107.9(15) . . ?
C68 C67 C69 112.7(17) . . ?
C68 C67 C70 108.9(17) . . ?
C70 C67 C66 111.8(14) . . ?
C70 C67 C69 109.0(16) . . ?
C67 C68 H68A 109.5 . . ?
C67 C68 H68B 109.5 . . ?
C67 C68 H68C 109.5 . . ?
H68A C68 H68B 109.5 . . ?
H68A C68 H68C 109.5 . . ?
H68B C68 H68C 109.5 . . ?
C67 C69 H69A 109.5 . . ?
C67 C69 H69B 109.5 . . ?
C67 C69 H69C 109.5 . . ?
H69A C69 H69B 109.5 . . ?
H69A C69 H69C 109.5 . . ?
H69B C69 H69C 109.5 . . ?
C67 C70 H70A 109.5 . . ?
C67 C70 H70B 109.5 . . ?
C67 C70 H70C 109.5 . . ?
H70A C70 H70B 109.5 . . ?
H70A C70 H70C 109.5 . . ?
H70B C70 H70C 109.5 . . ?
C71 O29 Cr8 134.8(5) . . ?
C71 O30 Cr1 136.5(5) . . ?
O29 C71 C72 118.7(7) . . ?
O30 C71 O29 124.7(6) . . ?
O30 C71 C72 116.6(6) . . ?
C71 C72 C74 109.1(7) . . ?
C73 C72 C71 107.0(7) . . ?
C73 C72 C74 110.8(9) . . ?
C73 C72 C75 110.2(8) . . ?
C75 C72 C71 109.8(7) . . ?
C75 C72 C74 109.9(8) . . ?
C72 C73 H73A 109.5 . . ?
C72 C73 H73B 109.5 . . ?
C72 C73 H73C 109.5 . . ?
H73A C73 H73B 109.5 . . ?
H73A C73 H73C 109.5 . . ?
H73B C73 H73C 109.5 . . ?
C72 C74 H74A 109.5 . . ?
C72 C74 H74B 109.5 . . ?
C72 C74 H74C 109.5 . . ?
H74A C74 H74B 109.5 . . ?
H74A C74 H74C 109.5 . . ?
H74B C74 H74C 109.5 . . ?
C72 C75 H75A 109.5 . . ?
C72 C75 H75B 109.5 . . ?
C72 C75 H75C 109.5 . . ?
H75A C75 H75B 109.5 . . ?
H75A C75 H75C 109.5 . . ?
H75B C75 H75C 109.5 . . ?
C76 O31 Cr8 132.1(4) . . ?
C76 O32 Cr1 137.2(5) . . ?
O31 C76 O32 125.4(6) . . ?
O31 C76 C77 118.7(6) . . ?
O32 C76 C77 115.7(6) . . ?
C78 C77 C76 105.3(6) . . ?
C79 C77 C76 111.4(6) . . ?
C79 C77 C78 111.1(7) . . ?
C80 C77 C76 108.7(7) . . ?
C80 C77 C78 109.4(9) . . ?
C80 C77 C79 110.7(7) . . ?
C77 C78 H78A 109.5 . . ?
C77 C78 H78B 109.5 . . ?
C77 C78 H78C 109.5 . . ?
H78A C78 H78B 109.5 . . ?
H78A C78 H78C 109.5 . . ?
H78B C78 H78C 109.5 . . ?
C77 C79 H79A 109.5 . . ?
C77 C79 H79B 109.5 . . ?
C77 C79 H79C 109.5 . . ?
H79A C79 H79B 109.5 . . ?
H79A C79 H79C 109.5 . . ?
H79B C79 H79C 109.5 . . ?
C77 C80 H80A 109.5 . . ?
C77 C80 H80B 109.5 . . ?
C77 C80 H80C 109.5 . . ?
H80A C80 H80B 109.5 . . ?
H80A C80 H80C 109.5 . . ?
H80B C80 H80C 109.5 . . ?
C85 O33 C86 121.3(4) . . ?
C102 O35 C99 111.7(6) . . ?
H1A N1 H1B 107.0 . . ?
C93 N1 H1A 107.6 . . ?
C93 N1 H1B 107.6 . . ?
C94 N1 H1A 107.6 . . ?
C94 N1 H1B 107.6 . . ?
C94 N1 C93 119.0(6) . . ?
C81 N2 Cu1 119.1(5) . . ?
C82 N2 Cu1 124.2(5) . . ?
C82 N2 C81 116.5(6) . . ?
C81 N3 Cu4 126.9(5) . 4_565 ?
C81 N3 C84 115.7(6) . . ?
C84 N3 Cu4 116.9(5) . 4_565 ?
C105 N4 Cu3 118.8(5) . . ?
C105 N4 C106 116.9(6) . . ?
C106 N4 Cu3 123.9(5) . . ?
C104 N5 Cu2 115.7(5) . 4_676 ?
C105 N5 Cu2 127.6(5) . 4_676 ?
C105 N5 C104 116.7(7) . . ?
N2 C81 H81 116.8 . . ?
N3 C81 N2 126.4(7) . . ?
N3 C81 H81 116.8 . . ?
N2 C82 H82 119.1 . . ?
N2 C82 C83 121.7(7) . . ?
C83 C82 H82 119.1 . . ?
C82 C83 C85 119.4(6) . . ?
C84 C83 C82 117.1(7) . . ?
C84 C83 C85 123.5(6) . . ?
N3 C84 C83 122.5(7) . . ?
N3 C84 H84 118.7 . . ?
C83 C84 H84 118.7 . . ?
O33 C85 C83 109.7(7) . . ?
O34 C85 O33 124.1(7) . . ?
O34 C85 C83 126.1(7) . . ?
C87 C86 O33 120.7(7) . . ?
C87 C86 C91 122.1(7) . . ?
C91 C86 O33 117.2(7) . . ?
C87A C86 O33 119.7(8) . . ?
C87A C86 C91A 121.1(10) . . ?
C91A C86 O33 118.9(7) . . ?
C86 C87 H87 120.4 . . ?
C86 C87 C88 119.1(7) . . ?
C88 C87 H87 120.4 . . ?
C87 C88 H88 120.1 . . ?
C89 C88 C87 119.9(7) . . ?
C89 C88 H88 120.1 . . ?
C88 C89 C90 120.2(7) . . ?
C88 C89 C92 123.5(6) . . ?
C90 C89 C92 116.3(6) . . ?
C88A C89 C92 123.9(9) . . ?
C90A C89 C92 116.8(9) . . ?
C90A C89 C88A 119.3(10) . . ?
C89 C90 H90 119.9 . . ?
C89 C90 C91 120.3(7) . . ?
C91 C90 H90 119.9 . . ?
C86 C91 C90 118.4(7) . . ?
C86 C91 H91 120.8 . . ?
C90 C91 H91 120.8 . . ?
C89 C92 H92A 108.3 . . ?
C89 C92 H92B 108.3 . . ?
H92A C92 H92B 107.4 . . ?
C93 C92 C89 115.8(6) . . ?
C93 C92 H92A 108.3 . . ?
C93 C92 H92B 108.3 . . ?
N1 C93 C92 111.2(6) . . ?
N1 C93 H93A 109.4 . . ?
N1 C93 H93B 109.4 . . ?
C92 C93 H93A 109.4 . . ?
C92 C93 H93B 109.4 . . ?
H93A C93 H93B 108.0 . . ?
N1 C94 H94A 109.2 . . ?
N1 C94 H94B 109.2 . . ?
N1 C94 C95 112.0(6) . . ?
H94A C94 H94B 107.9 . . ?
C95 C94 H94A 109.2 . . ?
C95 C94 H94B 109.2 . . ?
C94 C95 H95A 108.7 . . ?
C94 C95 H95B 108.7 . . ?
C94 C95 C96 114.4(6) . . ?
H95A C95 H95B 107.6 . . ?
C96 C95 H95A 108.7 . . ?
C96 C95 H95B 108.7 . . ?
C97 C96 C95 122.5(7) . . ?
C97 C96 C101 118.2(7) . . ?
C101 C96 C95 119.3(7) . . ?
C96 C97 H97 119.4 . . ?
C98 C97 C96 121.1(7) . . ?
C98 C97 H97 119.4 . . ?
C97 C98 H98 120.5 . . ?
C99 C98 C97 119.1(8) . . ?
C99 C98 H98 120.5 . . ?
C98 C99 O35 118.7(7) . . ?
C98 C99 C100 122.4(7) . . ?
C100 C99 O35 118.8(7) . . ?
C99 C100 H100 121.1 . . ?
C99 C100 C101 117.8(7) . . ?
C101 C100 H100 121.1 . . ?
C96 C101 H101 119.3 . . ?
C100 C101 C96 121.3(8) . . ?
C100 C101 H101 119.3 . . ?
O35 C102 C103 112.4(6) . . ?
O36 C102 O35 126.8(7) . . ?
O36 C102 C103 120.8(7) . . ?
C104 C103 C102 118.2(7) . . ?
C104 C103 C106 117.6(7) . . ?
C106 C103 C102 124.2(7) . . ?
N5 C104 C103 122.9(7) . . ?
N5 C104 H104 118.5 . . ?
C103 C104 H104 118.5 . . ?
N4 C105 H105 117.2 . . ?
N5 C105 N4 125.6(7) . . ?
N5 C105 H105 117.2 . . ?
N4 C106 C103 120.2(6) . . ?
N4 C106 H106 119.9 . . ?
C103 C106 H106 119.9 . . ?
C107 O37 Cu1 124.9(5) . . ?
C107 O38 Cu2 121.1(6) . . ?
O37 C107 C108 120.3(8) . . ?
O37 C107 C149 114.5(12) . . ?
O38 C107 O37 123.2(8) . . ?
O38 C107 C108 116.4(8) . . ?
O38 C107 C149 121.9(13) . . ?
C109 C108 C107 106.3(12) . . ?
C109 C108 C110 108.1(13) . . ?
C110 C108 C107 111.1(11) . . ?
C111 C108 C107 109.8(11) . . ?
C111 C108 C109 110.1(13) . . ?
C111 C108 C110 111.4(13) . . ?
C108 C109 H10G 109.5 . . ?
C108 C109 H10H 109.5 . . ?
C108 C109 H10I 109.5 . . ?
H10G C109 H10H 109.5 . . ?
H10G C109 H10I 109.5 . . ?
H10H C109 H10I 109.5 . . ?
C108 C110 H11A 109.5 . . ?
C108 C110 H11B 109.5 . . ?
C108 C110 H11C 109.5 . . ?
H11A C110 H11B 109.5 . . ?
H11A C110 H11C 109.5 . . ?
H11B C110 H11C 109.5 . . ?
C108 C111 H11D 109.5 . . ?
C108 C111 H11E 109.5 . . ?
C108 C111 H11F 109.5 . . ?
H11D C111 H11E 109.5 . . ?
H11D C111 H11F 109.5 . . ?
H11E C111 H11F 109.5 . . ?
C112 O39 Cu1 121.7(5) . . ?
C112 O40 Cu2 123.0(5) . . ?
O39 C112 C113 117.2(8) . . ?
O39 C112 C150 122.7(15) . . ?
O40 C112 O39 124.9(7) . . ?
O40 C112 C113 117.9(8) . . ?
O40 C112 C150 112.2(15) . . ?
C112 C113 C115 103.8(11) . . ?
C112 C113 C116 107.4(11) . . ?
C114 C113 C112 112.7(10) . . ?
C114 C113 C115 110.4(13) . . ?
C114 C113 C116 111.1(12) . . ?
C116 C113 C115 111.3(13) . . ?
C113 C114 H11G 109.5 . . ?
C113 C114 H11H 109.5 . . ?
C113 C114 H11I 109.5 . . ?
H11G C114 H11H 109.5 . . ?
H11G C114 H11I 109.5 . . ?
H11H C114 H11I 109.5 . . ?
C113 C115 H11J 109.5 . . ?
C113 C115 H11K 109.5 . . ?
C113 C115 H11L 109.5 . . ?
H11J C115 H11K 109.5 . . ?
H11J C115 H11L 109.5 . . ?
H11K C115 H11L 109.5 . . ?
C113 C116 H11M 109.5 . . ?
C113 C116 H11N 109.5 . . ?
C113 C116 H11O 109.5 . . ?
H11M C116 H11N 109.5 . . ?
H11M C116 H11O 109.5 . . ?
H11N C116 H11O 109.5 . . ?
C117 O41 Cu1 123.5(5) . . ?
C117 O42 Cu2 122.6(5) . . ?
O41 C117 O42 123.2(8) . . ?
O41 C117 C118 120.7(7) . . ?
O42 C117 C118 116.1(7) . . ?
C117 C118 C119 105.8(8) . . ?
C120 C118 C117 110.2(8) . . ?
C120 C118 C119 111.3(9) . . ?
C121 C118 C117 111.1(7) . . ?
C121 C118 C119 109.2(8) . . ?
C121 C118 C120 109.2(9) . . ?
C118 C119 H11P 109.5 . . ?
C118 C119 H11Q 109.5 . . ?
C118 C119 H11R 109.5 . . ?
H11P C119 H11Q 109.5 . . ?
H11P C119 H11R 109.5 . . ?
H11Q C119 H11R 109.5 . . ?
C118 C120 H12A 109.5 . . ?
C118 C120 H12B 109.5 . . ?
C118 C120 H12C 109.5 . . ?
H12A C120 H12B 109.5 . . ?
H12A C120 H12C 109.5 . . ?
H12B C120 H12C 109.5 . . ?
C118 C121 H12D 109.5 . . ?
C118 C121 H12E 109.5 . . ?
C118 C121 H12F 109.5 . . ?
H12D C121 H12E 109.5 . . ?
H12D C121 H12F 109.5 . . ?
H12E C121 H12F 109.5 . . ?
C122 O43 Cu1 121.1(5) . . ?
C122 O44 Cu2 123.3(5) . . ?
O43 C122 O44 124.9(7) . . ?
O43 C122 C123 118.1(6) . . ?
O44 C122 C123 116.9(6) . . ?
C122 C123 C125 105.7(8) . . ?
C124 C123 C122 111.4(7) . . ?
C124 C123 C125 110.8(8) . . ?
C124 C123 C126 112.9(9) . . ?
C126 C123 C122 108.6(7) . . ?
C126 C123 C125 107.1(8) . . ?
C123 C124 H12G 109.5 . . ?
C123 C124 H12H 109.5 . . ?
C123 C124 H12I 109.5 . . ?
H12G C124 H12H 109.5 . . ?
H12G C124 H12I 109.5 . . ?
H12H C124 H12I 109.5 . . ?
C123 C125 H12J 109.5 . . ?
C123 C125 H12K 109.5 . . ?
C123 C125 H12L 109.5 . . ?
H12J C125 H12K 109.5 . . ?
H12J C125 H12L 109.5 . . ?
H12K C125 H12L 109.5 . . ?
C123 C126 H12M 109.5 . . ?
C123 C126 H12N 109.5 . . ?
C123 C126 H12O 109.5 . . ?
H12M C126 H12N 109.5 . . ?
H12M C126 H12O 109.5 . . ?
H12N C126 H12O 109.5 . . ?
C127 O45 Cu3 121.5(5) . . ?
C127 O46 Cu4 124.0(5) . . ?
O45 C127 O46 124.3(7) . . ?
O45 C127 C128 117.3(6) . . ?
O46 C127 C128 118.3(7) . . ?
C127 C128 C130 105.7(7) . . ?
C129 C128 C127 111.0(7) . . ?
C129 C128 C130 111.0(8) . . ?
C129 C128 C131 110.8(7) . . ?
C131 C128 C127 109.5(7) . . ?
C131 C128 C130 108.7(8) . . ?
C128 C129 H12P 109.5 . . ?
C128 C129 H12Q 109.5 . . ?
C128 C129 H12R 109.5 . . ?
H12P C129 H12Q 109.5 . . ?
H12P C129 H12R 109.5 . . ?
H12Q C129 H12R 109.5 . . ?
C128 C130 H13D 109.5 . . ?
C128 C130 H13E 109.5 . . ?
C128 C130 H13F 109.5 . . ?
H13D C130 H13E 109.5 . . ?
H13D C130 H13F 109.5 . . ?
H13E C130 H13F 109.5 . . ?
C128 C131 H13G 109.5 . . ?
C128 C131 H13H 109.5 . . ?
C128 C131 H13I 109.5 . . ?
H13G C131 H13H 109.5 . . ?
H13G C131 H13I 109.5 . . ?
H13H C131 H13I 109.5 . . ?
C132 O47 Cu3 122.5(5) . . ?
C132 O48 Cu4 122.7(4) . . ?
O47 C132 C133 120.2(7) . . ?
O47 C132 C148 109.1(12) . . ?
O48 C132 O47 124.7(6) . . ?
O48 C132 C133 115.0(7) . . ?
O48 C132 C148 125.9(12) . . ?
C134 C133 C132 106.5(9) . . ?
C134 C133 C135 108.7(11) . . ?
C135 C133 C132 111.2(9) . . ?
C136 C133 C132 105.9(9) . . ?
C136 C133 C134 113.8(11) . . ?
C136 C133 C135 110.6(11) . . ?
C133 C134 H13J 109.5 . . ?
C133 C134 H13K 109.5 . . ?
C133 C134 H13L 109.5 . . ?
H13J C134 H13K 109.5 . . ?
H13J C134 H13L 109.5 . . ?
H13K C134 H13L 109.5 . . ?
C133 C135 H13M 109.5 . . ?
C133 C135 H13N 109.5 . . ?
C133 C135 H13O 109.5 . . ?
H13M C135 H13N 109.5 . . ?
H13M C135 H13O 109.5 . . ?
H13N C135 H13O 109.5 . . ?
C133 C136 H13P 109.5 . . ?
C133 C136 H13Q 109.5 . . ?
C133 C136 H13R 109.5 . . ?
H13P C136 H13Q 109.5 . . ?
H13P C136 H13R 109.5 . . ?
H13Q C136 H13R 109.5 . . ?
C137 O49 Cu3 123.3(5) . . ?
C137 O50 Cu4 122.4(5) . . ?
O49 C137 C138 116.3(9) . . ?
O49 C137 C147 117.4(12) . . ?
O50 C137 O49 124.1(7) . . ?
O50 C137 C138 118.3(9) . . ?
O50 C137 C147 116.9(11) . . ?
C137 C138 C140 107.1(15) . . ?
C139 C138 C137 108.4(11) . . ?
C139 C138 C140 112.4(15) . . ?
C139 C138 C141 110.9(14) . . ?
C141 C138 C137 108.8(13) . . ?
C141 C138 C140 109.1(15) . . ?
C138 C139 H13S 109.5 . . ?
C138 C139 H13T 109.5 . . ?
C138 C139 H13U 109.5 . . ?
H13S C139 H13T 109.5 . . ?
H13S C139 H13U 109.5 . . ?
H13T C139 H13U 109.5 . . ?
C138 C140 H14D 109.5 . . ?
C138 C140 H14E 109.5 . . ?
C138 C140 H14F 109.5 . . ?
H14D C140 H14E 109.5 . . ?
H14D C140 H14F 109.5 . . ?
H14E C140 H14F 109.5 . . ?
C138 C141 H14G 109.5 . . ?
C138 C141 H14H 109.5 . . ?
C138 C141 H14I 109.5 . . ?
H14G C141 H14H 109.5 . . ?
H14G C141 H14I 109.5 . . ?
H14H C141 H14I 109.5 . . ?
C142 O51 Cu3 123.0(4) . . ?
C142 O52 Cu4 122.2(5) . . ?
O51 C142 O52 124.6(6) . . ?
O51 C142 C143 119.8(6) . . ?
O52 C142 C143 115.5(6) . . ?
C144 C143 C142 107.8(6) . . ?
C145 C143 C142 108.9(6) . . ?
C145 C143 C144 108.0(7) . . ?
C145 C143 C146 110.8(7) . . ?
C146 C143 C142 110.4(6) . . ?
C146 C143 C144 110.8(7) . . ?
C143 C144 H14J 109.5 . . ?
C143 C144 H14K 109.5 . . ?
C143 C144 H14L 109.5 . . ?
H14J C144 H14K 109.5 . . ?
H14J C144 H14L 109.5 . . ?
H14K C144 H14L 109.5 . . ?
C143 C145 H14M 109.5 . . ?
C143 C145 H14N 109.5 . . ?
C143 C145 H14O 109.5 . . ?
H14M C145 H14N 109.5 . . ?
H14M C145 H14O 109.5 . . ?
H14N C145 H14O 109.5 . . ?
C143 C146 H14P 109.5 . . ?
C143 C146 H14Q 109.5 . . ?
C143 C146 H14R 109.5 . . ?
H14P C146 H14Q 109.5 . . ?
H14P C146 H14R 109.5 . . ?
H14Q C146 H14R 109.5 . . ?
H06A C067 H06B 109.5 . . ?
H06A C067 H06C 109.5 . . ?
H06B C067 H06C 109.5 . . ?
C069 C067 H06A 109.5 . . ?
C069 C067 H06B 109.5 . . ?
C069 C067 H06C 109.5 . . ?
N05M C069 C067 180(2) . . ?
C86 C87A H87A 120.3 . . ?
C86 C87A C88A 119.3(13) . . ?
C88A C87A H87A 120.3 . . ?
C89 C88A H88A 119.7 . . ?
C87A C88A C89 120.7(13) . . ?
C87A C88A H88A 119.7 . . ?
C89 C90A H90A 119.9 . . ?
C89 C90A C91A 120.1(14) . . ?
C91A C90A H90A 119.9 . . ?
C86 C91A H91A 120.7 . . ?
C90A C91A C86 118.7(13) . . ?
C90A C91A H91A 120.7 . . ?
C3A C2A C1 110.2(8) . . ?
C3A C2A C4A 110.3(11) . . ?
C3A C2A C5A 112.2(11) . . ?
C4A C2A C1 106.2(8) . . ?
C5A C2A C1 109.7(9) . . ?
C5A C2A C4A 108.2(10) . . ?
C2A C3A H3AA 109.5 . . ?
C2A C3A H3AB 109.5 . . ?
C2A C3A H3AC 109.5 . . ?
H3AA C3A H3AB 109.5 . . ?
H3AA C3A H3AC 109.5 . . ?
H3AB C3A H3AC 109.5 . . ?
C2A C4A H4AA 109.5 . . ?
C2A C4A H4AB 109.5 . . ?
C2A C4A H4AC 109.5 . . ?
H4AA C4A H4AB 109.5 . . ?
H4AA C4A H4AC 109.5 . . ?
H4AB C4A H4AC 109.5 . . ?
C2A C5A H5AA 109.5 . . ?
C2A C5A H5AB 109.5 . . ?
C2A C5A H5AC 109.5 . . ?
H5AA C5A H5AB 109.5 . . ?
H5AA C5A H5AC 109.5 . . ?
H5AB C5A H5AC 109.5 . . ?
C6 C7A C9A 103.1(10) . . ?
C8A C7A C6 108.3(13) . . ?
C8A C7A C9A 112.9(12) . . ?
C8A C7A C10A 111.7(12) . . ?
C10A C7A C6 110.6(11) . . ?
C10A C7A C9A 110.0(12) . . ?
C7A C8A H8AA 109.5 . . ?
C7A C8A H8AB 109.5 . . ?
C7A C8A H8AC 109.5 . . ?
H8AA C8A H8AB 109.5 . . ?
H8AA C8A H8AC 109.5 . . ?
H8AB C8A H8AC 109.5 . . ?
C7A C9A H9AA 109.5 . . ?
C7A C9A H9AB 109.5 . . ?
C7A C9A H9AC 109.5 . . ?
H9AA C9A H9AB 109.5 . . ?
H9AA C9A H9AC 109.5 . . ?
H9AB C9A H9AC 109.5 . . ?
C7A C10A H10D 109.5 . . ?
C7A C10A H10E 109.5 . . ?
C7A C10A H10F 109.5 . . ?
H10D C10A H10E 109.5 . . ?
H10D C10A H10F 109.5 . . ?
H10E C10A H10F 109.5 . . ?
C28A C27A C26 110(2) . . ?
C28A C27A C29A 110.6(17) . . ?
C29A C27A C26 105.7(15) . . ?
C30A C27A C26 107.1(16) . . ?
C30A C27A C28A 112.6(16) . . ?
C30A C27A C29A 110.5(16) . . ?
C27A C28A H28D 109.5 . . ?
C27A C28A H28E 109.5 . . ?
C27A C28A H28F 109.5 . . ?
H28D C28A H28E 109.5 . . ?
H28D C28A H28F 109.5 . . ?
H28E C28A H28F 109.5 . . ?
C27A C29A H29D 109.5 . . ?
C27A C29A H29E 109.5 . . ?
C27A C29A H29F 109.5 . . ?
H29D C29A H29E 109.5 . . ?
H29D C29A H29F 109.5 . . ?
H29E C29A H29F 109.5 . . ?
C27A C30A H30D 109.5 . . ?
C27A C30A H30E 109.5 . . ?
C27A C30A H30F 109.5 . . ?
H30D C30A H30E 109.5 . . ?
H30D C30A H30F 109.5 . . ?
H30E C30A H30F 109.5 . . ?
C48A C47A C46 113.5(8) . . ?
C48A C47A C49A 110.5(9) . . ?
C48A C47A C50A 110.9(9) . . ?
C49A C47A C46 103.2(7) . . ?
C50A C47A C46 108.7(8) . . ?
C50A C47A C49A 109.6(9) . . ?
C47A C48A H48D 109.5 . . ?
C47A C48A H48E 109.5 . . ?
C47A C48A H48F 109.5 . . ?
H48D C48A H48E 109.5 . . ?
H48D C48A H48F 109.5 . . ?
H48E C48A H48F 109.5 . . ?
C47A C49A H49D 109.5 . . ?
C47A C49A H49E 109.5 . . ?
C47A C49A H49F 109.5 . . ?
H49D C49A H49E 109.5 . . ?
H49D C49A H49F 109.5 . . ?
H49E C49A H49F 109.5 . . ?
C47A C50A H50D 109.5 . . ?
C47A C50A H50E 109.5 . . ?
C47A C50A H50F 109.5 . . ?
H50D C50A H50E 109.5 . . ?
H50D C50A H50F 109.5 . . ?
H50E C50A H50F 109.5 . . ?
C53A C52A C51 111.2(12) . . ?
C53A C52A C54A 112.0(13) . . ?
C54A C52A C51 105.9(11) . . ?
C55A C52A C51 106.8(11) . . ?
C55A C52A C53A 111.9(14) . . ?
C55A C52A C54A 108.8(14) . . ?
C52A C53A H53D 109.5 . . ?
C52A C53A H53E 109.5 . . ?
C52A C53A H53F 109.5 . . ?
H53D C53A H53E 109.5 . . ?
H53D C53A H53F 109.5 . . ?
H53E C53A H53F 109.5 . . ?
C52A C54A H54D 109.5 . . ?
C52A C54A H54E 109.5 . . ?
C52A C54A H54F 109.5 . . ?
H54D C54A H54E 109.5 . . ?
H54D C54A H54F 109.5 . . ?
H54E C54A H54F 109.5 . . ?
C52A C55A H55D 109.5 . . ?
C52A C55A H55E 109.5 . . ?
C52A C55A H55F 109.5 . . ?
H55D C55A H55E 109.5 . . ?
H55D C55A H55F 109.5 . . ?
H55E C55A H55F 109.5 . . ?
C66 C67A C69A 104.8(9) . . ?
C66 C67A C70A 109.3(9) . . ?
C68A C67A C66 113.5(9) . . ?
C68A C67A C69A 110.2(11) . . ?
C68A C67A C70A 110.3(10) . . ?
C70A C67A C69A 108.4(11) . . ?
C67A C68A H68D 109.5 . . ?
C67A C68A H68E 109.5 . . ?
C67A C68A H68F 109.5 . . ?
H68D C68A H68E 109.5 . . ?
H68D C68A H68F 109.5 . . ?
H68E C68A H68F 109.5 . . ?
C67A C69A H69D 109.5 . . ?
C67A C69A H69E 109.5 . . ?
C67A C69A H69F 109.5 . . ?
H69D C69A H69E 109.5 . . ?
H69D C69A H69F 109.5 . . ?
H69E C69A H69F 109.5 . . ?
C67A C70A H70D 109.5 . . ?
C67A C70A H70E 109.5 . . ?
C67A C70A H70F 109.5 . . ?
H70D C70A H70E 109.5 . . ?
H70D C70A H70F 109.5 . . ?
H70E C70A H70F 109.5 . . ?
H53G O53 H53H 104.5 . . ?
C1A C147 C137 109(2) . . ?
C1A C147 C1B 110.2(17) . . ?
C1B C147 C137 112.0(16) . . ?
C1C C147 C137 104.5(18) . . ?
C1C C147 C1A 110.5(18) . . ?
C1C C147 C1B 110.5(16) . . ?
C147 C1A H1AA 109.5 . . ?
C147 C1A H1AB 109.5 . . ?
C147 C1A H1AC 109.5 . . ?
H1AA C1A H1AB 109.5 . . ?
H1AA C1A H1AC 109.5 . . ?
H1AB C1A H1AC 109.5 . . ?
C147 C1B H1BA 109.5 . . ?
C147 C1B H1BB 109.5 . . ?
C147 C1B H1BC 109.5 . . ?
H1BA C1B H1BB 109.5 . . ?
H1BA C1B H1BC 109.5 . . ?
H1BB C1B H1BC 109.5 . . ?
C147 C1C H1CA 109.5 . . ?
C147 C1C H1CB 109.5 . . ?
C147 C1C H1CC 109.5 . . ?
H1CA C1C H1CB 109.5 . . ?
H1CA C1C H1CC 109.5 . . ?
H1CB C1C H1CC 109.5 . . ?
C1D C148 C132 118(2) . . ?
C1D C148 C1E 108.1(17) . . ?
C1E C148 C132 108(2) . . ?
C1F C148 C132 103.7(19) . . ?
C1F C148 C1D 109.2(18) . . ?
C1F C148 C1E 110.1(18) . . ?
C148 C1D H1DA 109.5 . . ?
C148 C1D H1DB 109.5 . . ?
C148 C1D H1DC 109.5 . . ?
H1DA C1D H1DB 109.5 . . ?
H1DA C1D H1DC 109.5 . . ?
H1DB C1D H1DC 109.5 . . ?
C148 C1E H1EA 109.5 . . ?
C148 C1E H1EB 109.5 . . ?
C148 C1E H1EC 109.5 . . ?
H1EA C1E H1EB 109.5 . . ?
H1EA C1E H1EC 109.5 . . ?
H1EB C1E H1EC 109.5 . . ?
C148 C1F H1FA 109.5 . . ?
C148 C1F H1FB 109.5 . . ?
C148 C1F H1FC 109.5 . . ?
H1FA C1F H1FB 109.5 . . ?
H1FA C1F H1FC 109.5 . . ?
H1FB C1F H1FC 109.5 . . ?
C1G C149 C107 107(2) . . ?
C1G C149 C1H 112.1(18) . . ?
C1H C149 C107 108(2) . . ?
C1I C149 C107 98(2) . . ?
C1I C149 C1G 115.5(19) . . ?
C1I C149 C1H 114.5(18) . . ?
C149 C1G H1GA 109.5 . . ?
C149 C1G H1GB 109.5 . . ?
C149 C1G H1GC 109.5 . . ?
H1GA C1G H1GB 109.5 . . ?
H1GA C1G H1GC 109.5 . . ?
H1GB C1G H1GC 109.5 . . ?
C149 C1H H1HA 109.5 . . ?
C149 C1H H1HB 109.5 . . ?
C149 C1H H1HC 109.5 . . ?
H1HA C1H H1HB 109.5 . . ?
H1HA C1H H1HC 109.5 . . ?
H1HB C1H H1HC 109.5 . . ?
C149 C1I H1IA 109.5 . . ?
C149 C1I H1IB 109.5 . . ?
C149 C1I H1IC 109.5 . . ?
H1IA C1I H1IB 109.5 . . ?
H1IA C1I H1IC 109.5 . . ?
H1IB C1I H1IC 109.5 . . ?
C112 C150 C1K 113(2) . . ?
C1J C150 C112 108(2) . . ?
C1J C150 C1K 107.9(18) . . ?
C1J C150 C1L 110.3(19) . . ?
C1L C150 C112 108(3) . . ?
C1L C150 C1K 109.2(18) . . ?
C150 C1J H1JA 109.5 . . ?
C150 C1J H1JB 109.5 . . ?
C150 C1J H1JC 109.5 . . ?
H1JA C1J H1JB 109.5 . . ?
H1JA C1J H1JC 109.5 . . ?
H1JB C1J H1JC 109.5 . . ?
C150 C1K H1KA 109.5 . . ?
C150 C1K H1KB 109.5 . . ?
C150 C1K H1KC 109.5 . . ?
H1KA C1K H1KB 109.5 . . ?
H1KA C1K H1KC 109.5 . . ?
H1KB C1K H1KC 109.5 . . ?
C150 C1L H1LA 109.5 . . ?
C150 C1L H1LB 109.5 . . ?
C150 C1L H1LC 109.5 . . ?
H1LA C1L H1LB 109.5 . . ?
H1LA C1L H1LC 109.5 . . ?
H1LB C1L H1LC 109.5 . . ?
C4_1 O1_1 C1_1 109.1(11) . . ?
O1_1 C1_1 H1A_1 110.8 . . ?
O1_1 C1_1 H1B_1 110.8 . . ?
O1_1 C1_1 C2_1 104.6(12) . . ?
H1A_1 C1_1 H1B_1 108.9 . . ?
C2_1 C1_1 H1A_1 110.8 . . ?
C2_1 C1_1 H1B_1 110.8 . . ?
C1_1 C2_1 H2A_1 111.8 . . ?
C1_1 C2_1 H2B_1 111.8 . . ?
H2A_1 C2_1 H2B_1 109.5 . . ?
C3_1 C2_1 C1_1 100.0(12) . . ?
C3_1 C2_1 H2A_1 111.8 . . ?
C3_1 C2_1 H2B_1 111.8 . . ?
C2_1 C3_1 H3A_1 110.8 . . ?
C2_1 C3_1 H3B_1 110.8 . . ?
C2_1 C3_1 C4_1 104.7(12) . . ?
H3A_1 C3_1 H3B_1 108.9 . . ?
C4_1 C3_1 H3A_1 110.8 . . ?
C4_1 C3_1 H3B_1 110.8 . . ?
O1_1 C4_1 C3_1 100.9(11) . . ?
O1_1 C4_1 H4A_1 111.6 . . ?
O1_1 C4_1 H4B_1 111.6 . . ?
C3_1 C4_1 H4A_1 111.6 . . ?
C3_1 C4_1 H4B_1 111.6 . . ?
H4A_1 C4_1 H4B_1 109.4 . . ?
C4_2 O1_2 C1_2 105.6(8) . . ?
O1_2 C1_2 H1A_2 110.1 . . ?
O1_2 C1_2 H1B_2 110.1 . . ?
O1_2 C1_2 C2_2 108.1(8) . . ?
H1A_2 C1_2 H1B_2 108.4 . . ?
C2_2 C1_2 H1A_2 110.1 . . ?
C2_2 C1_2 H1B_2 110.1 . . ?
C1_2 C2_2 H2A_2 111.4 . . ?
C1_2 C2_2 H2B_2 111.4 . . ?
H2A_2 C2_2 H2B_2 109.3 . . ?
C3_2 C2_2 C1_2 101.9(9) . . ?
C3_2 C2_2 H2A_2 111.4 . . ?
C3_2 C2_2 H2B_2 111.4 . . ?
C2_2 C3_2 H3A_2 111.0 . . ?
C2_2 C3_2 H3B_2 111.0 . . ?
H3A_2 C3_2 H3B_2 109.0 . . ?
C4_2 C3_2 C2_2 104.0(10) . . ?
C4_2 C3_2 H3A_2 111.0 . . ?
C4_2 C3_2 H3B_2 111.0 . . ?
O1_2 C4_2 C3_2 104.7(10) . . ?
O1_2 C4_2 H4A_2 110.8 . . ?
O1_2 C4_2 H4B_2 110.8 . . ?
C3_2 C4_2 H4A_2 110.8 . . ?
C3_2 C4_2 H4B_2 110.8 . . ?
H4A_2 C4_2 H4B_2 108.9 . . ?
C4_3 O1_3 C1_3 106.0(14) . . ?
O1_3 C1_3 H1A_3 111.0 . . ?
O1_3 C1_3 H1B_3 111.0 . . ?
O1_3 C1_3 C2_3 103.8(14) . . ?
H1A_3 C1_3 H1B_3 109.0 . . ?
C2_3 C1_3 H1A_3 111.0 . . ?
C2_3 C1_3 H1B_3 111.0 . . ?
C1_3 C2_3 H2A_3 112.1 . . ?
C1_3 C2_3 H2B_3 112.1 . . ?
H2A_3 C2_3 H2B_3 109.7 . . ?
C3_3 C2_3 C1_3 98.4(14) . . ?
C3_3 C2_3 H2A_3 112.1 . . ?
C3_3 C2_3 H2B_3 112.1 . . ?
C2_3 C3_3 H3A_3 112.0 . . ?
C2_3 C3_3 H3B_3 112.0 . . ?
C2_3 C3_3 C4_3 98.7(15) . . ?
H3A_3 C3_3 H3B_3 109.7 . . ?
C4_3 C3_3 H3A_3 112.0 . . ?
C4_3 C3_3 H3B_3 112.0 . . ?
O1_3 C4_3 C3_3 106.9(16) . . ?
O1_3 C4_3 H4A_3 110.4 . . ?
O1_3 C4_3 H4B_3 110.4 . . ?
C3_3 C4_3 H4A_3 110.4 . . ?
C3_3 C4_3 H4B_3 110.4 . . ?
H4A_3 C4_3 H4B_3 108.6 . . ?
C4_4 O1_4 C1_4 109.0(13) . . ?
O1_4 C1_4 H1A_4 110.8 . . ?
O1_4 C1_4 H1B_4 110.7 . . ?
O1_4 C1_4 C2_4 105.0(14) . . ?
H1A_4 C1_4 H1B_4 108.8 . . ?
C2_4 C1_4 H1A_4 110.8 . . ?
C2_4 C1_4 H1B_4 110.7 . . ?
C3_4 C2_4 C1_4 102.9(14) . . ?
C2_4 C3_4 H3A_4 110.7 . . ?
C2_4 C3_4 H3B_4 110.7 . . ?
H3A_4 C3_4 H3B_4 108.8 . . ?
C4_4 C3_4 C2_4 105.4(15) . . ?
C4_4 C3_4 H3A_4 110.7 . . ?
C4_4 C3_4 H3B_4 110.7 . . ?
O1_4 C4_4 C3_4 108.1(15) . . ?
O1_4 C4_4 H4A_4 110.1 . . ?
O1_4 C4_4 H4B_4 110.1 . . ?
C3_4 C4_4 H4A_4 110.1 . . ?
C3_4 C4_4 H4B_4 110.1 . . ?
H4A_4 C4_4 H4B_4 108.4 . . ?
C4_5 O1_5 C1_5 105.6(19) . . ?
O1_5 C1_5 H1A_5 110.9 . . ?
O1_5 C1_5 H1B_5 110.9 . . ?
O1_5 C1_5 C2_5 104.3(15) . . ?
H1A_5 C1_5 H1B_5 108.9 . . ?
C2_5 C1_5 H1A_5 110.9 . . ?
C2_5 C1_5 H1B_5 110.9 . . ?
C1_5 C2_5 H2A_5 111.2 . . ?
C1_5 C2_5 H2B_5 111.2 . . ?
H2A_5 C2_5 H2B_5 109.1 . . ?
C3_5 C2_5 C1_5 103.0(18) . . ?
C3_5 C2_5 H2A_5 111.2 . . ?
C3_5 C2_5 H2B_5 111.2 . . ?
C2_5 C3_5 H3A_5 111.4 . . ?
C2_5 C3_5 H3B_5 111.4 . . ?
C2_5 C3_5 C4_5 101.6(19) . . ?
H3A_5 C3_5 H3B_5 109.3 . . ?
C4_5 C3_5 H3A_5 111.4 . . ?
C4_5 C3_5 H3B_5 111.4 . . ?
O1_5 C4_5 C3_5 102(2) . . ?
O1_5 C4_5 H4A_5 111.3 . . ?
O1_5 C4_5 H4B_5 111.3 . . ?
C3_5 C4_5 H4A_5 111.3 . . ?
C3_5 C4_5 H4B_5 111.3 . . ?
H4A_5 C4_5 H4B_5 109.2 . . ?
C4_6 O1_6 C1_6 103.3(14) . . ?
O1_6 C1_6 H1A_6 110.6 . . ?
O1_6 C1_6 H1B_6 110.6 . . ?
O1_6 C1_6 C2_6 105.8(13) . . ?
H1A_6 C1_6 H1B_6 108.7 . . ?
C2_6 C1_6 H1A_6 110.6 . . ?
C2_6 C1_6 H1B_6 110.6 . . ?
C1_6 C2_6 H2A_6 111.4 . . ?
C1_6 C2_6 H2B_6 111.4 . . ?
H2A_6 C2_6 H2B_6 109.3 . . ?
C3_6 C2_6 C1_6 101.8(14) . . ?
C3_6 C2_6 H2A_6 111.4 . . ?
C3_6 C2_6 H2B_6 111.4 . . ?
C2_6 C3_6 H3A_6 110.2 . . ?
C2_6 C3_6 H3B_6 110.2 . . ?
C2_6 C3_6 C4_6 107.4(15) . . ?
H3A_6 C3_6 H3B_6 108.5 . . ?
C4_6 C3_6 H3A_6 110.2 . . ?
C4_6 C3_6 H3B_6 110.2 . . ?
O1_6 C4_6 C3_6 107.2(14) . . ?
O1_6 C4_6 H4A_6 110.3 . . ?
O1_6 C4_6 H4B_6 110.3 . . ?
C3_6 C4_6 H4A_6 110.3 . . ?
C3_6 C4_6 H4B_6 110.3 . . ?
H4A_6 C4_6 H4B_6 108.5 . . ?
C4_7 O1_7 C1_7 106.6(16) . . ?
O1_7 C1_7 H1A_7 111.0 . . ?
O1_7 C1_7 H1B_7 111.0 . . ?
O1_7 C1_7 C2_7 103.7(14) . . ?
H1A_7 C1_7 H1B_7 109.0 . . ?
C2_7 C1_7 H1A_7 111.0 . . ?
C2_7 C1_7 H1B_7 111.0 . . ?
C1_7 C2_7 H2A_7 112.2 . . ?
C1_7 C2_7 H2B_7 112.2 . . ?
H2A_7 C2_7 H2B_7 109.8 . . ?
C3_7 C2_7 C1_7 97.7(16) . . ?
C3_7 C2_7 H2A_7 112.2 . . ?
C3_7 C2_7 H2B_7 112.2 . . ?
C2_7 C3_7 H3A_7 112.0 . . ?
C2_7 C3_7 H3B_7 112.0 . . ?
C2_7 C3_7 C4_7 99.0(18) . . ?
H3A_7 C3_7 H3B_7 109.6 . . ?
C4_7 C3_7 H3A_7 112.0 . . ?
C4_7 C3_7 H3B_7 112.0 . . ?
O1_7 C4_7 C3_7 99.3(17) . . ?
O1_7 C4_7 H4A_7 111.9 . . ?
O1_7 C4_7 H4B_7 111.9 . . ?
C3_7 C4_7 H4A_7 111.9 . . ?
C3_7 C4_7 H4B_7 111.9 . . ?
H4A_7 C4_7 H4B_7 109.6 . . ?
C4_8 O1_8 C1_8 107.9(16) . . ?
O1_8 C1_8 H1A_8 110.6 . . ?
O1_8 C1_8 H1B_8 110.6 . . ?
O1_8 C1_8 C2_8 105.8(16) . . ?
H1A_8 C1_8 H1B_8 108.7 . . ?
C2_8 C1_8 H1A_8 110.6 . . ?
C2_8 C1_8 H1B_8 110.6 . . ?
C1_8 C2_8 H2A_8 111.9 . . ?
C1_8 C2_8 H2B_8 111.9 . . ?
H2A_8 C2_8 H2B_8 109.6 . . ?
C3_8 C2_8 C1_8 99.5(17) . . ?
C3_8 C2_8 H2A_8 111.9 . . ?
C3_8 C2_8 H2B_8 111.9 . . ?
C2_8 C3_8 H3A_8 111.1 . . ?
C2_8 C3_8 H3B_8 111.1 . . ?
C2_8 C3_8 C4_8 103.3(19) . . ?
H3A_8 C3_8 H3B_8 109.1 . . ?
C4_8 C3_8 H3A_8 111.1 . . ?
C4_8 C3_8 H3B_8 111.1 . . ?
O1_8 C4_8 C3_8 105.2(18) . . ?
O1_8 C4_8 H4A_8 110.7 . . ?
O1_8 C4_8 H4B_8 110.7 . . ?
C3_8 C4_8 H4A_8 110.7 . . ?
C3_8 C4_8 H4B_8 110.7 . . ?
H4A_8 C4_8 H4B_8 108.8 . . ?
C4_9 O1_9 C1_9 100.5(17) . . ?
O1_9 C1_9 H1A_9 111.3 . . ?
O1_9 C1_9 H1B_9 111.3 . . ?
O1_9 C1_9 C2_9 102.2(15) . . ?
H1A_9 C1_9 H1B_9 109.2 . . ?
C2_9 C1_9 H1A_9 111.3 . . ?
C2_9 C1_9 H1B_9 111.3 . . ?
C1_9 C2_9 H2A_9 111.2 . . ?
C1_9 C2_9 H2B_9 111.2 . . ?
H2A_9 C2_9 H2B_9 109.1 . . ?
C3_9 C2_9 C1_9 102.8(15) . . ?
C3_9 C2_9 H2A_9 111.2 . . ?
C3_9 C2_9 H2B_9 111.2 . . ?
C2_9 C3_9 H3A_9 110.8 . . ?
C2_9 C3_9 H3B_9 110.8 . . ?
C2_9 C3_9 C4_9 104.5(16) . . ?
H3A_9 C3_9 H3B_9 108.9 . . ?
C4_9 C3_9 H3A_9 110.8 . . ?
C4_9 C3_9 H3B_9 110.8 . . ?
O1_9 C4_9 C3_9 101.8(17) . . ?
O1_9 C4_9 H4A_9 111.4 . . ?
O1_9 C4_9 H4B_9 111.4 . . ?
C3_9 C4_9 H4A_9 111.4 . . ?
C3_9 C4_9 H4B_9 111.4 . . ?
H4A_9 C4_9 H4B_9 109.3 . . ?
C4_10 O1_10 C1_10 108.5(15) . . ?
O1_10 C1_10 H1A_10 111.2 . . ?
O1_10 C1_10 H1B_10 111.2 . . ?
O1_10 C1_10 C2_10 102.7(16) . . ?
H1A_10 C1_10 H1B_10 109.1 . . ?
C2_10 C1_10 H1A_10 111.2 . . ?
C2_10 C1_10 H1B_10 111.2 . . ?
C1_10 C2_10 H2A_10 112.0 . . ?
C1_10 C2_10 H2B_10 112.0 . . ?
H2A_10 C2_10 H2B_10 109.7 . . ?
C3_10 C2_10 C1_10 98.9(17) . . ?
C3_10 C2_10 H2A_10 112.0 . . ?
C3_10 C2_10 H2B_10 112.0 . . ?
C2_10 C3_10 H3A_10 111.4 . . ?
C2_10 C3_10 H3B_10 111.4 . . ?
C2_10 C3_10 C4_10 101.9(17) . . ?
H3A_10 C3_10 H3B_10 109.2 . . ?
C4_10 C3_10 H3A_10 111.4 . . ?
C4_10 C3_10 H3B_10 111.4 . . ?
O1_10 C4_10 C3_10 106.2(16) . . ?
O1_10 C4_10 H4A_10 110.5 . . ?
O1_10 C4_10 H4B_10 110.5 . . ?
C3_10 C4_10 H4A_10 110.5 . . ?
C3_10 C4_10 H4B_10 110.5 . . ?
H4A_10 C4_10 H4B_10 108.7 . . ?
C4_11 O1_11 C1_11 102(2) . . ?
O1_11 C1_11 H1A_11 111.6 . . ?
O1_11 C1_11 H1B_11 111.6 . . ?
O1_11 C1_11 C2_11 101.1(19) . . ?
H1A_11 C1_11 H1B_11 109.4 . . ?
C2_11 C1_11 H1A_11 111.6 . . ?
C2_11 C1_11 H1B_11 111.6 . . ?
C1_11 C2_11 H2A_11 111.4 . . ?
C1_11 C2_11 H2B_11 111.4 . . ?
H2A_11 C2_11 H2B_11 109.2 . . ?
C3_11 C2_11 C1_11 102.0(18) . . ?
C3_11 C2_11 H2A_11 111.4 . . ?
C3_11 C2_11 H2B_11 111.4 . . ?
C2_11 C3_11 H3A_11 110.4 . . ?
C2_11 C3_11 H3B_11 110.4 . . ?
C2_11 C3_11 C4_11 106.7(16) . . ?
H3A_11 C3_11 H3B_11 108.6 . . ?
C4_11 C3_11 H3A_11 110.4 . . ?
C4_11 C3_11 H3B_11 110.4 . . ?
O1_11 C4_11 C3_11 106(2) . . ?
O1_11 C4_11 H4A_11 110.5 . . ?
O1_11 C4_11 H4B_11 110.5 . . ?
C3_11 C4_11 H4A_11 110.5 . . ?
C3_11 C4_11 H4B_11 110.5 . . ?
H4A_11 C4_11 H4B_11 108.7 . . ?
C4_12 O1_12 C1_12 104.9(18) . . ?
O1_12 C1_12 H1A_12 110.7 . . ?
O1_12 C1_12 H1B_12 110.7 . . ?
O1_12 C1_12 C2_12 105.1(15) . . ?
H1A_12 C1_12 H1B_12 108.8 . . ?
C2_12 C1_12 H1A_12 110.7 . . ?
C2_12 C1_12 H1B_12 110.7 . . ?
C1_12 C2_12 H2A_12 111.6 . . ?
C1_12 C2_12 H2B_12 111.6 . . ?
H2A_12 C2_12 H2B_12 109.4 . . ?
C3_12 C2_12 C1_12 100.6(17) . . ?
C3_12 C2_12 H2A_12 111.6 . . ?
C3_12 C2_12 H2B_12 111.6 . . ?
C2_12 C3_12 H3A_12 111.9 . . ?
C2_12 C3_12 H3B_12 111.9 . . ?
C2_12 C3_12 C4_12 99.3(19) . . ?
H3A_12 C3_12 H3B_12 109.6 . . ?
C4_12 C3_12 H3A_12 111.9 . . ?
C4_12 C3_12 H3B_12 111.9 . . ?
O1_12 C4_12 C3_12 101.5(19) . . ?
O1_12 C4_12 H4A_12 111.5 . . ?
O1_12 C4_12 H4B_12 111.5 . . ?
C3_12 C4_12 H4A_12 111.5 . . ?
C3_12 C4_12 H4B_12 111.5 . . ?
H4A_12 C4_12 H4B_12 109.3 . . ?

loop_
_geom_bond_atom_site_label_1
_geom_bond_atom_site_label_2
_geom_bond_distance
_geom_bond_site_symmetry_2
_geom_bond_publ_flag
Cu1 Cu2 2.5473(13) . ?
Cu1 N2 2.144(6) . ?
Cu1 O37 1.955(6) . ?
Cu1 O39 1.935(6) . ?
Cu1 O41 1.923(6) . ?
Cu1 O43 1.945(5) . ?
Cu2 N5 2.171(6) 4_575 ?
Cu2 O38 1.948(6) . ?
Cu2 O40 1.917(6) . ?
Cu2 O42 1.954(6) . ?
Cu2 O44 1.949(5) . ?
Cu3 Cu4 2.5497(12) . ?
Cu3 N4 2.151(6) . ?
Cu3 O45 1.945(5) . ?
Cu3 O47 1.962(5) . ?
Cu3 O49 1.937(6) . ?
Cu3 O51 1.939(5) . ?
Cu4 N3 2.166(6) 4_666 ?
Cu4 O46 1.973(5) . ?
Cu4 O48 1.946(5) . ?
Cu4 O50 1.958(6) . ?
Cu4 O52 1.926(5) . ?
Cr1 F1 1.953(4) . ?
Cr1 F8 1.931(4) . ?
Cr1 O1 1.957(5) . ?
Cr1 O3 1.975(5) . ?
Cr1 O30 1.924(6) . ?
Cr1 O32 1.929(5) . ?
Cr2 F1 1.918(4) . ?
Cr2 F2 1.923(4) . ?
Cr2 O2 1.938(5) . ?
Cr2 O4 1.943(6) . ?
Cr2 O5 1.951(6) . ?
Cr2 O7 1.952(5) . ?
Cr3 F2 1.920(4) . ?
Cr3 F3 1.926(3) . ?
Cr3 O6 1.949(4) . ?
Cr3 O8 1.951(5) . ?
Cr3 O9 1.952(5) . ?
Cr3 O11 1.961(5) . ?
Cr4 F3 1.911(4) . ?
Cr4 F4 1.911(4) . ?
Cr4 O10 1.951(5) . ?
Cr4 O12 1.957(5) . ?
Cr4 O13 1.937(5) . ?
Cr4 O15 1.942(5) . ?
Cr5 F4 1.926(4) . ?
Cr5 F5 1.908(4) . ?
Cr5 O14 1.937(6) . ?
Cr5 O16 1.944(6) . ?
Cr5 O17 1.929(5) . ?
Cr5 O19 1.950(6) . ?
Cr6 F5 1.932(4) . ?
Cr6 F6 1.905(4) . ?
Cr6 O18 1.950(5) . ?
Cr6 O20 1.959(5) . ?
Cr6 O21 1.929(5) . ?
Cr6 O23 1.933(5) . ?
Cr7 F6 1.959(4) . ?
Cr7 F7 1.924(4) . ?
Cr7 O22 1.963(5) . ?
Cr7 O24 1.976(5) . ?
Cr7 O25 1.930(5) . ?
Cr7 O27 1.952(5) . ?
Cr8 F7 1.969(4) . ?
Cr8 F8 1.980(4) . ?
Cr8 O26 1.970(5) . ?
Cr8 O28 1.998(5) . ?
Cr8 O29 1.966(5) . ?
Cr8 O31 1.993(5) . ?
O1 C1 1.228(8) . ?
O2 C1 1.235(8) . ?
C1 C2 1.532(13) . ?
C1 C2A 1.537(10) . ?
C2 C3 1.507(14) . ?
C2 C4 1.527(14) . ?
C2 C5 1.509(14) . ?
C3 H3A 0.9800 . ?
C3 H3B 0.9800 . ?
C3 H3C 0.9800 . ?
C4 H4A 0.9800 . ?
C4 H4B 0.9800 . ?
C4 H4C 0.9800 . ?
C5 H5A 0.9800 . ?
C5 H5B 0.9800 . ?
C5 H5C 0.9800 . ?
O3 C6 1.224(7) . ?
O4 C6 1.251(7) . ?
C6 C7 1.529(12) . ?
C6 C7A 1.516(11) . ?
C7 C8 1.503(13) . ?
C7 C9 1.538(14) . ?
C7 C10 1.520(14) . ?
C8 H8A 0.9800 . ?
C8 H8B 0.9800 . ?
C8 H8C 0.9800 . ?
C9 H9A 0.9800 . ?
C9 H9B 0.9800 . ?
C9 H9C 0.9800 . ?
C10 H10A 0.9800 . ?
C10 H10B 0.9800 . ?
C10 H10C 0.9800 . ?
O5 C11 1.243(7) . ?
O6 C11 1.246(7) . ?
C11 C12 1.539(8) . ?
C12 C13 1.484(10) . ?
C12 C14 1.532(10) . ?
C12 C15 1.517(9) . ?
C13 H13A 0.9800 . ?
C13 H13B 0.9800 . ?
C13 H13C 0.9800 . ?
C14 H14A 0.9800 . ?
C14 H14B 0.9800 . ?
C14 H14C 0.9800 . ?
C15 H15A 0.9800 . ?
C15 H15B 0.9800 . ?
C15 H15C 0.9800 . ?
O7 C16 1.247(7) . ?
O8 C16 1.251(7) . ?
C16 C17 1.526(8) . ?
C17 C18 1.522(10) . ?
C17 C19 1.522(9) . ?
C17 C20 1.524(9) . ?
C18 H18A 0.9800 . ?
C18 H18B 0.9800 . ?
C18 H18C 0.9800 . ?
C19 H19A 0.9800 . ?
C19 H19B 0.9800 . ?
C19 H19C 0.9800 . ?
C20 H20A 0.9800 . ?
C20 H20B 0.9800 . ?
C20 H20C 0.9800 . ?
O9 C21 1.258(7) . ?
O10 C21 1.255(7) . ?
C21 C22 1.526(8) . ?
C22 C23 1.503(9) . ?
C22 C24 1.527(9) . ?
C22 C25 1.506(9) . ?
C23 H23A 0.9800 . ?
C23 H23B 0.9800 . ?
C23 H23C 0.9800 . ?
C24 H24A 0.9800 . ?
C24 H24B 0.9800 . ?
C24 H24C 0.9800 . ?
C25 H25A 0.9800 . ?
C25 H25B 0.9800 . ?
C25 H25C 0.9800 . ?
O11 C26 1.238(7) . ?
O12 C26 1.258(7) . ?
C26 C27 1.530(11) . ?
C26 C27A 1.534(13) . ?
C27 C28 1.503(12) . ?
C27 C29 1.527(12) . ?
C27 C30 1.531(13) . ?
C28 H28A 0.9800 . ?
C28 H28B 0.9800 . ?
C28 H28C 0.9800 . ?
C29 H29A 0.9800 . ?
C29 H29B 0.9800 . ?
C29 H29C 0.9800 . ?
C30 H30A 0.9800 . ?
C30 H30B 0.9800 . ?
C30 H30C 0.9800 . ?
O13 C31 1.234(8) . ?
O14 C31 1.250(8) . ?
C31 C32 1.518(9) . ?
C32 C33 1.507(9) . ?
C32 C34 1.526(10) . ?
C32 C35 1.516(10) . ?
C33 H33A 0.9800 . ?
C33 H33B 0.9800 . ?
C33 H33C 0.9800 . ?
C34 H34A 0.9800 . ?
C34 H34B 0.9800 . ?
C34 H34C 0.9800 . ?
C35 H35A 0.9800 . ?
C35 H35B 0.9800 . ?
C35 H35C 0.9800 . ?
O15 C36 1.246(7) . ?
O16 C36 1.243(7) . ?
C36 C37 1.524(8) . ?
C37 C38 1.513(9) . ?
C37 C39 1.525(9) . ?
C37 C40 1.526(9) . ?
C38 H38A 0.9800 . ?
C38 H38B 0.9800 . ?
C38 H38C 0.9800 . ?
C39 H39A 0.9800 . ?
C39 H39B 0.9800 . ?
C39 H39C 0.9800 . ?
C40 H40A 0.9800 . ?
C40 H40B 0.9800 . ?
C40 H40C 0.9800 . ?
O17 C41 1.259(8) . ?
O18 C41 1.233(7) . ?
C41 C42 1.520(8) . ?
C42 C43 1.511(10) . ?
C42 C44 1.528(10) . ?
C42 C45 1.529(10) . ?
C43 H43A 0.9800 . ?
C43 H43B 0.9800 . ?
C43 H43C 0.9800 . ?
C44 H44A 0.9800 . ?
C44 H44B 0.9800 . ?
C44 H44C 0.9800 . ?
C45 H45A 0.9800 . ?
C45 H45B 0.9800 . ?
C45 H45C 0.9800 . ?
O19 C46 1.237(8) . ?
O20 C46 1.231(7) . ?
C46 C47 1.535(12) . ?
C46 C47A 1.550(10) . ?
C47 C48 1.487(14) . ?
C47 C49 1.533(14) . ?
C47 C50 1.531(14) . ?
C48 H48A 0.9800 . ?
C48 H48B 0.9800 . ?
C48 H48C 0.9800 . ?
C49 H49A 0.9800 . ?
C49 H49B 0.9800 . ?
C49 H49C 0.9800 . ?
C50 H50A 0.9800 . ?
C50 H50B 0.9800 . ?
C50 H50C 0.9800 . ?
O21 C51 1.251(7) . ?
O22 C51 1.247(7) . ?
C51 C52 1.530(11) . ?
C51 C52A 1.529(12) . ?
C52 C53 1.518(13) . ?
C52 C54 1.534(13) . ?
C52 C55 1.500(13) . ?
C53 H53A 0.9800 . ?
C53 H53B 0.9800 . ?
C53 H53C 0.9800 . ?
C54 H54A 0.9800 . ?
C54 H54B 0.9800 . ?
C54 H54C 0.9800 . ?
C55 H55A 0.9800 . ?
C55 H55B 0.9800 . ?
C55 H55C 0.9800 . ?
O23 C56 1.268(7) . ?
O24 C56 1.235(7) . ?
C56 C57 1.521(8) . ?
C57 C58 1.511(9) . ?
C57 C59 1.541(9) . ?
C57 C60 1.521(9) . ?
C58 H58A 0.9800 . ?
C58 H58B 0.9800 . ?
C58 H58C 0.9800 . ?
C59 H59A 0.9800 . ?
C59 H59B 0.9800 . ?
C59 H59C 0.9800 . ?
C60 H60A 0.9800 . ?
C60 H60B 0.9800 . ?
C60 H60C 0.9800 . ?
O25 C61 1.253(8) . ?
O26 C61 1.257(8) . ?
C61 C62 1.527(9) . ?
C62 C63 1.513(9) . ?
C62 C64 1.528(10) . ?
C62 C65 1.509(10) . ?
C63 H63A 0.9800 . ?
C63 H63B 0.9800 . ?
C63 H63C 0.9800 . ?
C64 H64A 0.9800 . ?
C64 H64B 0.9800 . ?
C64 H64C 0.9800 . ?
C65 H65A 0.9800 . ?
C65 H65B 0.9800 . ?
C65 H65C 0.9800 . ?
O27 C66 1.263(7) . ?
O28 C66 1.254(7) . ?
C66 C67 1.524(12) . ?
C66 C67A 1.514(10) . ?
C67 C68 1.503(14) . ?
C67 C69 1.526(14) . ?
C67 C70 1.524(14) . ?
C68 H68A 0.9800 . ?
C68 H68B 0.9800 . ?
C68 H68C 0.9800 . ?
C69 H69A 0.9800 . ?
C69 H69B 0.9800 . ?
C69 H69C 0.9800 . ?
C70 H70A 0.9800 . ?
C70 H70B 0.9800 . ?
C70 H70C 0.9800 . ?
O29 C71 1.238(8) . ?
O30 C71 1.234(8) . ?
C71 C72 1.519(9) . ?
C72 C73 1.504(10) . ?
C72 C74 1.535(10) . ?
C72 C75 1.509(9) . ?
C73 H73A 0.9800 . ?
C73 H73B 0.9800 . ?
C73 H73C 0.9800 . ?
C74 H74A 0.9800 . ?
C74 H74B 0.9800 . ?
C74 H74C 0.9800 . ?
C75 H75A 0.9800 . ?
C75 H75B 0.9800 . ?
C75 H75C 0.9800 . ?
O31 C76 1.240(7) . ?
O32 C76 1.242(7) . ?
C76 C77 1.529(8) . ?
C77 C78 1.525(9) . ?
C77 C79 1.505(9) . ?
C77 C80 1.503(10) . ?
C78 H78A 0.9800 . ?
C78 H78B 0.9800 . ?
C78 H78C 0.9800 . ?
C79 H79A 0.9800 . ?
C79 H79B 0.9800 . ?
C79 H79C 0.9800 . ?
C80 H80A 0.9800 . ?
C80 H80B 0.9800 . ?
C80 H80C 0.9800 . ?
O33 C85 1.328(9) . ?
O33 C86 1.416(8) . ?
O34 C85 1.184(9) . ?
O35 C99 1.433(9) . ?
O35 C102 1.324(9) . ?
O36 C102 1.181(9) . ?
N1 H1A 0.9100 . ?
N1 H1B 0.9100 . ?
N1 C93 1.470(9) . ?
N1 C94 1.455(9) . ?
N2 C81 1.330(8) . ?
N2 C82 1.329(8) . ?
N3 C81 1.313(8) . ?
N3 C84 1.339(8) . ?
N4 C105 1.337(9) . ?
N4 C106 1.346(9) . ?
N5 C104 1.333(9) . ?
N5 C105 1.295(9) . ?
C81 H81 0.9500 . ?
C82 H82 0.9500 . ?
C82 C83 1.367(9) . ?
C83 C84 1.362(9) . ?
C83 C85 1.473(10) . ?
C84 H84 0.9500 . ?
C86 C87 1.345(9) . ?
C86 C91 1.365(10) . ?
C86 C87A 1.32(2) . ?
C86 C91A 1.40(2) . ?
C87 H87 0.9500 . ?
C87 C88 1.387(10) . ?
C88 H88 0.9500 . ?
C88 C89 1.361(9) . ?
C89 C90 1.366(9) . ?
C89 C92 1.524(10) . ?
C89 C88A 1.382(13) . ?
C89 C90A 1.357(13) . ?
C90 H90 0.9500 . ?
C90 C91 1.382(10) . ?
C91 H91 0.9500 . ?
C92 H92A 0.9900 . ?
C92 H92B 0.9900 . ?
C92 C93 1.478(10) . ?
C93 H93A 0.9900 . ?
C93 H93B 0.9900 . ?
C94 H94A 0.9900 . ?
C94 H94B 0.9900 . ?
C94 C95 1.481(10) . ?
C95 H95A 0.9900 . ?
C95 H95B 0.9900 . ?
C95 C96 1.515(10) . ?
C96 C97 1.374(10) . ?
C96 C101 1.380(10) . ?
C97 H97 0.9500 . ?
C97 C98 1.370(10) . ?
C98 H98 0.9500 . ?
C98 C99 1.342(11) . ?
C99 C100 1.372(11) . ?
C100 H100 0.9500 . ?
C100 C101 1.374(10) . ?
C101 H101 0.9500 . ?
C102 C103 1.506(11) . ?
C103 C104 1.339(10) . ?
C103 C106 1.376(10) . ?
C104 H104 0.9500 . ?
C105 H105 0.9500 . ?
C106 H106 0.9500 . ?
O37 C107 1.260(9) . ?
O38 C107 1.251(8) . ?
C107 C108 1.539(12) . ?
C107 C149 1.533(14) . ?
C108 C109 1.517(13) . ?
C108 C110 1.519(13) . ?
C108 C111 1.514(12) . ?
C109 H10G 0.9800 . ?
C109 H10H 0.9800 . ?
C109 H10I 0.9800 . ?
C110 H11A 0.9800 . ?
C110 H11B 0.9800 . ?
C110 H11C 0.9800 . ?
C111 H11D 0.9800 . ?
C111 H11E 0.9800 . ?
C111 H11F 0.9800 . ?
O39 C112 1.250(9) . ?
O40 C112 1.233(9) . ?
C112 C113 1.523(11) . ?
C112 C150 1.533(14) . ?
C113 C114 1.498(12) . ?
C113 C115 1.539(13) . ?
C113 C116 1.529(12) . ?
C114 H11G 0.9800 . ?
C114 H11H 0.9800 . ?
C114 H11I 0.9800 . ?
C115 H11J 0.9800 . ?
C115 H11K 0.9800 . ?
C115 H11L 0.9800 . ?
C116 H11M 0.9800 . ?
C116 H11N 0.9800 . ?
C116 H11O 0.9800 . ?
O41 C117 1.240(8) . ?
O42 C117 1.277(8) . ?
C117 C118 1.523(10) . ?
C118 C119 1.527(10) . ?
C118 C120 1.523(10) . ?
C118 C121 1.512(10) . ?
C119 H11P 0.9800 . ?
C119 H11Q 0.9800 . ?
C119 H11R 0.9800 . ?
C120 H12A 0.9800 . ?
C120 H12B 0.9800 . ?
C120 H12C 0.9800 . ?
C121 H12D 0.9800 . ?
C121 H12E 0.9800 . ?
C121 H12F 0.9800 . ?
O43 C122 1.241(8) . ?
O44 C122 1.252(8) . ?
C122 C123 1.526(9) . ?
C123 C124 1.510(10) . ?
C123 C125 1.547(10) . ?
C123 C126 1.522(10) . ?
C124 H12G 0.9800 . ?
C124 H12H 0.9800 . ?
C124 H12I 0.9800 . ?
C125 H12J 0.9800 . ?
C125 H12K 0.9800 . ?
C125 H12L 0.9800 . ?
C126 H12M 0.9800 . ?
C126 H12N 0.9800 . ?
C126 H12O 0.9800 . ?
O45 C127 1.248(8) . ?
O46 C127 1.249(8) . ?
C127 C128 1.525(9) . ?
C128 C129 1.506(10) . ?
C128 C130 1.529(10) . ?
C128 C131 1.513(10) . ?
C129 H12P 0.9800 . ?
C129 H12Q 0.9800 . ?
C129 H12R 0.9800 . ?
C130 H13D 0.9800 . ?
C130 H13E 0.9800 . ?
C130 H13F 0.9800 . ?
C131 H13G 0.9800 . ?
C131 H13H 0.9800 . ?
C131 H13I 0.9800 . ?
O47 C132 1.252(8) . ?
O48 C132 1.245(8) . ?
C132 C133 1.528(10) . ?
C132 C148 1.540(14) . ?
C133 C134 1.510(12) . ?
C133 C135 1.519(12) . ?
C133 C136 1.509(12) . ?
C134 H13J 0.9800 . ?
C134 H13K 0.9800 . ?
C134 H13L 0.9800 . ?
C135 H13M 0.9800 . ?
C135 H13N 0.9800 . ?
C135 H13O 0.9800 . ?
C136 H13P 0.9800 . ?
C136 H13Q 0.9800 . ?
C136 H13R 0.9800 . ?
O49 C137 1.255(9) . ?
O50 C137 1.254(9) . ?
C137 C138 1.531(11) . ?
C137 C147 1.540(13) . ?
C138 C139 1.506(13) . ?
C138 C140 1.542(13) . ?
C138 C141 1.510(13) . ?
C139 H13S 0.9800 . ?
C139 H13T 0.9800 . ?
C139 H13U 0.9800 . ?
C140 H14D 0.9800 . ?
C140 H14E 0.9800 . ?
C140 H14F 0.9800 . ?
C141 H14G 0.9800 . ?
C141 H14H 0.9800 . ?
C141 H14I 0.9800 . ?
O51 C142 1.245(7) . ?
O52 C142 1.258(7) . ?
C142 C143 1.538(8) . ?
C143 C144 1.523(9) . ?
C143 C145 1.510(9) . ?
C143 C146 1.513(9) . ?
C144 H14J 0.9800 . ?
C144 H14K 0.9800 . ?
C144 H14L 0.9800 . ?
C145 H14M 0.9800 . ?
C145 H14N 0.9800 . ?
C145 H14O 0.9800 . ?
C146 H14P 0.9800 . ?
C146 H14Q 0.9800 . ?
C146 H14R 0.9800 . ?
N05M C069 1.161(17) . ?
C067 H06A 0.9800 . ?
C067 H06B 0.9800 . ?
C067 H06C 0.9800 . ?
C067 C069 1.39(2) . ?
C87A H87A 0.9500 . ?
C87A C88A 1.365(14) . ?
C88A H88A 0.9500 . ?
C90A H90A 0.9500 . ?
C90A C91A 1.366(14) . ?
C91A H91A 0.9500 . ?
C2A C3A 1.505(11) . ?
C2A C4A 1.527(11) . ?
C2A C5A 1.519(12) . ?
C3A H3AA 0.9800 . ?
C3A H3AB 0.9800 . ?
C3A H3AC 0.9800 . ?
C4A H4AA 0.9800 . ?
C4A H4AB 0.9800 . ?
C4A H4AC 0.9800 . ?
C5A H5AA 0.9800 . ?
C5A H5AB 0.9800 . ?
C5A H5AC 0.9800 . ?
C7A C8A 1.501(12) . ?
C7A C9A 1.541(12) . ?
C7A C10A 1.506(12) . ?
C8A H8AA 0.9800 . ?
C8A H8AB 0.9800 . ?
C8A H8AC 0.9800 . ?
C9A H9AA 0.9800 . ?
C9A H9AB 0.9800 . ?
C9A H9AC 0.9800 . ?
C10A H10D 0.9800 . ?
C10A H10E 0.9800 . ?
C10A H10F 0.9800 . ?
C27A C28A 1.511(13) . ?
C27A C29A 1.527(14) . ?
C27A C30A 1.510(14) . ?
C28A H28D 0.9800 . ?
C28A H28E 0.9800 . ?
C28A H28F 0.9800 . ?
C29A H29D 0.9800 . ?
C29A H29E 0.9800 . ?
C29A H29F 0.9800 . ?
C30A H30D 0.9800 . ?
C30A H30E 0.9800 . ?
C30A H30F 0.9800 . ?
C47A C48A 1.506(11) . ?
C47A C49A 1.540(11) . ?
C47A C50A 1.516(11) . ?
C48A H48D 0.9800 . ?
C48A H48E 0.9800 . ?
C48A H48F 0.9800 . ?
C49A H49D 0.9800 . ?
C49A H49E 0.9800 . ?
C49A H49F 0.9800 . ?
C50A H50D 0.9800 . ?
C50A H50E 0.9800 . ?
C50A H50F 0.9800 . ?
C52A C53A 1.508(13) . ?
C52A C54A 1.516(13) . ?
C52A C55A 1.506(13) . ?
C53A H53D 0.9800 . ?
C53A H53E 0.9800 . ?
C53A H53F 0.9800 . ?
C54A H54D 0.9800 . ?
C54A H54E 0.9800 . ?
C54A H54F 0.9800 . ?
C55A H55D 0.9800 . ?
C55A H55E 0.9800 . ?
C55A H55F 0.9800 . ?
C67A C68A 1.504(11) . ?
C67A C69A 1.536(12) . ?
C67A C70A 1.516(11) . ?
C68A H68D 0.9800 . ?
C68A H68E 0.9800 . ?
C68A H68F 0.9800 . ?
C69A H69D 0.9800 . ?
C69A H69E 0.9800 . ?
C69A H69F 0.9800 . ?
C70A H70D 0.9800 . ?
C70A H70E 0.9800 . ?
C70A H70F 0.9800 . ?
O53 H53G 0.8497 . ?
O53 H53H 0.8500 . ?
C147 C1A 1.526(14) . ?
C147 C1B 1.526(14) . ?
C147 C1C 1.510(14) . ?
C1A H1AA 0.9800 . ?
C1A H1AB 0.9800 . ?
C1A H1AC 0.9800 . ?
C1B H1BA 0.9800 . ?
C1B H1BB 0.9800 . ?
C1B H1BC 0.9800 . ?
C1C H1CA 0.9800 . ?
C1C H1CB 0.9800 . ?
C1C H1CC 0.9800 . ?
C148 C1D 1.524(14) . ?
C148 C1E 1.526(14) . ?
C148 C1F 1.519(14) . ?
C1D H1DA 0.9800 . ?
C1D H1DB 0.9800 . ?
C1D H1DC 0.9800 . ?
C1E H1EA 0.9800 . ?
C1E H1EB 0.9800 . ?
C1E H1EC 0.9800 . ?
C1F H1FA 0.9800 . ?
C1F H1FB 0.9800 . ?
C1F H1FC 0.9800 . ?
C149 C1G 1.510(14) . ?
C149 C1H 1.518(14) . ?
C149 C1I 1.507(14) . ?
C1G H1GA 0.9800 . ?
C1G H1GB 0.9800 . ?
C1G H1GC 0.9800 . ?
C1H H1HA 0.9800 . ?
C1H H1HB 0.9800 . ?
C1H H1HC 0.9800 . ?
C1I H1IA 0.9800 . ?
C1I H1IB 0.9800 . ?
C1I H1IC 0.9800 . ?
C150 C1J 1.514(15) . ?
C150 C1K 1.545(14) . ?
C150 C1L 1.526(15) . ?
C1J H1JA 0.9800 . ?
C1J H1JB 0.9800 . ?
C1J H1JC 0.9800 . ?
C1K H1KA 0.9800 . ?
C1K H1KB 0.9800 . ?
C1K H1KC 0.9800 . ?
C1L H1LA 0.9800 . ?
C1L H1LB 0.9800 . ?
C1L H1LC 0.9800 . ?
O1_1 C1_1 1.468(14) . ?
O1_1 C4_1 1.446(13) . ?
C1_1 H1A_1 0.9900 . ?
C1_1 H1B_1 0.9900 . ?
C1_1 C2_1 1.523(14) . ?
C2_1 H2A_1 0.9900 . ?
C2_1 H2B_1 0.9900 . ?
C2_1 C3_1 1.453(14) . ?
C3_1 H3A_1 0.9900 . ?
C3_1 H3B_1 0.9900 . ?
C3_1 C4_1 1.490(14) . ?
C4_1 H4A_1 0.9900 . ?
C4_1 H4B_1 0.9900 . ?
O1_2 C1_2 1.449(11) . ?
O1_2 C4_2 1.403(11) . ?
C1_2 H1A_2 0.9900 . ?
C1_2 H1B_2 0.9900 . ?
C1_2 C2_2 1.527(12) . ?
C2_2 H2A_2 0.9900 . ?
C2_2 H2B_2 0.9900 . ?
C2_2 C3_2 1.496(12) . ?
C3_2 H3A_2 0.9900 . ?
C3_2 H3B_2 0.9900 . ?
C3_2 C4_2 1.490(13) . ?
C4_2 H4A_2 0.9900 . ?
C4_2 H4B_2 0.9900 . ?
O1_3 C1_3 1.489(16) . ?
O1_3 C4_3 1.413(16) . ?
C1_3 H1A_3 0.9900 . ?
C1_3 H1B_3 0.9900 . ?
C1_3 C2_3 1.553(16) . ?
C2_3 H2A_3 0.9900 . ?
C2_3 H2B_3 0.9900 . ?
C2_3 C3_3 1.488(16) . ?
C3_3 H3A_3 0.9900 . ?
C3_3 H3B_3 0.9900 . ?
C3_3 C4_3 1.529(17) . ?
C4_3 H4A_3 0.9900 . ?
C4_3 H4B_3 0.9900 . ?
O1_4 C1_4 1.475(17) . ?
O1_4 C4_4 1.350(15) . ?
C1_4 H1A_4 0.9900 . ?
C1_4 H1B_4 0.9900 . ?
C1_4 C2_4 1.545(16) . ?
C2_4 C3_4 1.465(17) . ?
C3_4 H3A_4 0.9900 . ?
C3_4 H3B_4 0.9900 . ?
C3_4 C4_4 1.462(16) . ?
C4_4 H4A_4 0.9900 . ?
C4_4 H4B_4 0.9900 . ?
O1_5 C1_5 1.481(17) . ?
O1_5 C4_5 1.399(18) . ?
C1_5 H1A_5 0.9900 . ?
C1_5 H1B_5 0.9900 . ?
C1_5 C2_5 1.541(18) . ?
C2_5 H2A_5 0.9900 . ?
C2_5 H2B_5 0.9900 . ?
C2_5 C3_5 1.474(18) . ?
C3_5 H3A_5 0.9900 . ?
C3_5 H3B_5 0.9900 . ?
C3_5 C4_5 1.494(18) . ?
C4_5 H4A_5 0.9900 . ?
C4_5 H4B_5 0.9900 . ?
O1_6 C1_6 1.458(15) . ?
O1_6 C4_6 1.394(15) . ?
C1_6 H1A_6 0.9900 . ?
C1_6 H1B_6 0.9900 . ?
C1_6 C2_6 1.549(17) . ?
C2_6 H2A_6 0.9900 . ?
C2_6 H2B_6 0.9900 . ?
C2_6 C3_6 1.470(15) . ?
C3_6 H3A_6 0.9900 . ?
C3_6 H3B_6 0.9900 . ?
C3_6 C4_6 1.494(17) . ?
C4_6 H4A_6 0.9900 . ?
C4_6 H4B_6 0.9900 . ?
O1_7 C1_7 1.480(17) . ?
O1_7 C4_7 1.394(17) . ?
C1_7 H1A_7 0.9900 . ?
C1_7 H1B_7 0.9900 . ?
C1_7 C2_7 1.564(17) . ?
C2_7 H2A_7 0.9900 . ?
C2_7 H2B_7 0.9900 . ?
C2_7 C3_7 1.490(17) . ?
C3_7 H3A_7 0.9900 . ?
C3_7 H3B_7 0.9900 . ?
C3_7 C4_7 1.496(18) . ?
C4_7 H4A_7 0.9900 . ?
C4_7 H4B_7 0.9900 . ?
O1_8 C1_8 1.477(17) . ?
O1_8 C4_8 1.393(17) . ?
C1_8 H1A_8 0.9900 . ?
C1_8 H1B_8 0.9900 . ?
C1_8 C2_8 1.540(17) . ?
C2_8 H2A_8 0.9900 . ?
C2_8 H2B_8 0.9900 . ?
C2_8 C3_8 1.480(18) . ?
C3_8 H3A_8 0.9900 . ?
C3_8 H3B_8 0.9900 . ?
C3_8 C4_8 1.494(18) . ?
C4_8 H4A_8 0.9900 . ?
C4_8 H4B_8 0.9900 . ?
O1_9 C1_9 1.489(17) . ?
O1_9 C4_9 1.397(17) . ?
C1_9 H1A_9 0.9900 . ?
C1_9 H1B_9 0.9900 . ?
C1_9 C2_9 1.535(17) . ?
C2_9 H2A_9 0.9900 . ?
C2_9 H2B_9 0.9900 . ?
C2_9 C3_9 1.489(17) . ?
C3_9 H3A_9 0.9900 . ?
C3_9 H3B_9 0.9900 . ?
C3_9 C4_9 1.491(17) . ?
C4_9 H4A_9 0.9900 . ?
C4_9 H4B_9 0.9900 . ?
O1_10 C1_10 1.468(17) . ?
O1_10 C4_10 1.392(17) . ?
C1_10 H1A_10 0.9900 . ?
C1_10 H1B_10 0.9900 . ?
C1_10 C2_10 1.522(17) . ?
C2_10 H2A_10 0.9900 . ?
C2_10 H2B_10 0.9900 . ?
C2_10 C3_10 1.479(17) . ?
C3_10 H3A_10 0.9900 . ?
C3_10 H3B_10 0.9900 . ?
C3_10 C4_10 1.491(17) . ?
C4_10 H4A_10 0.9900 . ?
C4_10 H4B_10 0.9900 . ?
O1_11 C1_11 1.484(18) . ?
O1_11 C4_11 1.402(18) . ?
C1_11 H1A_11 0.9900 . ?
C1_11 H1B_11 0.9900 . ?
C1_11 C2_11 1.540(18) . ?
C2_11 H2A_11 0.9900 . ?
C2_11 H2B_11 0.9900 . ?
C2_11 C3_11 1.472(18) . ?
C3_11 H3A_11 0.9900 . ?
C3_11 H3B_11 0.9900 . ?
C3_11 C4_11 1.486(18) . ?
C4_11 H4A_11 0.9900 . ?
C4_11 H4B_11 0.9900 . ?
O1_12 C1_12 1.483(17) . ?
O1_12 C4_12 1.396(17) . ?
C1_12 H1A_12 0.9900 . ?
C1_12 H1B_12 0.9900 . ?
C1_12 C2_12 1.541(18) . ?
C2_12 H2A_12 0.9900 . ?
C2_12 H2B_12 0.9900 . ?
C2_12 C3_12 1.486(18) . ?
C3_12 H3A_12 0.9900 . ?
C3_12 H3B_12 0.9900 . ?
C3_12 C4_12 1.504(18) . ?
C4_12 H4A_12 0.9900 . ?
C4_12 H4B_12 0.9900 . ?

loop_
_geom_torsion_atom_site_label_1
_geom_torsion_atom_site_label_2
_geom_torsion_atom_site_label_3
_geom_torsion_atom_site_label_4
_geom_torsion
_geom_torsion_site_symmetry_1
_geom_torsion_site_symmetry_2
_geom_torsion_site_symmetry_3
_geom_torsion_site_symmetry_4
_geom_torsion_publ_flag
Cu1 N2 C81 N3 -174.4(4) . . . . ?
Cu1 N2 C82 C83 174.1(4) . . . . ?
Cu1 O37 C107 O38 0.2(16) . . . . ?
Cu1 O37 C107 C108 -176.3(9) . . . . ?
Cu1 O37 C107 C149 -172.5(13) . . . . ?
Cu1 O39 C112 O40 7.0(16) . . . . ?
Cu1 O39 C112 C113 -172.2(8) . . . . ?
Cu1 O39 C112 C150 -178.3(16) . . . . ?
Cu1 O41 C117 O42 1.8(13) . . . . ?
Cu1 O41 C117 C118 -177.7(6) . . . . ?
Cu1 O43 C122 O44 7.3(13) . . . . ?
Cu1 O43 C122 C123 -170.0(6) . . . . ?
Cu2 N5 C104 C103 -175.4(7) 4_676 . . . ?
Cu2 N5 C105 N4 177.3(6) 4_676 . . . ?
Cu2 O38 C107 O37 9.2(16) . . . . ?
Cu2 O38 C107 C108 -174.2(8) . . . . ?
Cu2 O38 C107 C149 -178.7(14) . . . . ?
Cu2 O40 C112 O39 3.1(17) . . . . ?
Cu2 O40 C112 C113 -177.6(8) . . . . ?
Cu2 O40 C112 C150 -172.0(15) . . . . ?
Cu2 O42 C117 O41 7.3(13) . . . . ?
Cu2 O42 C117 C118 -173.2(6) . . . . ?
Cu2 O44 C122 O43 2.1(13) . . . . ?
Cu2 O44 C122 C123 179.5(6) . . . . ?
Cu3 N4 C105 N5 -175.4(7) . . . . ?
Cu3 N4 C106 C103 173.7(6) . . . . ?
Cu3 O45 C127 O46 -3.3(12) . . . . ?
Cu3 O45 C127 C128 176.5(5) . . . . ?
Cu3 O47 C132 O48 0.5(13) . . . . ?
Cu3 O47 C132 C133 174.7(7) . . . . ?
Cu3 O47 C132 C148 -174.0(12) . . . . ?
Cu3 O49 C137 O50 -1.8(14) . . . . ?
Cu3 O49 C137 C138 164.8(8) . . . . ?
Cu3 O49 C137 C147 -166.8(11) . . . . ?
Cu3 O51 C142 O52 -2.3(11) . . . . ?
Cu3 O51 C142 C143 175.2(5) . . . . ?
Cu4 N3 C81 N2 171.9(4) 4_565 . . . ?
Cu4 N3 C84 C83 -172.8(4) 4_565 . . . ?
Cu4 O46 C127 O45 -0.8(12) . . . . ?
Cu4 O46 C127 C128 179.4(5) . . . . ?
Cu4 O48 C132 O47 -3.6(13) . . . . ?
Cu4 O48 C132 C133 -178.1(7) . . . . ?
Cu4 O48 C132 C148 169.8(14) . . . . ?
Cu4 O50 C137 O49 -2.2(14) . . . . ?
Cu4 O50 C137 C138 -168.6(8) . . . . ?
Cu4 O50 C137 C147 162.8(11) . . . . ?
Cu4 O52 C142 O51 -0.4(11) . . . . ?
Cu4 O52 C142 C143 -178.0(5) . . . . ?
Cr1 O1 C1 O2 -8.7(14) . . . . ?
Cr1 O1 C1 C2 173.0(13) . . . . ?
Cr1 O1 C1 C2A 174.9(7) . . . . ?
Cr1 O3 C6 O4 -13.7(12) . . . . ?
Cr1 O3 C6 C7 165.6(10) . . . . ?
Cr1 O3 C6 C7A 159.5(8) . . . . ?
Cr1 O30 C71 O29 1.1(14) . . . . ?
Cr1 O30 C71 C72 179.4(6) . . . . ?
Cr1 O32 C76 O31 -8.0(14) . . . . ?
Cr1 O32 C76 C77 166.8(6) . . . . ?
Cr2 O2 C1 O1 1.8(14) . . . . ?
Cr2 O2 C1 C2 -179.8(13) . . . . ?
Cr2 O2 C1 C2A 178.1(7) . . . . ?
Cr2 O4 C6 O3 8.5(13) . . . . ?
Cr2 O4 C6 C7 -170.7(11) . . . . ?
Cr2 O4 C6 C7A -164.8(8) . . . . ?
Cr2 O5 C11 O6 -10.8(14) . . . . ?
Cr2 O5 C11 C12 171.3(6) . . . . ?
Cr2 O7 C16 O8 -6.5(13) . . . . ?
Cr2 O7 C16 C17 176.6(5) . . . . ?
Cr3 O6 C11 O5 -20.0(13) . . . . ?
Cr3 O6 C11 C12 157.9(5) . . . . ?
Cr3 O8 C16 O7 -18.4(11) . . . . ?
Cr3 O8 C16 C17 158.4(5) . . . . ?
Cr3 O9 C21 O10 9.3(11) . . . . ?
Cr3 O9 C21 C22 -171.6(4) . . . . ?
Cr3 O11 C26 O12 7.8(13) . . . . ?
Cr3 O11 C26 C27 -168.7(9) . . . . ?
Cr3 O11 C26 C27A 174.5(12) . . . . ?
Cr4 O10 C21 O9 18.7(11) . . . . ?
Cr4 O10 C21 C22 -160.5(5) . . . . ?
Cr4 O12 C26 O11 22.1(11) . . . . ?
Cr4 O12 C26 C27 -161.6(9) . . . . ?
Cr4 O12 C26 C27A -145.5(11) . . . . ?
Cr4 O13 C31 O14 11.8(15) . . . . ?
Cr4 O13 C31 C32 -170.0(6) . . . . ?
Cr4 O15 C36 O16 11.5(12) . . . . ?
Cr4 O15 C36 C37 -162.9(5) . . . . ?
Cr5 O14 C31 O13 -4.0(16) . . . . ?
Cr5 O14 C31 C32 177.8(7) . . . . ?
Cr5 O16 C36 O15 -7.8(14) . . . . ?
Cr5 O16 C36 C37 166.6(6) . . . . ?
Cr5 O17 C41 O18 -19.3(13) . . . . ?
Cr5 O17 C41 C42 165.4(6) . . . . ?
Cr5 O19 C46 O20 -12.5(12) . . . . ?
Cr5 O19 C46 C47 166.6(9) . . . . ?
Cr5 O19 C46 C47A 167.4(6) . . . . ?
Cr6 O18 C41 O17 21.1(12) . . . . ?
Cr6 O18 C41 C42 -163.8(5) . . . . ?
Cr6 O20 C46 O19 14.3(12) . . . . ?
Cr6 O20 C46 C47 -164.4(11) . . . . ?
Cr6 O20 C46 C47A -165.5(5) . . . . ?
Cr6 O21 C51 O22 -14.6(12) . . . . ?
Cr6 O21 C51 C52 165.0(8) . . . . ?
Cr6 O21 C51 C52A 162.3(8) . . . . ?
Cr6 O23 C56 O24 -17.4(12) . . . . ?
Cr6 O23 C56 C57 163.8(5) . . . . ?
Cr7 O22 C51 O21 -19.8(12) . . . . ?
Cr7 O22 C51 C52 160.5(8) . . . . ?
Cr7 O22 C51 C52A 163.2(8) . . . . ?
Cr7 O24 C56 O23 -13.3(10) . . . . ?
Cr7 O24 C56 C57 165.4(5) . . . . ?
Cr7 O25 C61 O26 6.8(12) . . . . ?
Cr7 O25 C61 C62 -171.4(5) . . . . ?
Cr7 O27 C66 O28 7.5(13) . . . . ?
Cr7 O27 C66 C67 -175.8(10) . . . . ?
Cr7 O27 C66 C67A -176.7(6) . . . . ?
Cr8 O26 C61 O25 14.7(13) . . . . ?
Cr8 O26 C61 C62 -167.2(6) . . . . ?
Cr8 O28 C66 O27 14.8(12) . . . . ?
Cr8 O28 C66 C67 -161.6(11) . . . . ?
Cr8 O28 C66 C67A -161.1(6) . . . . ?
Cr8 O29 C71 O30 11.7(13) . . . . ?
Cr8 O29 C71 C72 -166.6(5) . . . . ?
Cr8 O31 C76 O32 17.7(12) . . . . ?
Cr8 O31 C76 C77 -156.9(5) . . . . ?
O1 C1 C2 C3 -110(2) . . . . ?
O1 C1 C2 C4 132(2) . . . . ?
O1 C1 C2 C5 11(2) . . . . ?
O1 C1 C2A C3A -164.2(11) . . . . ?
O1 C1 C2A C4A 76.4(12) . . . . ?
O1 C1 C2A C5A -40.3(12) . . . . ?
O2 C1 C2 C3 71(2) . . . . ?
O2 C1 C2 C4 -46(2) . . . . ?
O2 C1 C2 C5 -167(2) . . . . ?
O2 C1 C2A C3A 19.1(14) . . . . ?
O2 C1 C2A C4A -100.3(11) . . . . ?
O2 C1 C2A C5A 143.0(10) . . . . ?
O3 C6 C7 C8 163(2) . . . . ?
O3 C6 C7 C9 -78(2) . . . . ?
O3 C6 C7 C10 39(2) . . . . ?
O3 C6 C7A C8A 139.9(13) . . . . ?
O3 C6 C7A C9A -100.3(13) . . . . ?
O3 C6 C7A C10A 17.2(16) . . . . ?
O4 C6 C7 C8 -18(2) . . . . ?
O4 C6 C7 C9 102(2) . . . . ?
O4 C6 C7 C10 -141.4(19) . . . . ?
O4 C6 C7A C8A -46.4(16) . . . . ?
O4 C6 C7A C9A 73.4(15) . . . . ?
O4 C6 C7A C10A -169.1(13) . . . . ?
O5 C11 C12 C13 94.7(11) . . . . ?
O5 C11 C12 C14 -142.7(9) . . . . ?
O5 C11 C12 C15 -25.9(11) . . . . ?
O6 C11 C12 C13 -83.5(10) . . . . ?
O6 C11 C12 C14 39.2(10) . . . . ?
O6 C11 C12 C15 156.0(8) . . . . ?
O7 C16 C17 C18 -63.2(9) . . . . ?
O7 C16 C17 C19 174.7(7) . . . . ?
O7 C16 C17 C20 54.0(9) . . . . ?
O8 C16 C17 C18 119.6(8) . . . . ?
O8 C16 C17 C19 -2.4(10) . . . . ?
O8 C16 C17 C20 -123.1(7) . . . . ?
O9 C21 C22 C23 -61.0(8) . . . . ?
O9 C21 C22 C24 180.0(7) . . . . ?
O9 C21 C22 C25 59.2(9) . . . . ?
O10 C21 C22 C23 118.2(7) . . . . ?
O10 C21 C22 C24 -0.8(9) . . . . ?
O10 C21 C22 C25 -121.5(8) . . . . ?
O11 C26 C27 C28 -177.0(13) . . . . ?
O11 C26 C27 C29 -55.0(14) . . . . ?
O11 C26 C27 C30 61.8(13) . . . . ?
O11 C26 C27A C28A 174.0(18) . . . . ?
O11 C26 C27A C29A -67(2) . . . . ?
O11 C26 C27A C30A 51(2) . . . . ?
O12 C26 C27 C28 6.4(17) . . . . ?
O12 C26 C27 C29 128.3(13) . . . . ?
O12 C26 C27 C30 -114.9(13) . . . . ?
O12 C26 C27A C28A -18(2) . . . . ?
O12 C26 C27A C29A 101.8(18) . . . . ?
O12 C26 C27A C30A -140.4(17) . . . . ?
O13 C31 C32 C33 2.1(12) . . . . ?
O13 C31 C32 C34 121.7(10) . . . . ?
O13 C31 C32 C35 -118.3(9) . . . . ?
O14 C31 C32 C33 -179.5(9) . . . . ?
O14 C31 C32 C34 -59.9(12) . . . . ?
O14 C31 C32 C35 60.1(10) . . . . ?
O15 C36 C37 C38 -11.1(9) . . . . ?
O15 C36 C37 C39 -133.0(7) . . . . ?
O15 C36 C37 C40 108.6(8) . . . . ?
O16 C36 C37 C38 174.1(7) . . . . ?
O16 C36 C37 C39 52.2(10) . . . . ?
O16 C36 C37 C40 -66.2(9) . . . . ?
O17 C41 C42 C43 -68.5(10) . . . . ?
O17 C41 C42 C44 54.4(10) . . . . ?
O17 C41 C42 C45 172.5(8) . . . . ?
O18 C41 C42 C43 116.0(9) . . . . ?
O18 C41 C42 C44 -121.1(9) . . . . ?
O18 C41 C42 C45 -3.0(10) . . . . ?
O19 C46 C47 C48 164.0(15) . . . . ?
O19 C46 C47 C49 -69.6(16) . . . . ?
O19 C46 C47 C50 44.1(16) . . . . ?
O19 C46 C47A C48A 130.2(9) . . . . ?
O19 C46 C47A C49A -110.1(9) . . . . ?
O19 C46 C47A C50A 6.3(12) . . . . ?
O20 C46 C47 C48 -17(2) . . . . ?
O20 C46 C47 C49 109.4(17) . . . . ?
O20 C46 C47 C50 -137.0(15) . . . . ?
O20 C46 C47A C48A -49.9(10) . . . . ?
O20 C46 C47A C49A 69.8(9) . . . . ?
O20 C46 C47A C50A -173.9(8) . . . . ?
O21 C51 C52 C53 -133.0(12) . . . . ?
O21 C51 C52 C54 109.4(13) . . . . ?
O21 C51 C52 C55 -11.2(17) . . . . ?
O21 C51 C52A C53A 175.6(12) . . . . ?
O21 C51 C52A C54A 53.8(15) . . . . ?
O21 C51 C52A C55A -62.1(15) . . . . ?
O22 C51 C52 C53 46.7(15) . . . . ?
O22 C51 C52 C54 -70.9(14) . . . . ?
O22 C51 C52 C55 168.4(12) . . . . ?
O22 C51 C52A C53A -7.2(17) . . . . ?
O22 C51 C52A C54A -129.1(12) . . . . ?
O22 C51 C52A C55A 115.1(13) . . . . ?
O23 C56 C57 C58 171.0(6) . . . . ?
O23 C56 C57 C59 49.0(8) . . . . ?
O23 C56 C57 C60 -67.9(8) . . . . ?
O24 C56 C57 C58 -7.9(9) . . . . ?
O24 C56 C57 C59 -129.9(7) . . . . ?
O24 C56 C57 C60 113.2(8) . . . . ?
O25 C61 C62 C63 -138.8(8) . . . . ?
O25 C61 C62 C64 104.1(8) . . . . ?
O25 C61 C62 C65 -15.6(11) . . . . ?
O26 C61 C62 C63 42.9(10) . . . . ?
O26 C61 C62 C64 -74.2(9) . . . . ?
O26 C61 C62 C65 166.1(8) . . . . ?
O27 C66 C67 C68 121.4(18) . . . . ?
O27 C66 C67 C69 -117.3(17) . . . . ?
O27 C66 C67 C70 2(2) . . . . ?
O27 C66 C67A C68A 170.4(9) . . . . ?
O27 C66 C67A C69A -69.3(12) . . . . ?
O27 C66 C67A C70A 46.8(13) . . . . ?
O28 C66 C67 C68 -62(2) . . . . ?
O28 C66 C67 C69 60(2) . . . . ?
O28 C66 C67 C70 178.5(17) . . . . ?
O28 C66 C67A C68A -13.4(13) . . . . ?
O28 C66 C67A C69A 106.9(11) . . . . ?
O28 C66 C67A C70A -137.0(10) . . . . ?
O29 C71 C72 C73 87.9(9) . . . . ?
O29 C71 C72 C74 -152.2(9) . . . . ?
O29 C71 C72 C75 -31.7(11) . . . . ?
O30 C71 C72 C73 -90.5(9) . . . . ?
O30 C71 C72 C74 29.4(11) . . . . ?
O30 C71 C72 C75 149.9(8) . . . . ?
O31 C76 C77 C78 101.2(9) . . . . ?
O31 C76 C77 C79 -19.4(10) . . . . ?
O31 C76 C77 C80 -141.7(8) . . . . ?
O32 C76 C77 C78 -74.0(9) . . . . ?
O32 C76 C77 C79 165.4(7) . . . . ?
O32 C76 C77 C80 43.2(10) . . . . ?
O33 C86 C87 C88 -179.87(14) . . . . ?
O33 C86 C91 C90 179.81(17) . . . . ?
O33 C86 C87A C88A -175.8(5) . . . . ?
O33 C86 C91A C90A 175.9(6) . . . . ?
O35 C99 C100 C101 175.8(6) . . . . ?
O35 C102 C103 C104 175.9(7) . . . . ?
O35 C102 C103 C106 -3.3(12) . . . . ?
O36 C102 C103 C104 -4.5(13) . . . . ?
O36 C102 C103 C106 176.3(8) . . . . ?
N1 C94 C95 C96 -171.5(7) . . . . ?
N2 C82 C83 C84 0.03(18) . . . . ?
N2 C82 C83 C85 -179.97(9) . . . . ?
C81 N2 C82 C83 -0.01(15) . . . . ?
C81 N3 C84 C83 0.00(15) . . . . ?
C82 N2 C81 N3 -0.02(15) . . . . ?
C82 C83 C84 N3 -0.03(18) . . . . ?
C82 C83 C85 O33 173.4(5) . . . . ?
C82 C83 C85 O34 -2.6(7) . . . . ?
C84 N3 C81 N2 0.03(15) . . . . ?
C84 C83 C85 O33 -6.6(5) . . . . ?
C84 C83 C85 O34 177.4(7) . . . . ?
C85 O33 C86 C87 -87.8(7) . . . . ?
C85 O33 C86 C91 92.3(7) . . . . ?
C85 O33 C86 C87A -133.1(12) . . . . ?
C85 O33 C86 C91A 41.0(16) . . . . ?
C85 C83 C84 N3 179.97(9) . . . . ?
C86 O33 C85 O34 7.1(12) . . . . ?
C86 O33 C85 C83 -169.0(5) . . . . ?
C86 C87 C88 C89 0.1(2) . . . . ?
C86 C87A C88A C89 -5.4(9) . . . . ?
C87 C86 C91 C90 -0.1(2) . . . . ?
C87 C88 C89 C90 -0.3(3) . . . . ?
C87 C88 C89 C92 -179.92(14) . . . . ?
C88 C89 C90 C91 0.2(3) . . . . ?
C88 C89 C92 C93 -21.6(6) . . . . ?
C89 C90 C91 C86 0.0(3) . . . . ?
C89 C92 C93 N1 -170.4(5) . . . . ?
C89 C90A C91A C86 5.0(11) . . . . ?
C90 C89 C92 C93 158.7(6) . . . . ?
C91 C86 C87 C88 0.02(14) . . . . ?
C92 C89 C90 C91 179.89(17) . . . . ?
C92 C89 C88A C87A 179.7(3) . . . . ?
C92 C89 C90A C91A -179.7(5) . . . . ?
C93 N1 C94 C95 -167.2(7) . . . . ?
C94 N1 C93 C92 -171.5(6) . . . . ?
C94 C95 C96 C97 -27.2(11) . . . . ?
C94 C95 C96 C101 154.3(7) . . . . ?
C95 C96 C97 C98 177.9(7) . . . . ?
C95 C96 C101 C100 -178.9(7) . . . . ?
C96 C97 C98 C99 2.1(12) . . . . ?
C97 C96 C101 C100 2.4(11) . . . . ?
C97 C98 C99 O35 -176.8(7) . . . . ?
C97 C98 C99 C100 0.5(12) . . . . ?
C98 C99 C100 C101 -1.5(12) . . . . ?
C99 O35 C102 O36 4.5(13) . . . . ?
C99 O35 C102 C103 -175.9(7) . . . . ?
C99 C100 C101 C96 0.0(12) . . . . ?
C101 C96 C97 C98 -3.5(11) . . . . ?
C102 O35 C99 C98 90.6(9) . . . . ?
C102 O35 C99 C100 -86.8(9) . . . . ?
C102 C103 C104 N5 178.1(8) . . . . ?
C102 C103 C106 N4 -179.2(7) . . . . ?
C104 N5 C105 N4 1.0(13) . . . . ?
C104 C103 C106 N4 1.6(12) . . . . ?
C105 N4 C106 C103 0.5(11) . . . . ?
C105 N5 C104 C103 1.4(13) . . . . ?
C106 N4 C105 N5 -1.9(12) . . . . ?
C106 C103 C104 N5 -2.6(13) . . . . ?
O37 C107 C108 C109 95.6(15) . . . . ?
O37 C107 C108 C110 -147.0(14) . . . . ?
O37 C107 C108 C111 -23.4(18) . . . . ?
O37 C107 C149 C1G 41(2) . . . . ?
O37 C107 C149 C1H 161.7(18) . . . . ?
O37 C107 C149 C1I -79(2) . . . . ?
O38 C107 C108 C109 -81.1(15) . . . . ?
O38 C107 C108 C110 36.2(17) . . . . ?
O38 C107 C108 C111 159.9(13) . . . . ?
O38 C107 C149 C1G -131.9(19) . . . . ?
O38 C107 C149 C1H -11(3) . . . . ?
O38 C107 C149 C1I 108(2) . . . . ?
O39 C112 C113 C114 15.1(17) . . . . ?
O39 C112 C113 C115 -104.3(15) . . . . ?
O39 C112 C113 C116 137.7(14) . . . . ?
O39 C112 C150 C1J -25(3) . . . . ?
O39 C112 C150 C1K -144(2) . . . . ?
O39 C112 C150 C1L 95(3) . . . . ?
O40 C112 C113 C114 -164.1(13) . . . . ?
O40 C112 C113 C115 76.4(16) . . . . ?
O40 C112 C113 C116 -41.5(17) . . . . ?
O40 C112 C150 C1J 150(2) . . . . ?
O40 C112 C150 C1K 31(3) . . . . ?
O40 C112 C150 C1L -90(3) . . . . ?
O41 C117 C118 C119 90.6(10) . . . . ?
O41 C117 C118 C120 -29.8(13) . . . . ?
O41 C117 C118 C121 -150.9(9) . . . . ?
O42 C117 C118 C119 -88.9(10) . . . . ?
O42 C117 C118 C120 150.7(9) . . . . ?
O42 C117 C118 C121 29.6(12) . . . . ?
O43 C122 C123 C124 -10.6(12) . . . . ?
O43 C122 C123 C125 109.8(9) . . . . ?
O43 C122 C123 C126 -135.5(10) . . . . ?
O44 C122 C123 C124 171.8(9) . . . . ?
O44 C122 C123 C125 -67.7(10) . . . . ?
O44 C122 C123 C126 46.9(12) . . . . ?
O45 C127 C128 C129 -167.0(8) . . . . ?
O45 C127 C128 C130 72.5(10) . . . . ?
O45 C127 C128 C131 -44.4(10) . . . . ?
O46 C127 C128 C129 12.8(11) . . . . ?
O46 C127 C128 C130 -107.7(9) . . . . ?
O46 C127 C128 C131 135.4(8) . . . . ?
O47 C132 C133 C134 -65.2(12) . . . . ?
O47 C132 C133 C135 176.5(11) . . . . ?
O47 C132 C133 C136 56.2(14) . . . . ?
O47 C132 C148 C1D -22(2) . . . . ?
O47 C132 C148 C1E -144.9(17) . . . . ?
O47 C132 C148 C1F 98.4(18) . . . . ?
O48 C132 C133 C134 109.5(11) . . . . ?
O48 C132 C133 C135 -8.8(15) . . . . ?
O48 C132 C133 C136 -129.0(11) . . . . ?
O48 C132 C148 C1D 163.2(18) . . . . ?
O48 C132 C148 C1E 41(2) . . . . ?
O48 C132 C148 C1F -76(2) . . . . ?
O49 C137 C138 C139 -78.8(15) . . . . ?
O49 C137 C138 C140 42.7(17) . . . . ?
O49 C137 C138 C141 160.4(14) . . . . ?
O49 C137 C147 C1A -25(2) . . . . ?
O49 C137 C147 C1B 97.7(18) . . . . ?
O49 C137 C147 C1C -142.6(16) . . . . ?
O50 C137 C138 C139 88.6(14) . . . . ?
O50 C137 C138 C140 -149.9(14) . . . . ?
O50 C137 C138 C141 -32.1(18) . . . . ?
O50 C137 C147 C1A 169.4(17) . . . . ?
O50 C137 C147 C1B -68.4(19) . . . . ?
O50 C137 C147 C1C 51(2) . . . . ?
O51 C142 C143 C144 -109.2(8) . . . . ?
O51 C142 C143 C145 133.8(8) . . . . ?
O51 C142 C143 C146 11.9(10) . . . . ?
O52 C142 C143 C144 68.4(9) . . . . ?
O52 C142 C143 C145 -48.5(9) . . . . ?
O52 C142 C143 C146 -170.4(7) . . . . ?
C87A C86 C91A C90A -10.1(19) . . . . ?
C88A C89 C92 C93 27.5(12) . . . . ?
C88A C89 C90A C91A -0.5(8) . . . . ?
C90A C89 C92 C93 -153.3(12) . . . . ?
C90A C89 C88A C87A 0.6(6) . . . . ?
C91A C86 C87A C88A 10.2(19) . . . . ?
O1_1 C1_1 C2_1 C3_1 -29.3(19) . . . . ?
C1_1 O1_1 C4_1 C3_1 22.9(19) . . . . ?
C1_1 C2_1 C3_1 C4_1 44.5(17) . . . . ?
C2_1 C3_1 C4_1 O1_1 -42.7(17) . . . . ?
C4_1 O1_1 C1_1 C2_1 4(2) . . . . ?
O1_2 C1_2 C2_2 C3_2 4.6(14) . . . . ?
C1_2 O1_2 C4_2 C3_2 -36.9(13) . . . . ?
C1_2 C2_2 C3_2 C4_2 -26.0(14) . . . . ?
C2_2 C3_2 C4_2 O1_2 40.0(14) . . . . ?
C4_2 O1_2 C1_2 C2_2 20.1(13) . . . . ?
O1_3 C1_3 C2_3 C3_3 -41(3) . . . . ?
C1_3 O1_3 C4_3 C3_3 16(4) . . . . ?
C1_3 C2_3 C3_3 C4_3 49(2) . . . . ?
C2_3 C3_3 C4_3 O1_3 -42(3) . . . . ?
C4_3 O1_3 C1_3 C2_3 16(4) . . . . ?
O1_4 C1_4 C2_4 C3_4 -13(4) . . . . ?
C1_4 O1_4 C4_4 C3_4 24(3) . . . . ?
C1_4 C2_4 C3_4 C4_4 27(3) . . . . ?
C2_4 C3_4 C4_4 O1_4 -33(3) . . . . ?
C4_4 O1_4 C1_4 C2_4 -6(4) . . . . ?
O1_5 C1_5 C2_5 C3_5 -10(6) . . . . ?
C1_5 O1_5 C4_5 C3_5 43(5) . . . . ?
C1_5 C2_5 C3_5 C4_5 34(5) . . . . ?
C2_5 C3_5 C4_5 O1_5 -49(4) . . . . ?
C4_5 O1_5 C1_5 C2_5 -21(6) . . . . ?
O1_6 C1_6 C2_6 C3_6 25(3) . . . . ?
C1_6 O1_6 C4_6 C3_6 36(3) . . . . ?
C1_6 C2_6 C3_6 C4_6 -3(3) . . . . ?
C2_6 C3_6 C4_6 O1_6 -20(3) . . . . ?
C4_6 O1_6 C1_6 C2_6 -38(2) . . . . ?
O1_7 C1_7 C2_7 C3_7 -25(4) . . . . ?
C1_7 O1_7 C4_7 C3_7 41(3) . . . . ?
C1_7 C2_7 C3_7 C4_7 49(3) . . . . ?
C2_7 C3_7 C4_7 O1_7 -58(3) . . . . ?
C4_7 O1_7 C1_7 C2_7 -11(4) . . . . ?
O1_8 C1_8 C2_8 C3_8 28(5) . . . . ?
C1_8 O1_8 C4_8 C3_8 -23(5) . . . . ?
C1_8 C2_8 C3_8 C4_8 -41(4) . . . . ?
C2_8 C3_8 C4_8 O1_8 41(4) . . . . ?
C4_8 O1_8 C1_8 C2_8 -3(5) . . . . ?
O1_9 C1_9 C2_9 C3_9 21(4) . . . . ?
C1_9 O1_9 C4_9 C3_9 53(3) . . . . ?
C1_9 C2_9 C3_9 C4_9 10(4) . . . . ?
C2_9 C3_9 C4_9 O1_9 -40(4) . . . . ?
C4_9 O1_9 C1_9 C2_9 -46(3) . . . . ?
O1_10 C1_10 C2_10 C3_10 41(3) . . . . ?
C1_10 O1_10 C4_10 C3_10 -8(4) . . . . ?
C1_10 C2_10 C3_10 C4_10 -45(3) . . . . ?
C2_10 C3_10 C4_10 O1_10 34(4) . . . . ?
C4_10 O1_10 C1_10 C2_10 -21(4) . . . . ?
O1_11 C1_11 C2_11 C3_11 36(6) . . . . ?
C1_11 O1_11 C4_11 C3_11 41(5) . . . . ?
C1_11 C2_11 C3_11 C4_11 -12(7) . . . . ?
C2_11 C3_11 C4_11 O1_11 -18(7) . . . . ?
C4_11 O1_11 C1_11 C2_11 -48(4) . . . . ?
O1_12 C1_12 C2_12 C3_12 18(5) . . . . ?
C1_12 O1_12 C4_12 C3_12 -43(4) . . . . ?
C1_12 C2_12 C3_12 C4_12 -42(4) . . . . ?
C2_12 C3_12 C4_12 O1_12 54(3) . . . . ?
C4_12 O1_12 C1_12 C2_12 15(5) . . . . ?
